data_1571992
loop_
_publ_author_name
'Ge, Rui'
'Cai, Ping-Wei'
'Sun, Cai'
'Sun, Yan-Qiong'
'Li, Xin-Xiong'
'Zheng, Shou-Tian'

_publ_section_title
;
 Development of non-closed silver clusters by
 transition-metal-coordination-cluster substituted polyoxometalate
 templates.
;
_journal_issue 31
_journal_name_full 'Chemical science'
_journal_page_first 12543
_journal_page_last 12549
_journal_paper_doi 10.1039/d4sc01502a
_journal_volume 15
_journal_year 2024
_chemical_formula_moiety 'C134 H204 Ag38 N5 O55 Si W9 Zn4, C2 H3 N'
_chemical_formula_sum 'C216 H367 Ag38 N46 O75 Si W9 Zn4'
_chemical_formula_weight 10851.81
_chemical_name_systematic Ag38-Zn
_space_group_crystal_system triclinic
_space_group_IT_number 2
_space_group_name_Hall '-P 1'
_space_group_name_H-M_alt 'P -1'
_atom_sites_solution_hydrogens mixed
_audit_creation_date 2024-06-19
_audit_creation_method
;
Olex2 1.5
(compiled 2022.04.07 svn.rca3783a0 for OlexSys, GUI svn.r6498)
;
_audit_update_record
;
2024-06-19 deposited with the CCDC.	2024-06-24 downloaded from the CCDC.
;
_cell_angle_alpha 104.882(4)
_cell_angle_beta 94.518(4)
_cell_angle_gamma 92.303(4)
_cell_formula_units_Z 2
_cell_length_a 21.911(3)
_cell_length_b 23.503(3)
_cell_length_c 30.979(4)
_cell_measurement_reflns_used 9833
_cell_measurement_temperature 150.00
_cell_measurement_theta_max 25.110
_cell_measurement_theta_min 2.329
_cell_volume 15340(4)
_computing_cell_refinement 'SAINT V8.38A (Bruker, 2018)'
_computing_data_reduction 'SAINT V8.38A (Bruker, 2018)'
_computing_molecular_graphics 'Olex2 1.5 (Dolomanov et al., 2009)'
_computing_publication_material 'Olex2 1.5 (Dolomanov et al., 2009)'
_computing_structure_refinement 'SHELXL 2018/3 (Sheldrick, 2015)'
_computing_structure_solution 'SHELXS-97 (Sheldrick, 2008)'
_diffrn_ambient_temperature 150.00
_diffrn_measured_fraction_theta_full 0.961
_diffrn_measured_fraction_theta_max 0.961
_diffrn_measurement_device_type 'Bruker APEX II area detector'
_diffrn_radiation_type MoK\a
_diffrn_radiation_wavelength 0.71073
_diffrn_reflns_av_R_equivalents 0.0746
_diffrn_reflns_av_unetI/netI 0.0380
_diffrn_reflns_Laue_measured_fraction_full 0.961
_diffrn_reflns_Laue_measured_fraction_max 0.961
_diffrn_reflns_limit_h_max 26
_diffrn_reflns_limit_h_min -26
_diffrn_reflns_limit_k_max 27
_diffrn_reflns_limit_k_min -27
_diffrn_reflns_limit_l_max 36
_diffrn_reflns_limit_l_min -36
_diffrn_reflns_number 599652
_diffrn_reflns_point_group_measured_fraction_full 0.961
_diffrn_reflns_point_group_measured_fraction_max 0.961
_diffrn_reflns_theta_full 25.027
_diffrn_reflns_theta_max 25.027
_diffrn_reflns_theta_min 1.820
_exptl_absorpt_coefficient_mu 6.103
_exptl_absorpt_correction_T_max 0.2586
_exptl_absorpt_correction_T_min 0.1704
_exptl_absorpt_correction_type multi-scan
_exptl_absorpt_process_details SADABS
_exptl_crystal_colour colourless
_exptl_crystal_colour_primary colourless
_exptl_crystal_density_diffrn 2.349
_exptl_crystal_description block
_exptl_crystal_F_000 10342
_exptl_crystal_size_max 0.25
_exptl_crystal_size_mid 0.23
_exptl_crystal_size_min 0.21
_refine_diff_density_max 5.426
_refine_diff_density_min -1.925
_refine_diff_density_rms 0.251
_refine_ls_extinction_coef 0.000093(11)
_refine_ls_extinction_expression Fc^*^=kFc[1+0.001xFc^2^\l^3^/sin(2\q)]^-1/4^
_refine_ls_extinction_method 'SHELXL-2018/3 (Sheldrick 2018)'
_refine_ls_goodness_of_fit_ref 1.017
_refine_ls_hydrogen_treatment constr
_refine_ls_matrix_type full
_refine_ls_number_parameters 2238
_refine_ls_number_reflns 52059
_refine_ls_number_restraints 6486
_refine_ls_restrained_S_all 0.966
_refine_ls_R_factor_all 0.1041
_refine_ls_R_factor_gt 0.0797
_refine_ls_shift/su_max 0.011
_refine_ls_shift/su_mean 0.000
_refine_ls_structure_factor_coef Fsqd
_refine_ls_weighting_details 'w=1/[\s^2^(Fo^2^)+(0.1087P)^2^+367.6919P] where P=(Fo^2^+2Fc^2^)/3'
_refine_ls_weighting_scheme calc
_refine_ls_wR_factor_gt 0.2019
_refine_ls_wR_factor_ref 0.2262
_reflns_Friedel_coverage 0.000
_reflns_number_gt 38709
_reflns_number_total 52059
_reflns_threshold_expression 'I > 2\s(I)'
_cod_data_source_file d4sc01502a2.cif
_cod_data_source_block ag38-zn_sq
_cod_depositor_comments 'Adding full bibliography for 1571992--1571998.cif.'
_cod_database_code 1571992
_shelx_shelxl_version_number 2018/3
_shelx_space_group_comment
;
The symmetry employed for this shelxl refinement is uniquely defined
by the following loop, which should always be used as a source of
symmetry information in preference to the above space-group names.
They are only intended as comments.
;
_shelx_estimated_absorpt_t_max 0.361
_shelx_estimated_absorpt_t_min 0.311
_olex2_refinement_description
;
1. Fixed Uiso
 At 1.5 times of:
  All C(H,H,H) groups, H44 of O44
 At 1.2 times of:
  H45 of O45, H43 of O43
2. Restrained distances
 C27-C28
 1.54 with sigma of 0.01
 C27-C29
 1.54 with sigma of 0.01
 C27-C30
 1.54 with sigma of 0.01
 C9-C11
 1.54 with sigma of 0.01
 C9-C10
 1.54 with sigma of 0.01
 C9-C12
 1.54 with sigma of 0.01
 C123-C125
 1.54 with sigma of 0.01
 C123-C126
 1.54 with sigma of 0.01
 C123-C124
 1.54 with sigma of 0.01
 C21-C20
 1.54 with sigma of 0.01
 C21-C24
 1.54 with sigma of 0.01
 C21-C22
 1.54 with sigma of 0.01
 C21-C23
 1.54 with sigma of 0.01
 C117-C118
 1.54 with sigma of 0.01
 C117-C119
 1.54 with sigma of 0.01
 C28-C29
 2.53 with sigma of 0.01
 C28-C30
 2.53 with sigma of 0.01
 C29-C30
 2.53 with sigma of 0.01
 C11-C10
 2.53 with sigma of 0.01
 C11-C12
 2.53 with sigma of 0.01
 C12-C10
 2.53 with sigma of 0.01
 C136-C135
 1.54 with sigma of 0.01
 C49-C50
 1.54 with sigma of 0.01
 C7-C8
 1.3 with sigma of 0.01
 C69-C72
 1.54 with sigma of 0.01
 C19-C20
 1.3 with sigma of 0.01
 C25-C26
 1.3 with sigma of 0.01
 C85-C86
 1.3 with sigma of 0.01
 C103-C104
 1.3 with sigma of 0.01
 C121-C122
 1.3 with sigma of 0.01
 H13F-H84B
 2.45 with sigma of 0.01
 C81-C84
 1.54 with sigma of 0.01
3. Rigid bond restraints
 Ag28, C79
 with sigma for 1-2 distances of 0.01 and sigma for 1-3 distances of 0.02
 All non-hydrogen atoms
 with sigma for 1-2 distances of 1.5 and sigma for 1-3 distances of 1.5
4. Uiso/Uaniso restraints and constraints
C1 \\sim C2 \\sim C3 \\sim C4 \\sim C5 \\sim C6 \\sim C7 \\sim C8 \\sim C9
\\sim C10 \\sim C11 \\sim C12 \\sim C13 \\sim C14 \\sim C15 \\sim C16 \\sim C17
\\sim C18 \\sim C19 \\sim C20 \\sim C21 \\sim C22 \\sim C23 \\sim C24 \\sim C25
\\sim C26 \\sim C27 \\sim C28 \\sim C29 \\sim C30 \\sim C31 \\sim C32 \\sim C33
\\sim C34 \\sim C35 \\sim C36 \\sim C37 \\sim C38 \\sim C39 \\sim C40 \\sim C41
\\sim C42 \\sim C43 \\sim C44 \\sim C45 \\sim C46 \\sim C47 \\sim C48 \\sim C49
\\sim C50 \\sim C51 \\sim C52 \\sim C53 \\sim C54 \\sim C55 \\sim C56 \\sim C57
\\sim C58 \\sim C59 \\sim C60 \\sim C61 \\sim C62 \\sim C63 \\sim C64 \\sim C65
\\sim C66 \\sim C67 \\sim C68 \\sim C69 \\sim C70 \\sim C71 \\sim C72 \\sim C73
\\sim C74 \\sim C75 \\sim C76 \\sim C77 \\sim C78 \\sim C79 \\sim C80 \\sim C81
\\sim C82 \\sim C83 \\sim C84 \\sim C85 \\sim C86 \\sim C87 \\sim C88 \\sim C89
\\sim C90 \\sim C91 \\sim C92 \\sim C93 \\sim C94 \\sim C95 \\sim C96 \\sim C97
\\sim C98 \\sim C99 \\sim C100 \\sim C101 \\sim C102 \\sim C103 \\sim C104
\\sim C105 \\sim C106 \\sim C107 \\sim C108 \\sim C109 \\sim C110 \\sim C111
\\sim C112 \\sim C113 \\sim C114 \\sim C115 \\sim C116 \\sim C117 \\sim C118
\\sim C119 \\sim C120 \\sim C121 \\sim C122 \\sim C123 \\sim C124 \\sim C125
\\sim C126 \\sim C127 \\sim C128 \\sim C129 \\sim C130 \\sim C131 \\sim C132
\\sim C133 \\sim C134 \\sim C135 \\sim C136: within 3.8A with sigma of 0.01 and
sigma for terminal atoms of 0.02 within 3.8A
Ag38 \\sim N5: within 2A with sigma of 0.01 and sigma for terminal atoms of
0.02 within 2A
Uanis(C3) \\sim Ueq, Uanis(C7) \\sim Ueq, Uanis(C9) \\sim Ueq, Uanis(C27) \\sim
Ueq, Uanis(C33) \\sim Ueq, Uanis(C45) \\sim Ueq, Uanis(C69) \\sim Ueq,
Uanis(C7) \\sim Ueq, Uanis(C8) \\sim Ueq, Uanis(C19) \\sim Ueq, Uanis(C20)
\\sim Ueq, Uanis(C25) \\sim Ueq, Uanis(C26) \\sim Ueq, Uanis(C85) \\sim Ueq,
Uanis(C86) \\sim Ueq: with sigma of 0.01 and sigma for terminal atoms of 0.02
Uanis(C103) \\sim Ueq, Uanis(C104) \\sim Ueq, Uanis(C121) \\sim Ueq,
Uanis(C122) \\sim Ueq, Uanis(C127) \\sim Ueq: with sigma of 0.01 and sigma for
terminal atoms of 0.02
Uanis(N5) \\sim Ueq, Uanis(Ag6) \\sim Ueq: with sigma of 0.01 and sigma for
terminal atoms of 0.02
Uanis(Ag6) = Uanis(C7)
5. Rigid body (RIGU) restrains
 All non-hydrogen atoms
 with sigma for 1-2 distances of 0.004 and sigma for 1-3 distances of 0.004
6.a Riding coordinates:
 C4(H4A,H4B,H4C), C5(H5A,H5B,H5C), C6(H6A,H6B,H6C), C10(H10A,H10B,H10C),
 C11(H11A,H11B,H11C), C12(H12A,H12B,H12C), C16(H16A,H16B,H16C), C17(H17A,H17B,
 H17C), C18(H18A,H18B,H18C), C22(H22A,H22B,H22C), C23(H23A,H23B,H23C), C24(H24A,
 H24B,H24C), C28(H28A,H28B,H28C), C29(H29A,H29B,H29C), C30(H30A,H30B,H30C),
 C34(H34A,H34B,H34C), C35(H35A,H35B,H35C), C36(H36A,H36B,H36C), C40(H40A,H40B,
 H40C), C41(H41A,H41B,H41C), C42(H42A,H42B,H42C), C46(H46A,H46B,H46C), C47(H47A,
 H47B,H47C), C48(H48A,H48B,H48C), C52(H52A,H52B,H52C), C53(H53A,H53B,H53C),
 C54(H54A,H54B,H54C), C58(H58A,H58B,H58C), C59(H59A,H59B,H59C), C60(H60A,H60B,
 H60C), C64(H64A,H64B,H64C), C65(H65A,H65B,H65C), C66(H66A,H66B,H66C), C70(H70A,
 H70B,H70C), C71(H71A,H71B,H71C), C72(H72A,H72B,H72C), C76(H76A,H76B,H76C),
 C77(H77A,H77B,H77C), C78(H78A,H78B,H78C), C82(H82A,H82B,H82C), C83(H83A,H83B,
 H83C), C84(H84A,H84B,H84C), C88(H88A,H88B,H88C), C89(H89A,H89B,H89C), C90(H90A,
 H90B,H90C), C95(H95A,H95B,H95C), C96(H96A,H96B,H96C), C100(H10D,H10E,H10F),
 C101(H10G,H10H,H10I), C102(H10J,H10K,H10L), C106(H10M,H10N,H10O), C107(H10P,
 H10Q,H10R), C108(H10S,H10T,H10U), C112(H11D,H11E,H11F), C113(H11G,H11H,H11I),
 C114(H11J,H11K,H11L), C118(H11M,H11N,H11O), C119(H11P,H11Q,H11R), C120(H12D,
 H12E,H12F), C124(H12G,H12H,H12I), C125(H12J,H12K,H12L), C126(H12M,H12N,H12O),
 C128(H12P,H12Q,H12R), C130(H13A,H13B,H13C), C132(H13D,H13E,H13F), C134(H13G,
 H13H,H13I), O44(H44)
6.b Ternary CH refined with riding coordinates:
 O43(H43), O45(H45)
6.c Me refined with riding coordinates:
 C94(H94A,H94B,H94C)
6.d Idealised Me refined as rotating group:
 C135(H13J,H13K,H13L)
;
_platon_squeeze_special_details
;
A solvent mask was calculated and 2183 electrons were 
found in a volume of 5987\%A^3^ in 2 voids per unit cell. 
This is consistent with the presence of 
40[CH3CN], 20[H2O], 1[1] per Asymmetric Unit 
which account for 2160 electrons 
per unit cell.
;
_platon_squeeze_void_probe_radius 1.20
_olex2_submission_special_instructions 'No special instructions were received'

loop_
_space_group_symop_operation_xyz
'x, y, z'
'-x, -y, -z'

loop_
_atom_site_label
_atom_site_type_symbol
_atom_site_fract_x
_atom_site_fract_y
_atom_site_fract_z
_atom_site_U_iso_or_equiv
_atom_site_adp_type
_atom_site_occupancy
_atom_site_site_symmetry_order
_atom_site_calc_flag
_atom_site_refinement_flags_posn
_atom_site_refinement_flags_adp
_atom_site_refinement_flags_occupancy
_atom_site_disorder_assembly
_atom_site_disorder_group
Ag1 Ag 0.64047(9) 0.61855(12) 0.35107(7) 0.1067(7) Uani 1 1 d . U . . .
Ag2 Ag 0.77170(10) 0.58557(10) 0.37163(6) 0.0991(6) Uani 1 1 d . U . . .
Ag3 Ag 0.61167(10) 0.49621(12) 0.36282(7) 0.1090(7) Uani 1 1 d . U . . .
Ag4 Ag 0.74448(8) 0.47238(9) 0.39003(5) 0.0849(5) Uani 1 1 d . U . . .
Ag5 Ag 0.71662(9) 0.63023(10) 0.28002(6) 0.0920(5) Uani 1 1 d . U . . .
Ag6 Ag 0.57119(9) 0.54578(10) 0.26823(6) 0.0933(5) Uani 1 1 d . U . . .
Ag7 Ag 0.66081(6) 0.53624(7) 0.20081(5) 0.0642(4) Uani 1 1 d . U . . .
Ag8 Ag 0.81290(7) 0.61534(7) 0.21263(6) 0.0703(4) Uani 1 1 d . U . . .
Ag9 Ag 0.92033(6) 0.55973(7) 0.15392(5) 0.0624(3) Uani 1 1 d . U . . .
Ag10 Ag 1.02704(6) 0.47837(7) 0.12033(5) 0.0592(3) Uani 1 1 d . U . . .
Ag11 Ag 0.90354(5) 0.41646(6) 0.07394(4) 0.0483(3) Uani 1 1 d . U . . .
Ag12 Ag 0.99304(5) 0.33320(7) 0.03963(5) 0.0583(3) Uani 1 1 d . U . . .
Ag13 Ag 0.87047(6) 0.26704(6) -0.00173(5) 0.0608(3) Uani 1 1 d . U . . .
Ag14 Ag 0.74422(7) 0.17987(7) -0.01242(6) 0.0741(4) Uani 1 1 d . U . . .
Ag15 Ag 0.86405(9) 0.14394(8) 0.03625(6) 0.0846(5) Uani 1 1 d . U . . .
Ag16 Ag 0.64168(7) 0.10690(7) 0.02131(5) 0.0694(4) Uani 1 1 d . U . . .
Ag17 Ag 0.71997(8) 0.03397(7) 0.08646(6) 0.0761(4) Uani 1 1 d . U . . .
Ag18 Ag 0.58295(9) 0.08035(10) 0.09631(7) 0.0956(6) Uani 1 1 d . U . . .
Ag19 Ag 0.61481(6) 0.23921(6) 0.05547(4) 0.0563(3) Uani 1 1 d . U . . .
Ag20 Ag 0.51292(6) 0.17770(7) 0.08467(5) 0.0624(3) Uani 1 1 d . U . . .
Ag21 Ag 0.50334(5) 0.31001(7) 0.12894(5) 0.0608(3) Uani 1 1 d . U . . .
Ag22 Ag 0.51826(6) 0.44635(7) 0.19063(5) 0.0660(4) Uani 1 1 d . U . . .
Ag23 Ag 0.51548(6) 0.34504(8) 0.25207(5) 0.0686(4) Uani 1 1 d . U . . .
Ag24 Ag 0.54255(8) 0.23164(9) 0.27362(6) 0.0852(5) Uani 1 1 d . U . . .
Ag25 Ag 0.52234(7) 0.13844(7) 0.18554(6) 0.0717(4) Uani 1 1 d . U . . .
Ag26 Ag 0.64593(7) 0.14764(8) 0.25765(6) 0.0747(4) Uani 1 1 d . U . . .
Ag27 Ag 0.76021(9) 0.07503(8) 0.18830(7) 0.0850(5) Uani 1 1 d . U . . .
Ag28 Ag 0.85572(9) 0.06177(9) 0.11639(8) 0.0949(6) Uani 1 1 d . U . . .
Ag29 Ag 0.98047(6) 0.13275(7) 0.09940(6) 0.0692(4) Uani 1 1 d . U . . .
Ag30 Ag 1.02388(6) 0.22048(7) 0.19642(5) 0.0662(4) Uani 1 1 d . U . . .
Ag31 Ag 1.05603(6) 0.23420(6) 0.09496(5) 0.0619(3) Uani 1 1 d . U . . .
Ag32 Ag 1.04875(6) 0.36747(7) 0.27524(5) 0.0692(4) Uani 1 1 d . U . . .
Ag33 Ag 1.03010(7) 0.50148(9) 0.30467(6) 0.0813(5) Uani 1 1 d . U . . .
Ag34 Ag 0.89942(7) 0.52351(9) 0.36424(5) 0.0793(5) Uani 1 1 d . U . . .
Ag35 Ag 0.92808(7) 0.58140(8) 0.27833(6) 0.0800(4) Uani 1 1 d . U . . .
Ag36 Ag 1.09082(6) 0.46250(7) 0.22095(5) 0.0658(4) Uani 1 1 d . U . . .
Ag37 Ag 1.07603(8) 0.36932(8) 0.12469(6) 0.0781(4) Uani 1 1 d . U . . .
Ag38 Ag 0.61714(8) 0.36388(9) 0.35298(5) 0.0845(5) Uani 1 1 d . U . . .
C1 C 0.7273(18) 0.6588(18) 0.3529(13) 0.144(6) Uani 1 1 d . U . . .
C2 C 0.7765(19) 0.6930(18) 0.3645(14) 0.147(6) Uani 1 1 d . U . . .
C3 C 0.8290(19) 0.7347(19) 0.3782(14) 0.149(6) Uani 1 1 d . U . . .
C4 C 0.8063(18) 0.8001(17) 0.3873(14) 0.156(7) Uani 1 1 d . U . . .
H4A H 0.772346 0.809238 0.405116 0.235 Uiso 1 1 d R U . . .
H4B H 0.840236 0.828098 0.399896 0.235 Uiso 1 1 d R U . . .
H4C H 0.794446 0.802018 0.357206 0.235 Uiso 1 1 d R U . . .
C5 C 0.8513(18) 0.7405(18) 0.4266(13) 0.159(7) Uani 1 1 d . U . . .
H5A H 0.862654 0.701043 0.425334 0.239 Uiso 1 1 d R U . . .
H5B H 0.887464 0.766773 0.433344 0.239 Uiso 1 1 d R U . . .
H5C H 0.824034 0.752463 0.449604 0.239 Uiso 1 1 d R U . . .
C6 C 0.8889(17) 0.7175(18) 0.3506(13) 0.155(7) Uani 1 1 d . U . . .
H6A H 0.899727 0.678397 0.350806 0.233 Uiso 1 1 d R U . . .
H6B H 0.877587 0.718837 0.320276 0.233 Uiso 1 1 d R U . . .
H6C H 0.923377 0.744947 0.363006 0.233 Uiso 1 1 d R U . . .
C7 C 0.5578(10) 0.5641(12) 0.3389(8) 0.0933(5) Uani 1 1 d D U . . .
C8 C 0.5005(11) 0.5475(14) 0.3362(10) 0.112(3) Uani 1 1 d D U . . .
C9 C 0.4395(9) 0.5332(9) 0.3278(6) 0.116(4) Uani 1 1 d D U . . .
C10 C 0.4172(14) 0.5526(12) 0.3749(6) 0.129(5) Uani 1 1 d D U . . .
H10A H 0.438478 0.530712 0.392961 0.194 Uiso 1 1 d R U . . .
H10B H 0.425878 0.594072 0.388081 0.194 Uiso 1 1 d R U . . .
H10C H 0.373918 0.543332 0.373141 0.194 Uiso 1 1 d R U . . .
C11 C 0.4083(14) 0.5676(11) 0.2968(8) 0.129(5) Uani 1 1 d D U . . .
H11A H 0.422212 0.556830 0.267309 0.194 Uiso 1 1 d R U . . .
H11B H 0.364892 0.558370 0.294769 0.194 Uiso 1 1 d R U . . .
H11C H 0.416852 0.609130 0.309759 0.194 Uiso 1 1 d R U . . .
C12 C 0.4266(14) 0.4664(8) 0.3076(9) 0.130(5) Uani 1 1 d D U . . .
H12A H 0.447663 0.445495 0.326461 0.195 Uiso 1 1 d R U . . .
H12B H 0.383453 0.455415 0.304441 0.195 Uiso 1 1 d R U . . .
H12C H 0.441993 0.456755 0.278611 0.195 Uiso 1 1 d R U . . .
C13 C 0.8179(13) 0.5438(13) 0.4137(7) 0.101(4) Uani 1 1 d . U . . .
C14 C 0.8563(13) 0.5515(13) 0.4479(7) 0.100(4) Uani 1 1 d . U . . .
C15 C 0.8956(13) 0.5650(13) 0.4884(7) 0.100(4) Uani 1 1 d . U . . .
C16 C 0.8949(14) 0.5118(13) 0.5082(8) 0.110(4) Uani 1 1 d . U . . .
H16A H 0.910788 0.479257 0.487529 0.165 Uiso 1 1 d R U . . .
H16B H 0.920058 0.521237 0.536189 0.165 Uiso 1 1 d R U . . .
H16C H 0.853678 0.501237 0.513059 0.165 Uiso 1 1 d R U . . .
C17 C 0.8711(13) 0.6130(14) 0.5236(8) 0.110(5) Uani 1 1 d . U . . .
H17A H 0.870181 0.647899 0.512926 0.166 Uiso 1 1 d R U . . .
H17B H 0.830261 0.601129 0.528296 0.166 Uiso 1 1 d R U . . .
H17C H 0.896641 0.621129 0.551376 0.166 Uiso 1 1 d R U . . .
C18 C 0.9601(13) 0.5800(14) 0.4807(8) 0.109(5) Uani 1 1 d . U . . .
H18A H 0.959537 0.613693 0.468508 0.164 Uiso 1 1 d R U . . .
H18B H 0.985907 0.589563 0.508418 0.164 Uiso 1 1 d R U . . .
H18C H 0.975857 0.547603 0.459788 0.164 Uiso 1 1 d R U . . .
C19 C 0.9708(10) 0.5722(12) 0.3413(8) 0.098(4) Uani 1 1 d D U . . .
C20 C 1.0194(10) 0.5982(12) 0.3659(8) 0.103(4) Uani 1 1 d D U . . .
C21 C 1.0778(9) 0.6319(9) 0.3924(7) 0.108(4) Uani 1 1 d D U . . .
C22 C 1.0532(14) 0.6913(11) 0.4166(10) 0.119(5) Uani 1 1 d D U . . .
H22A H 1.019402 0.684936 0.433127 0.178 Uiso 1 1 d R U . . .
H22B H 1.087192 0.711126 0.437117 0.178 Uiso 1 1 d R U . . .
H22C H 1.041032 0.715016 0.396797 0.178 Uiso 1 1 d R U . . .
C23 C 1.0985(13) 0.5953(12) 0.4249(9) 0.112(4) Uani 1 1 d D U . . .
H23A H 1.065727 0.591156 0.442907 0.167 Uiso 1 1 d R U . . .
H23B H 1.109967 0.556906 0.409387 0.167 Uiso 1 1 d R U . . .
H23C H 1.133187 0.616626 0.443907 0.167 Uiso 1 1 d R U . . .
C24 C 1.1291(12) 0.6319(14) 0.3611(9) 0.117(5) Uani 1 1 d D U . . .
H24A H 1.163683 0.652393 0.380600 0.175 Uiso 1 1 d R U . . .
H24B H 1.139843 0.593193 0.345690 0.175 Uiso 1 1 d R U . . .
H24C H 1.117463 0.653393 0.339530 0.175 Uiso 1 1 d R U . . .
C25 C 1.1070(10) 0.4521(11) 0.2872(8) 0.086(4) Uani 1 1 d D U . . .
C26 C 1.1486(10) 0.4325(11) 0.3106(8) 0.090(4) Uani 1 1 d D U . . .
C27 C 1.1962(8) 0.4196(8) 0.3394(6) 0.097(4) Uani 1 1 d D U . . .
C28 C 1.1918(11) 0.4652(9) 0.3848(7) 0.111(5) Uani 1 1 d D U . . .
H28A H 1.196257 0.504758 0.381846 0.167 Uiso 1 1 d R U . . .
H28B H 1.152407 0.458728 0.394886 0.167 Uiso 1 1 d R U . . .
H28C H 1.223477 0.459318 0.406156 0.167 Uiso 1 1 d R U . . .
C29 C 1.2581(10) 0.4297(11) 0.3213(8) 0.111(5) Uani 1 1 d D U . . .
H29A H 1.261436 0.469712 0.319231 0.167 Uiso 1 1 d R U . . .
H29B H 1.291596 0.423082 0.340961 0.167 Uiso 1 1 d R U . . .
H29C H 1.259296 0.403362 0.292011 0.167 Uiso 1 1 d R U . . .
C30 C 1.1897(11) 0.3566(8) 0.3457(8) 0.111(5) Uani 1 1 d D U . . .
H30A H 1.193073 0.329878 0.316900 0.166 Uiso 1 1 d R U . . .
H30B H 1.221383 0.350308 0.366880 0.166 Uiso 1 1 d R U . . .
H30C H 1.150333 0.349748 0.355600 0.166 Uiso 1 1 d R U . . .
C31 C 1.1114(11) 0.4652(12) 0.1522(9) 0.089(4) Uani 1 1 d . U . . .
C32 C 1.1647(11) 0.4783(12) 0.1668(9) 0.091(4) Uani 1 1 d . U . . .
C33 C 1.2286(11) 0.4961(13) 0.1799(10) 0.097(4) Uani 1 1 d . U . . .
C34 C 1.2590(12) 0.4526(13) 0.2000(10) 0.108(5) Uani 1 1 d . U . . .
H34A H 1.242714 0.451737 0.227747 0.162 Uiso 1 1 d R U . . .
H34B H 1.249724 0.415197 0.178567 0.162 Uiso 1 1 d R U . . .
H34C H 1.302664 0.460547 0.205127 0.162 Uiso 1 1 d R U . . .
C35 C 1.2312(13) 0.5525(13) 0.2141(10) 0.116(5) Uani 1 1 d . U . . .
H35A H 1.209373 0.546166 0.238302 0.174 Uiso 1 1 d R U . . .
H35B H 1.273334 0.564156 0.224702 0.174 Uiso 1 1 d R U . . .
H35C H 1.213043 0.583036 0.202912 0.174 Uiso 1 1 d R U . . .
C36 C 1.2609(12) 0.4967(14) 0.1395(10) 0.110(5) Uani 1 1 d . U . . .
H36A H 1.303808 0.508048 0.146445 0.165 Uiso 1 1 d R U . . .
H36B H 1.255748 0.456808 0.121145 0.165 Uiso 1 1 d R U . . .
H36C H 1.242058 0.522448 0.123545 0.165 Uiso 1 1 d R U . . .
C37 C 1.0755(9) 0.3018(10) 0.0557(8) 0.075(3) Uani 1 1 d . U . . .
C38 C 1.1265(9) 0.2830(10) 0.0496(8) 0.078(3) Uani 1 1 d . U . . .
C39 C 1.1878(9) 0.2686(10) 0.0412(8) 0.080(3) Uani 1 1 d . U . . .
C40 C 1.2133(10) 0.2224(11) 0.0694(9) 0.088(4) Uani 1 1 d . U . . .
H40A H 1.189671 0.185378 0.059023 0.132 Uiso 1 1 d R U . . .
H40B H 1.255791 0.216188 0.065533 0.132 Uiso 1 1 d R U . . .
H40C H 1.208581 0.239108 0.100543 0.132 Uiso 1 1 d R U . . .
C41 C 1.2311(10) 0.3260(11) 0.0616(9) 0.089(4) Uani 1 1 d . U . . .
H41A H 1.219753 0.355084 0.046204 0.134 Uiso 1 1 d R U . . .
H41B H 1.226023 0.340634 0.092954 0.134 Uiso 1 1 d R U . . .
H41C H 1.273243 0.317714 0.057964 0.134 Uiso 1 1 d R U . . .
C42 C 1.1891(10) 0.2405(11) -0.0093(8) 0.091(4) Uani 1 1 d . U . . .
H42A H 1.162329 0.205311 -0.018644 0.136 Uiso 1 1 d R U . . .
H42B H 1.175349 0.268581 -0.025074 0.136 Uiso 1 1 d R U . . .
H42C H 1.230089 0.230981 -0.015974 0.136 Uiso 1 1 d R U . . .
C43 C 0.8379(12) 0.1741(12) -0.0256(10) 0.102(4) Uani 1 1 d . U . . .
C44 C 0.8873(13) 0.1688(13) -0.0421(10) 0.107(4) Uani 1 1 d . U . . .
C45 C 0.9403(13) 0.1515(13) -0.0675(10) 0.110(4) Uani 1 1 d . U . . .
C46 C 0.9360(14) 0.0829(13) -0.0857(11) 0.122(5) Uani 1 1 d . U . . .
H46A H 0.930669 0.062682 -0.062840 0.184 Uiso 1 1 d R U . . .
H46B H 0.901099 0.073352 -0.107630 0.184 Uiso 1 1 d R U . . .
H46C H 0.972429 0.070842 -0.099930 0.184 Uiso 1 1 d R U . . .
C47 C 0.9524(14) 0.1911(14) -0.0996(11) 0.120(5) Uani 1 1 d . U . . .
H47A H 0.955393 0.231508 -0.082135 0.180 Uiso 1 1 d R U . . .
H47B H 0.989253 0.182468 -0.114095 0.180 Uiso 1 1 d R U . . .
H47C H 0.917953 0.184988 -0.121795 0.180 Uiso 1 1 d R U . . .
C48 C 0.9999(13) 0.1666(14) -0.0336(11) 0.121(5) Uani 1 1 d . U . . .
H48A H 1.002249 0.144908 -0.011128 0.181 Uiso 1 1 d R U . . .
H48B H 1.034759 0.159398 -0.050718 0.181 Uiso 1 1 d R U . . .
H48C H 0.999679 0.207938 -0.019278 0.181 Uiso 1 1 d R U . . .
C49 C 0.6425(12) 0.1700(12) -0.0070(9) 0.101(4) Uani 1 1 d D U . . .
C50 C 0.6356(11) 0.2037(12) -0.0425(9) 0.098(4) Uani 1 1 d D U . . .
C51 C 0.6176(12) 0.2314(13) -0.0737(10) 0.104(4) Uani 1 1 d . U . . .
C52 C 0.5403(12) 0.2226(13) -0.0826(10) 0.108(5) Uani 1 1 d . U . . .
H52A H 0.526883 0.243650 -0.104063 0.162 Uiso 1 1 d R U . . .
H52B H 0.528633 0.181370 -0.094473 0.162 Uiso 1 1 d R U . . .
H52C H 0.521463 0.237410 -0.055293 0.162 Uiso 1 1 d R U . . .
C53 C 0.6508(13) 0.2106(13) -0.1095(10) 0.112(5) Uani 1 1 d . U . . .
H53A H 0.694066 0.217458 -0.100802 0.169 Uiso 1 1 d R U . . .
H53B H 0.641176 0.169118 -0.121992 0.169 Uiso 1 1 d R U . . .
H53C H 0.639396 0.231448 -0.131442 0.169 Uiso 1 1 d R U . . .
C54 C 0.6266(12) 0.2979(12) -0.0542(10) 0.106(5) Uani 1 1 d . U . . .
H54A H 0.669509 0.309352 -0.046794 0.159 Uiso 1 1 d R U . . .
H54B H 0.610569 0.316392 -0.076664 0.159 Uiso 1 1 d R U . . .
H54C H 0.605169 0.310182 -0.027884 0.159 Uiso 1 1 d R U . . .
C55 C 0.5113(9) 0.2502(10) 0.0583(8) 0.078(3) Uani 1 1 d . U . . .
C56 C 0.4807(9) 0.2888(10) 0.0446(8) 0.077(3) Uani 1 1 d . U . . .
C57 C 0.4430(9) 0.3278(10) 0.0257(8) 0.080(3) Uani 1 1 d . U . . .
C58 C 0.3926(10) 0.2919(11) -0.0091(9) 0.089(4) Uani 1 1 d . U . . .
H58A H 0.413406 0.268836 -0.033133 0.134 Uiso 1 1 d R U . . .
H58B H 0.369166 0.266066 0.003767 0.134 Uiso 1 1 d R U . . .
H58C H 0.365556 0.316846 -0.020543 0.134 Uiso 1 1 d R U . . .
C59 C 0.4852(10) 0.3685(11) 0.0076(9) 0.086(4) Uani 1 1 d . U . . .
H59A H 0.514193 0.391719 0.030885 0.129 Uiso 1 1 d R U . . .
H59B H 0.506693 0.345219 -0.015945 0.129 Uiso 1 1 d R U . . .
H59C H 0.459563 0.394119 -0.004355 0.129 Uiso 1 1 d R U . . .
C60 C 0.4108(9) 0.3655(11) 0.0663(8) 0.087(4) Uani 1 1 d . U . . .
H60A H 0.442073 0.388529 0.087875 0.130 Uiso 1 1 d R U . . .
H60B H 0.384003 0.391399 0.055745 0.130 Uiso 1 1 d R U . . .
H60C H 0.387613 0.340599 0.080035 0.130 Uiso 1 1 d R U . . .
C61 C 0.4706(8) 0.3667(11) 0.1913(8) 0.083(4) Uani 1 1 d . U . . .
C62 C 0.4294(9) 0.3309(12) 0.1946(8) 0.087(4) Uani 1 1 d . U . . .
C63 C 0.3766(9) 0.2902(12) 0.1936(9) 0.089(4) Uani 1 1 d . U . . .
C64 C 0.3334(10) 0.2900(13) 0.1556(9) 0.104(5) Uani 1 1 d . U . . .
H64A H 0.350449 0.273126 0.127841 0.156 Uiso 1 1 d R U . . .
H64B H 0.295119 0.269056 0.156321 0.156 Uiso 1 1 d R U . . .
H64C H 0.326639 0.330716 0.157901 0.156 Uiso 1 1 d R U . . .
C65 C 0.3937(10) 0.2286(12) 0.1976(9) 0.098(4) Uani 1 1 d . U . . .
H65A H 0.421784 0.233158 0.223812 0.147 Uiso 1 1 d R U . . .
H65B H 0.357705 0.205318 0.199972 0.147 Uiso 1 1 d R U . . .
H65C H 0.413015 0.209208 0.171452 0.147 Uiso 1 1 d R U . . .
C66 C 0.3431(10) 0.3176(13) 0.2350(9) 0.100(5) Uani 1 1 d . U . . .
H66A H 0.367421 0.317079 0.262014 0.149 Uiso 1 1 d R U . . .
H66B H 0.336011 0.357709 0.234984 0.149 Uiso 1 1 d R U . . .
H66C H 0.304511 0.296039 0.233424 0.149 Uiso 1 1 d R U . . .
C67 C 0.4903(12) 0.1063(12) 0.1117(9) 0.097(4) Uani 1 1 d . U . . .
C68 C 0.4482(12) 0.0742(13) 0.1223(10) 0.103(4) Uani 1 1 d . U . . .
C69 C 0.4028(12) 0.0298(12) 0.1307(9) 0.104(4) Uani 1 1 d D U . . .
C70 C 0.3463(13) 0.0653(13) 0.1379(11) 0.120(5) Uani 1 1 d . U . . .
H70A H 0.337819 0.082507 0.113252 0.179 Uiso 1 1 d R U . . .
H70B H 0.312439 0.038807 0.139152 0.179 Uiso 1 1 d R U . . .
H70C H 0.352329 0.095907 0.165362 0.179 Uiso 1 1 d R U . . .
C71 C 0.3942(14) -0.0191(13) 0.0854(10) 0.120(5) Uani 1 1 d . U . . .
H71A H 0.372832 -0.004332 0.062713 0.180 Uiso 1 1 d R U . . .
H71B H 0.432652 -0.033032 0.075523 0.180 Uiso 1 1 d R U . . .
H71C H 0.369802 -0.050932 0.090853 0.180 Uiso 1 1 d R U . . .
C72 C 0.4359(13) -0.0024(13) 0.1627(10) 0.117(5) Uani 1 1 d D U . . .
H72A H 0.447088 0.022714 0.192290 0.176 Uiso 1 1 d R U . . .
H72B H 0.409268 -0.034926 0.164679 0.176 Uiso 1 1 d R U . . .
H72C H 0.472118 -0.016976 0.149390 0.176 Uiso 1 1 d R U . . .
C73 C 0.6348(11) 0.0281(10) 0.0416(9) 0.086(4) Uani 1 1 d . U . . .
C74 C 0.6300(11) -0.0259(9) 0.0387(8) 0.083(4) Uani 1 1 d . U . . .
C75 C 0.6147(11) -0.0889(9) 0.0314(8) 0.084(3) Uani 1 1 d . U . . .
C76 C 0.5483(11) -0.1023(10) 0.0324(9) 0.091(4) Uani 1 1 d . U . . .
H76A H 0.526264 -0.087011 0.010269 0.136 Uiso 1 1 d R U . . .
H76B H 0.538994 -0.144071 0.026029 0.136 Uiso 1 1 d R U . . .
H76C H 0.536424 -0.083431 0.061569 0.136 Uiso 1 1 d R U . . .
C77 C 0.6525(12) -0.1106(10) 0.0662(9) 0.096(4) Uani 1 1 d . U . . .
H77A H 0.695302 -0.102126 0.064508 0.145 Uiso 1 1 d R U . . .
H77B H 0.641652 -0.091826 0.095698 0.145 Uiso 1 1 d R U . . .
H77C H 0.644232 -0.152446 0.060128 0.145 Uiso 1 1 d R U . . .
C78 C 0.6343(12) -0.1202(10) -0.0139(9) 0.092(4) Uani 1 1 d . U . . .
H78A H 0.611975 -0.107332 -0.037191 0.139 Uiso 1 1 d R U . . .
H78B H 0.677506 -0.112112 -0.014681 0.139 Uiso 1 1 d R U . . .
H78C H 0.625935 -0.161792 -0.018391 0.139 Uiso 1 1 d R U . . .
C79 C 0.7846(15) 0.0048(12) 0.1320(10) 0.109(4) Uani 1 1 d . U . . .
C80 C 0.7827(15) -0.0387(12) 0.1506(10) 0.111(4) Uani 1 1 d . U . . .
C81 C 0.8287(16) -0.0768(13) 0.1682(8) 0.117(4) Uani 1 1 d D U . . .
C82 C 0.7723(15) -0.0953(13) 0.1859(10) 0.120(4) Uani 1 1 d . U . . .
H82A H 0.752734 -0.064417 0.205676 0.180 Uiso 1 1 d R U . . .
H82B H 0.744934 -0.112417 0.159576 0.180 Uiso 1 1 d R U . . .
H82C H 0.782374 -0.125087 0.200986 0.180 Uiso 1 1 d R U . . .
C83 C 0.8481(16) -0.1270(13) 0.1370(11) 0.128(5) Uani 1 1 d . U . . .
H83A H 0.882860 -0.104091 0.131972 0.192 Uiso 1 1 d R U . . .
H83B H 0.862050 -0.157371 0.150292 0.192 Uiso 1 1 d R U . . .
H83C H 0.824600 -0.144631 0.108902 0.192 Uiso 1 1 d R U . . .
C84 C 0.8558(14) -0.0586(12) 0.2171(8) 0.130(5) Uani 1 1 d D U . . .
H84A H 0.893623 -0.041686 0.210699 0.195 Uiso 1 1 d R U . . .
H84B H 0.834913 -0.028576 0.236509 0.195 Uiso 1 1 d DR U . . .
H84C H 0.864403 -0.089346 0.231509 0.195 Uiso 1 1 d R U . . .
C85 C 0.9105(11) 0.0777(9) 0.0599(8) 0.088(4) Uani 1 1 d D U . . .
C86 C 0.8819(11) 0.0307(10) 0.0337(8) 0.091(4) Uani 1 1 d D U . . .
C87 C 0.8586(12) -0.0236(11) -0.0002(9) 0.096(4) Uani 1 1 d . U . . .
C88 C 0.8390(13) -0.0739(12) 0.0257(10) 0.107(4) Uani 1 1 d . U . . .
H88A H 0.876114 -0.082769 0.040534 0.161 Uiso 1 1 d R U . . .
H88B H 0.810914 -0.058759 0.047584 0.161 Uiso 1 1 d R U . . .
H88C H 0.820644 -0.109179 0.004894 0.161 Uiso 1 1 d R U . . .
C89 C 0.9102(12) -0.0466(12) -0.0277(9) 0.105(5) Uani 1 1 d . U . . .
H89A H 0.920264 -0.018325 -0.043907 0.158 Uiso 1 1 d R U . . .
H89B H 0.945324 -0.050655 -0.008407 0.158 Uiso 1 1 d R U . . .
H89C H 0.898114 -0.084035 -0.048487 0.158 Uiso 1 1 d R U . . .
C90 C 0.8044(12) -0.0083(12) -0.0251(9) 0.102(5) Uani 1 1 d . U . . .
H90A H 0.817788 0.020621 -0.039797 0.152 Uiso 1 1 d R U . . .
H90B H 0.785248 -0.042149 -0.046958 0.152 Uiso 1 1 d R U . . .
H90C H 0.775488 0.008261 -0.004287 0.152 Uiso 1 1 d R U . . .
C91 C 1.0690(9) 0.1725(9) 0.1348(8) 0.075(3) Uani 1 1 d . U . . .
C92 C 1.1058(9) 0.1503(9) 0.1573(7) 0.070(3) Uani 1 1 d . U . . .
C93 C 1.1463(10) 0.1271(10) 0.1795(8) 0.079(3) Uani 1 1 d . U . . .
C94 C 1.2165(10) 0.1557(11) 0.1727(9) 0.089(4) Uani 1 1 d . U . . .
H94A H 1.248456 0.139215 0.188946 0.133 Uiso 1 1 calc R U . . .
H94B H 1.222858 0.145567 0.140688 0.133 Uiso 1 1 calc R U . . .
H94C H 1.218561 0.198660 0.184397 0.133 Uiso 1 1 calc R U . . .
C95 C 1.1480(11) 0.0663(10) 0.1616(9) 0.092(4) Uani 1 1 d . U . . .
H95A H 1.111204 0.042747 0.161496 0.137 Uiso 1 1 d R U . . .
H95B H 1.160244 0.058837 0.131606 0.137 Uiso 1 1 d R U . . .
H95C H 1.180074 0.056297 0.180796 0.137 Uiso 1 1 d R U . . .
C96 C 1.1474(11) 0.1446(11) 0.2350(8) 0.086(4) Uani 1 1 d . U . . .
H96A H 1.109371 0.133286 0.244872 0.129 Uiso 1 1 d R U . . .
H96B H 1.179901 0.124186 0.245672 0.129 Uiso 1 1 d R U . . .
H96C H 1.155911 0.186406 0.246532 0.129 Uiso 1 1 d R U . . .
C97 C 0.9159(9) 0.3556(10) 0.0034(7) 0.072(3) Uani 1 1 d . U . . .
C98 C 0.8825(9) 0.3585(10) -0.0278(7) 0.073(3) Uani 1 1 d . U . . .
C99 C 0.8473(10) 0.3648(11) -0.0699(7) 0.079(3) Uani 1 1 d . U . . .
C100 C 0.8188(10) 0.3084(11) -0.0938(8) 0.088(4) Uani 1 1 d . U . . .
H10D H 0.798373 0.291636 -0.073257 0.132 Uiso 1 1 d R U . . .
H10E H 0.789443 0.312956 -0.117217 0.132 Uiso 1 1 d R U . . .
H10F H 0.849313 0.282696 -0.106727 0.132 Uiso 1 1 d R U . . .
C101 C 0.8816(11) 0.4014(11) -0.0949(8) 0.089(4) Uani 1 1 d . U . . .
H10G H 0.917314 0.381801 -0.105414 0.133 Uiso 1 1 d R U . . .
H10H H 0.856424 0.407441 -0.120024 0.133 Uiso 1 1 d R U . . .
H10I H 0.893974 0.438861 -0.074274 0.133 Uiso 1 1 d R U . . .
C102 C 0.7927(10) 0.4023(11) -0.0522(8) 0.085(4) Uani 1 1 d . U . . .
H10J H 0.767613 0.380800 -0.036921 0.127 Uiso 1 1 d R U . . .
H10K H 0.806743 0.439750 -0.032211 0.127 Uiso 1 1 d R U . . .
H10L H 0.769183 0.408360 -0.077901 0.127 Uiso 1 1 d R U . . .
C103 C 0.9530(8) 0.5087(9) 0.0883(7) 0.069(3) Uani 1 1 d D U . . .
C104 C 0.9274(8) 0.5451(9) 0.0688(7) 0.071(3) Uani 1 1 d D U . . .
C105 C 0.9040(9) 0.5761(10) 0.0387(7) 0.073(3) Uani 1 1 d . U . . .
C106 C 0.9289(10) 0.5542(11) -0.0043(7) 0.081(4) Uani 1 1 d . U . . .
H10M H 0.972831 0.559583 -0.000398 0.122 Uiso 1 1 d R U . . .
H10N H 0.917001 0.512823 -0.014818 0.122 Uiso 1 1 d R U . . .
H10O H 0.913191 0.574143 -0.025818 0.122 Uiso 1 1 d R U . . .
C107 C 0.9265(10) 0.6398(10) 0.0567(8) 0.082(4) Uani 1 1 d . U . . .
H10P H 0.970511 0.642665 0.058469 0.123 Uiso 1 1 d R U . . .
H10Q H 0.910331 0.662575 0.037299 0.123 Uiso 1 1 d R U . . .
H10R H 0.913301 0.654645 0.086119 0.123 Uiso 1 1 d R U . . .
C108 C 0.8319(9) 0.5707(11) 0.0361(8) 0.082(4) Uani 1 1 d . U . . .
H10S H 0.817780 0.587238 0.065015 0.124 Uiso 1 1 d R U . . .
H10T H 0.814970 0.590938 0.015105 0.124 Uiso 1 1 d R U . . .
H10U H 0.818800 0.529588 0.026095 0.124 Uiso 1 1 d R U . . .
C109 C 0.7155(13) 0.6283(12) 0.2130(10) 0.101(4) Uani 1 1 d . U . . .
C110 C 0.7156(13) 0.6491(12) 0.1792(10) 0.101(4) Uani 1 1 d . U . . .
C111 C 0.7163(14) 0.6765(13) 0.1441(10) 0.105(4) Uani 1 1 d . U . . .
C112 C 0.7877(14) 0.6996(13) 0.1395(10) 0.111(5) Uani 1 1 d . U . . .
H11D H 0.812099 0.666013 0.135821 0.167 Uiso 1 1 d R U . . .
H11E H 0.788329 0.714713 0.113501 0.167 Uiso 1 1 d R U . . .
H11F H 0.804079 0.729643 0.165601 0.167 Uiso 1 1 d R U . . .
C113 C 0.6719(14) 0.7278(12) 0.1495(10) 0.112(5) Uani 1 1 d . U . . .
H11G H 0.630614 0.715603 0.153027 0.168 Uiso 1 1 d R U . . .
H11H H 0.687844 0.757983 0.175697 0.168 Uiso 1 1 d R U . . .
H11I H 0.672084 0.743023 0.123597 0.168 Uiso 1 1 d R U . . .
C114 C 0.6939(14) 0.6298(13) 0.1021(10) 0.113(5) Uani 1 1 d . U . . .
H11J H 0.652302 0.616108 0.103356 0.169 Uiso 1 1 d R U . . .
H11K H 0.696142 0.645628 0.076596 0.169 Uiso 1 1 d R U . . .
H11L H 0.719952 0.597448 0.099476 0.169 Uiso 1 1 d R U . . .
C115 C 0.5550(14) 0.5380(13) 0.1986(9) 0.104(4) Uani 1 1 d . U . . .
C116 C 0.5250(13) 0.5452(13) 0.1667(9) 0.104(4) Uani 1 1 d . U . . .
C117 C 0.4963(14) 0.5603(10) 0.1279(8) 0.110(4) Uani 1 1 d D U . . .
C118 C 0.5070(14) 0.6273(10) 0.1347(10) 0.115(5) Uani 1 1 d D U . . .
H11M H 0.548766 0.635316 0.129610 0.172 Uiso 1 1 d R U . . .
H11N H 0.479966 0.641446 0.114380 0.172 Uiso 1 1 d R U . . .
H11O H 0.500256 0.646856 0.165020 0.172 Uiso 1 1 d R U . . .
C119 C 0.5134(14) 0.5273(13) 0.0811(8) 0.113(5) Uani 1 1 d D U . . .
H11P H 0.555020 0.540093 0.079088 0.169 Uiso 1 1 d R U . . .
H11Q H 0.510860 0.485753 0.078718 0.169 Uiso 1 1 d R U . . .
H11R H 0.487390 0.535283 0.057208 0.169 Uiso 1 1 d R U . . .
C120 C 0.4258(14) 0.5479(14) 0.1313(10) 0.120(5) Uani 1 1 d . U . . .
H12D H 0.420040 0.505874 0.125909 0.180 Uiso 1 1 d R U . . .
H12E H 0.418100 0.566464 0.161629 0.180 Uiso 1 1 d R U . . .
H12F H 0.397780 0.561074 0.110999 0.180 Uiso 1 1 d R U . . .
C121 C 0.9076(10) 0.6197(12) 0.2194(9) 0.096(4) Uani 1 1 d D U . . .
C122 C 0.9642(10) 0.6394(12) 0.2253(9) 0.097(4) Uani 1 1 d D U . . .
C123 C 1.0275(11) 0.6671(10) 0.2311(7) 0.102(4) Uani 1 1 d D U . . .
C124 C 1.0353(13) 0.7098(12) 0.2785(7) 0.112(5) Uani 1 1 d D U . . .
H12G H 1.075624 0.729060 0.283699 0.167 Uiso 1 1 d R U . . .
H12H H 1.005224 0.738870 0.282679 0.167 Uiso 1 1 d R U . . .
H12I H 1.030954 0.686080 0.299269 0.167 Uiso 1 1 d R U . . .
C125 C 1.0272(13) 0.6978(12) 0.1926(8) 0.108(5) Uani 1 1 d D U . . .
H12J H 1.067024 0.716993 0.193824 0.162 Uiso 1 1 d R U . . .
H12K H 1.018184 0.669703 0.164024 0.162 Uiso 1 1 d R U . . .
H12L H 0.996884 0.726693 0.196494 0.162 Uiso 1 1 d R U . . .
C126 C 1.0784(11) 0.6238(12) 0.2324(10) 0.112(5) Uani 1 1 d D U . . .
H12M H 1.117138 0.645820 0.235594 0.168 Uiso 1 1 d R U . . .
H12N H 1.075448 0.607380 0.257504 0.168 Uiso 1 1 d R U . . .
H12O H 1.075338 0.592590 0.205204 0.168 Uiso 1 1 d R U . . .
C127 C 0.6519(19) 0.4474(18) 0.4452(14) 0.150(9) Uani 1 1 d . U . . .
C128 C 0.659(2) 0.4484(19) 0.4970(13) 0.170(11) Uani 1 1 d . U . . .
H12P H 0.642824 0.412716 0.502707 0.254 Uiso 1 1 d R U . . .
H12Q H 0.701664 0.454926 0.507707 0.254 Uiso 1 1 d R U . . .
H12R H 0.637064 0.481016 0.512427 0.254 Uiso 1 1 d R U . . .
C129 C 0.8215(14) 0.3468(13) 0.3929(7) 0.099(6) Uani 1 1 d . U . . .
C130 C 0.8179(14) 0.3648(13) 0.4449(7) 0.110(6) Uani 1 1 d . U . . .
H13A H 0.839213 0.337503 0.458088 0.166 Uiso 1 1 d R U . . .
H13B H 0.836603 0.403783 0.457318 0.166 Uiso 1 1 d R U . . .
H13C H 0.775733 0.363983 0.451308 0.166 Uiso 1 1 d R U . . .
C131 C 0.7903(11) 0.1390(10) 0.2916(7) 0.079(5) Uani 1 1 d . U . . .
C132 C 0.7747(11) 0.0856(9) 0.3041(7) 0.085(6) Uani 1 1 d . U . . .
H13D H 0.801303 0.083711 0.329777 0.127 Uiso 1 1 d R U . . .
H13E H 0.732823 0.084271 0.311016 0.127 Uiso 1 1 d R U . . .
H13F H 0.780543 0.052701 0.279317 0.127 Uiso 1 1 d DR U . . .
C133 C 0.9921(8) 0.2526(9) 0.3009(7) 0.069(4) Uani 1 1 d . U . . .
C134 C 1.0540(9) 0.2429(11) 0.3172(7) 0.079(5) Uani 1 1 d . U . . .
H13G H 1.052996 0.225174 0.341815 0.119 Uiso 1 1 d R U . . .
H13H H 1.073566 0.217654 0.293425 0.119 Uiso 1 1 d R U . . .
H13I H 1.076616 0.280474 0.327005 0.119 Uiso 1 1 d R U . . .
N1 N 1.1334(6) 0.3127(8) 0.1943(6) 0.066(4) Uani 1 1 d . U . . .
N2 N 0.9883(8) 0.4143(9) 0.3733(6) 0.080(5) Uani 1 1 d . U . . .
N3 N 0.6316(8) 0.0239(8) 0.1723(6) 0.079(5) Uani 1 1 d . U . . .
N4 N 0.6669(9) 0.2380(11) 0.3581(7) 0.094(5) Uani 1 1 d . U . . .
N5 N 0.6487(12) 0.4426(12) 0.4028(9) 0.122(6) Uani 1 1 d . U . . .
O1 O 0.7437(4) 0.2798(5) 0.1776(4) 0.047(2) Uani 1 1 d . U . . .
O2 O 0.7601(4) 0.3875(5) 0.2318(3) 0.044(2) Uani 1 1 d . U . . .
O3 O 0.6413(4) 0.3280(5) 0.2242(3) 0.049(2) Uani 1 1 d . U . . .
O4 O 0.7812(4) 0.4127(5) 0.0786(3) 0.042(2) Uani 1 1 d . U . . .
O5 O 0.8386(5) 0.3202(4) 0.0880(3) 0.044(2) Uani 1 1 d . U . . .
O6 O 0.7590(4) 0.3048(5) 0.0107(3) 0.046(2) Uani 1 1 d . U . . .
O7 O 0.7979(5) 0.5326(5) 0.1245(4) 0.050(2) Uani 1 1 d . U . . .
O8 O 0.9386(5) 0.2657(5) 0.1727(4) 0.049(2) Uani 1 1 d . U . . .
O9 O 0.9562(4) 0.3802(5) 0.2307(4) 0.049(2) Uani 1 1 d . U . . .
O10 O 0.7336(4) 0.2576(5) 0.0815(4) 0.049(2) Uani 1 1 d . U . . .
O11 O 0.6689(5) 0.2148(5) 0.2149(4) 0.053(2) Uani 1 1 d . U . . .
O12 O 0.7512(5) 0.1365(5) 0.0721(4) 0.060(3) Uani 1 1 d . U . . .
O13 O 0.9404(4) 0.2503(5) 0.0815(4) 0.049(2) Uani 1 1 d . U . . .
O14 O 0.9409(4) 0.3629(5) 0.1410(3) 0.047(2) Uani 1 1 d . U . . .
O15 O 0.9764(5) 0.4769(5) 0.1997(4) 0.051(2) Uani 1 1 d . U . . .
O16 O 0.6491(4) 0.4197(5) 0.1911(3) 0.047(2) Uani 1 1 d . U . . .
O17 O 0.6310(4) 0.3109(5) 0.1372(4) 0.049(2) Uani 1 1 d . U . . .
O18 O 0.5732(4) 0.4040(5) 0.1123(4) 0.049(2) Uani 1 1 d . U . . .
O19 O 0.7655(5) 0.1659(5) 0.1635(4) 0.053(2) Uani 1 1 d . U . . .
O20 O 0.5934(4) 0.4325(6) 0.2716(4) 0.059(3) Uani 1 1 d . U . . .
O21 O 0.6981(5) 0.3926(6) 0.3038(3) 0.053(3) Uani 1 1 d . U . . .
O22 O 0.5618(5) 0.2365(6) 0.1717(4) 0.063(3) Uani 1 1 d . U . . .
O23 O 0.6641(4) 0.1996(5) 0.1246(3) 0.050(2) Uani 1 1 d . U . . .
O24 O 0.8492(4) 0.3412(5) 0.1840(3) 0.0413(19) Uani 1 1 d . U . . .
O25 O 0.8333(5) 0.2314(5) 0.1233(4) 0.062(3) Uani 1 1 d . U . . .
O26 O 0.8711(4) 0.4606(5) 0.2371(3) 0.048(2) Uani 1 1 d . U . . .
O27 O 0.7090(5) 0.4847(5) 0.2670(3) 0.053(2) Uani 1 1 d . U . . .
O28 O 0.8115(5) 0.4562(5) 0.3102(3) 0.050(2) Uani 1 1 d . U . . .
O29 O 0.8136(5) 0.5607(5) 0.2850(4) 0.055(2) Uani 1 1 d . U . . .
O30 O 0.7725(4) 0.4892(5) 0.1982(4) 0.051(2) Uani 1 1 d . U . . .
O31 O 0.6930(4) 0.4606(5) 0.1273(3) 0.044(2) Uani 1 1 d . U . . .
O32 O 0.8610(4) 0.4444(5) 0.1513(3) 0.045(2) Uani 1 1 d . U . . .
O33 O 0.7499(4) 0.3730(4) 0.1439(3) 0.0395(19) Uani 1 1 d . U . . .
O34 O 0.6753(4) 0.3508(5) 0.0713(4) 0.049(2) Uani 1 1 d . U . . .
O35 O 0.8244(5) 0.1766(6) 0.3146(4) 0.067(3) Uani 1 1 d . U . . .
O36 O 0.7567(5) 0.1493(6) 0.2553(4) 0.063(3) Uani 1 1 d . U . . .
O37 O 0.7959(6) 0.3823(7) 0.3719(4) 0.072(3) Uani 1 1 d . U . . .
O38 O 0.9895(5) 0.2765(5) 0.2645(4) 0.056(3) Uani 1 1 d . U . . .
O39 O 0.9488(6) 0.2468(6) 0.3191(4) 0.070(3) Uani 1 1 d . U . . .
O40 O 0.8456(7) 0.2987(7) 0.3750(4) 0.081(3) Uani 1 1 d . U . . .
O41 O 1.1458(6) 0.2877(8) 0.2236(5) 0.087(4) Uani 1 1 d . U . . .
O42 O 1.0793(5) 0.3256(6) 0.1866(4) 0.070(3) Uani 1 1 d . U . . .
O43 O 0.7646(5) 0.2809(5) 0.2858(4) 0.057(2) Uani 1 1 d . U . . .
H43 H 0.732628 0.270369 0.304209 0.069 Uiso 1 1 calc R U . . .
O44 O 0.8553(5) 0.2308(5) 0.2347(3) 0.052(2) Uani 1 1 d . U . . .
H44 H 0.866647 0.264098 0.251805 0.078 Uiso 1 1 d R U . . .
O45 O 0.8735(5) 0.3441(6) 0.2919(3) 0.056(2) Uani 1 1 d . U . . .
H45 H 0.905306 0.370117 0.313904 0.067 Uiso 1 1 calc R U . . .
O46 O 0.6382(7) 0.0756(7) 0.1659(5) 0.084(4) Uani 1 1 d . U . . .
O47 O 0.6778(8) 0.1836(10) 0.3459(7) 0.110(5) Uani 1 1 d . U . . .
O48 O 0.6571(6) 0.2653(8) 0.3270(5) 0.088(4) Uani 1 1 d . U . . .
O49 O 0.9618(6) 0.4322(7) 0.3423(5) 0.081(4) Uani 1 1 d . U . . .
O50 O 0.9724(13) 0.4344(13) 0.4088(6) 0.175(12) Uani 1 1 d . U . . .
O51 O 1.1724(6) 0.3222(9) 0.1702(6) 0.103(6) Uani 1 1 d . U . . .
O52 O 1.0267(7) 0.3781(8) 0.3659(6) 0.094(5) Uani 1 1 d . U . . .
O53 O 0.6497(13) 0.0153(11) 0.2071(8) 0.167(11) Uani 1 1 d . U . . .
O54 O 0.5811(8) -0.0010(8) 0.1507(6) 0.110(6) Uani 1 1 d . U . . .
O125 O 0.6580(16) 0.2620(12) 0.3946(7) 0.174(11) Uani 1 1 d . U . . .
Si1 Si 0.77621(13) 0.34492(14) 0.18530(10) 0.0236(6) Uani 1 1 d . U . . .
W1 W 0.75840(2) 0.32904(3) 0.06846(2) 0.03763(14) Uani 1 1 d . U . . .
W2 W 0.64601(2) 0.38892(3) 0.12955(2) 0.04045(14) Uani 1 1 d . U . . .
W3 W 0.78134(2) 0.46645(3) 0.13751(2) 0.03935(14) Uani 1 1 d . U . . .
W4 W 0.66389(3) 0.40906(3) 0.25457(2) 0.04790(16) Uani 1 1 d . U . . .
W5 W 0.79575(3) 0.48517(3) 0.26234(2) 0.04666(16) Uani 1 1 d . U . . .
W6 W 0.92168(2) 0.42030(3) 0.19533(2) 0.04137(15) Uani 1 1 d . U . . .
W7 W 0.89991(2) 0.28589(3) 0.12607(2) 0.04085(14) Uani 1 1 d . U . . .
W8 W 0.75138(3) 0.19839(3) 0.11779(2) 0.04478(15) Uani 1 1 d . U . . .
W9 W 0.63956(3) 0.25718(3) 0.17801(2) 0.04608(16) Uani 1 1 d . U . . .
Zn1 Zn 0.85520(9) 0.26199(10) 0.30813(7) 0.0608(5) Uani 1 1 d . U . . .
Zn2 Zn 0.78883(8) 0.36872(10) 0.30317(6) 0.0538(5) Uani 1 1 d . U . . .
Zn3 Zn 0.90797(8) 0.30402(9) 0.23457(6) 0.0482(4) Uani 1 1 d . U . . .
Zn4 Zn 0.76479(8) 0.22233(9) 0.22666(7) 0.0521(4) Uani 1 1 d . U . . .
C135 C 0.3393(12) 0.5412(11) -0.0230(8) 0.095(6) Uani 1 1 d D U . . .
H13J H 0.363715 0.575076 -0.003169 0.142 Uiso 1 1 calc R U . . .
H13K H 0.299778 0.554091 -0.032878 0.142 Uiso 1 1 calc R U . . .
H13L H 0.361345 0.524500 -0.049189 0.142 Uiso 1 1 calc R U . . .
C136 C 0.3282(11) 0.4942(11) 0.0025(8) 0.087(6) Uani 1 1 d D U . . .
N6 N 0.3166(13) 0.4615(14) 0.0194(10) 0.147(11) Uani 1 1 d . U . . .

loop_
_atom_site_aniso_label
_atom_site_aniso_U_11
_atom_site_aniso_U_22
_atom_site_aniso_U_33
_atom_site_aniso_U_23
_atom_site_aniso_U_13
_atom_site_aniso_U_12
Ag1 0.0803(12) 0.1469(19) 0.0823(12) 0.0082(12) 0.0104(10) 0.0192(12)
Ag2 0.0943(13) 0.1246(16) 0.0750(11) 0.0208(11) -0.0046(9) 0.0243(12)
Ag3 0.0968(14) 0.146(2) 0.0801(12) 0.0166(12) 0.0139(10) 0.0262(13)
Ag4 0.0695(10) 0.1233(15) 0.0607(9) 0.0205(9) 0.0067(7) 0.0113(9)
Ag5 0.0849(12) 0.1140(15) 0.0828(11) 0.0297(10) 0.0191(9) 0.0273(10)
Ag6 0.0859(11) 0.1219(15) 0.0718(10) 0.0190(10) 0.0187(9) 0.0205(10)
Ag7 0.0503(7) 0.0696(9) 0.0779(9) 0.0244(7) 0.0146(6) 0.0143(6)
Ag8 0.0631(8) 0.0670(9) 0.0817(10) 0.0190(8) 0.0117(7) 0.0091(7)
Ag9 0.0559(7) 0.0704(9) 0.0631(8) 0.0205(7) 0.0119(6) -0.0021(6)
Ag10 0.0423(6) 0.0790(9) 0.0650(8) 0.0330(7) 0.0109(6) 0.0012(6)
Ag11 0.0364(6) 0.0648(8) 0.0481(6) 0.0205(6) 0.0113(5) 0.0017(5)
Ag12 0.0345(6) 0.0811(9) 0.0658(8) 0.0284(7) 0.0108(5) 0.0074(6)
Ag13 0.0474(7) 0.0582(8) 0.0768(9) 0.0129(7) 0.0191(6) 0.0077(6)
Ag14 0.0622(9) 0.0757(10) 0.0806(10) 0.0151(8) 0.0080(7) -0.0089(7)
Ag15 0.0876(11) 0.0687(10) 0.0937(12) 0.0126(9) 0.0042(9) 0.0242(9)
Ag16 0.0621(8) 0.0635(9) 0.0799(10) 0.0186(7) -0.0036(7) -0.0076(7)
Ag17 0.0703(9) 0.0583(9) 0.0979(12) 0.0192(8) 0.0010(8) 0.0027(7)
Ag18 0.0832(12) 0.1070(14) 0.1178(15) 0.0558(12) 0.0349(11) 0.0328(10)
Ag19 0.0394(6) 0.0713(9) 0.0572(7) 0.0177(6) -0.0021(5) -0.0028(6)
Ag20 0.0489(7) 0.0681(9) 0.0712(9) 0.0237(7) -0.0018(6) -0.0055(6)
Ag21 0.0340(6) 0.0847(10) 0.0672(8) 0.0270(7) 0.0017(5) 0.0052(6)
Ag22 0.0419(7) 0.0880(10) 0.0745(9) 0.0295(8) 0.0131(6) 0.0115(6)
Ag23 0.0404(7) 0.1045(12) 0.0678(9) 0.0348(8) 0.0071(6) 0.0008(7)
Ag24 0.0713(10) 0.1066(14) 0.0850(11) 0.0374(10) 0.0088(8) 0.0066(9)
Ag25 0.0569(8) 0.0827(10) 0.0815(10) 0.0331(8) 0.0075(7) -0.0052(7)
Ag26 0.0621(8) 0.0911(11) 0.0840(10) 0.0484(9) 0.0072(7) -0.0058(8)
Ag27 0.0992(13) 0.0670(10) 0.0987(12) 0.0350(9) 0.0172(10) 0.0167(9)
Ag28 0.0716(10) 0.0822(12) 0.1299(16) 0.0255(11) 0.0135(10) -0.0027(9)
Ag29 0.0483(7) 0.0651(9) 0.0927(11) 0.0185(8) 0.0035(7) 0.0047(6)
Ag30 0.0520(7) 0.0788(10) 0.0702(9) 0.0221(7) -0.0004(6) 0.0264(7)
Ag31 0.0402(6) 0.0642(8) 0.0834(9) 0.0220(7) 0.0055(6) 0.0087(6)
Ag32 0.0458(7) 0.0895(11) 0.0715(9) 0.0275(8) -0.0176(6) -0.0030(7)
Ag33 0.0610(9) 0.1127(14) 0.0684(9) 0.0204(9) 0.0045(7) 0.0086(9)
Ag34 0.0647(9) 0.1134(14) 0.0546(8) 0.0141(8) 0.0012(7) 0.0033(9)
Ag35 0.0634(9) 0.0890(12) 0.0807(10) 0.0154(9) -0.0069(8) -0.0050(8)
Ag36 0.0464(7) 0.0919(11) 0.0592(8) 0.0229(7) 0.0003(6) -0.0041(7)
Ag37 0.0763(10) 0.0754(10) 0.0796(10) 0.0190(8) -0.0107(8) 0.0136(8)
Ag38 0.0718(10) 0.1241(15) 0.0600(9) 0.0286(9) 0.0118(7) -0.0071(9)
C1 0.135(10) 0.145(10) 0.146(10) 0.030(9) 0.008(9) 0.009(8)
C2 0.139(10) 0.148(10) 0.147(10) 0.029(9) 0.009(9) 0.008(8)
C3 0.142(9) 0.148(9) 0.150(9) 0.031(7) 0.011(8) 0.007(7)
C4 0.149(12) 0.152(11) 0.156(12) 0.021(10) 0.008(11) 0.006(10)
C5 0.152(12) 0.160(12) 0.153(10) 0.022(10) 0.008(10) 0.009(10)
C6 0.144(11) 0.155(12) 0.157(11) 0.026(11) 0.012(10) 0.009(10)
C7 0.0859(11) 0.1219(15) 0.0718(10) 0.0190(10) 0.0187(9) 0.0205(10)
C8 0.102(5) 0.127(6) 0.103(6) 0.020(5) 0.017(5) 0.013(5)
C9 0.104(5) 0.131(6) 0.107(6) 0.018(5) 0.017(5) 0.012(5)
C10 0.117(9) 0.148(9) 0.111(8) 0.010(8) 0.023(7) 0.008(9)
C11 0.117(9) 0.150(9) 0.115(8) 0.023(8) 0.012(8) 0.009(8)
C12 0.117(9) 0.143(8) 0.119(9) 0.010(8) 0.024(9) 0.006(8)
C13 0.103(8) 0.135(9) 0.055(6) 0.016(7) -0.007(6) -0.002(8)
C14 0.105(8) 0.135(9) 0.052(6) 0.019(7) -0.008(6) 0.000(8)
C15 0.103(8) 0.138(9) 0.052(6) 0.018(6) -0.009(6) 0.001(8)
C16 0.117(9) 0.140(10) 0.068(8) 0.023(7) -0.004(8) 0.006(8)
C17 0.116(10) 0.143(10) 0.062(8) 0.011(8) -0.003(8) 0.002(9)
C18 0.108(8) 0.142(10) 0.067(8) 0.016(8) -0.005(7) -0.003(8)
C19 0.094(6) 0.112(7) 0.089(6) 0.028(6) 0.003(5) 0.002(6)
C20 0.101(6) 0.114(7) 0.095(7) 0.029(6) 0.001(5) 0.000(6)
C21 0.103(7) 0.122(8) 0.097(7) 0.027(6) -0.002(6) -0.003(7)
C22 0.112(9) 0.123(9) 0.111(9) 0.018(8) -0.005(8) -0.002(8)
C23 0.104(8) 0.125(8) 0.102(8) 0.029(7) -0.004(7) 0.001(7)
C24 0.108(9) 0.131(10) 0.107(9) 0.028(8) 0.001(7) -0.003(8)
C25 0.076(6) 0.099(6) 0.083(6) 0.025(5) 0.001(5) 0.002(5)
C26 0.082(6) 0.102(6) 0.084(6) 0.025(5) -0.001(5) 0.003(5)
C27 0.085(6) 0.111(6) 0.092(6) 0.025(5) -0.002(5) 0.008(5)
C28 0.103(8) 0.123(8) 0.103(7) 0.024(7) -0.011(7) 0.013(8)
C29 0.094(8) 0.127(9) 0.112(9) 0.029(8) 0.002(7) 0.014(8)
C30 0.098(9) 0.123(8) 0.109(9) 0.032(7) -0.012(8) 0.011(8)
C31 0.070(6) 0.104(8) 0.103(8) 0.045(7) 0.005(6) -0.003(7)
C32 0.069(6) 0.105(8) 0.106(8) 0.045(7) 0.004(6) -0.002(6)
C33 0.075(6) 0.108(7) 0.111(7) 0.039(6) 0.003(6) 0.000(6)
C34 0.080(8) 0.120(9) 0.126(10) 0.040(8) -0.005(8) 0.008(8)
C35 0.087(9) 0.123(9) 0.131(10) 0.025(8) -0.005(8) 0.003(8)
C36 0.079(8) 0.126(10) 0.126(9) 0.037(8) 0.011(7) -0.010(8)
C37 0.048(6) 0.083(8) 0.099(8) 0.033(6) 0.005(6) 0.008(6)
C38 0.050(5) 0.080(8) 0.105(8) 0.024(7) 0.005(6) 0.006(5)
C39 0.047(6) 0.085(8) 0.108(8) 0.025(6) 0.004(6) 0.010(5)
C40 0.063(8) 0.088(9) 0.111(9) 0.023(7) 0.001(8) 0.016(7)
C41 0.061(7) 0.091(8) 0.118(10) 0.031(8) 0.007(8) 0.000(7)
C42 0.068(8) 0.097(9) 0.110(8) 0.030(8) 0.007(7) 0.022(7)
C43 0.087(7) 0.101(8) 0.116(9) 0.022(7) 0.017(7) 0.010(7)
C44 0.089(7) 0.104(8) 0.122(9) 0.018(7) 0.020(7) 0.005(7)
C45 0.095(7) 0.109(7) 0.119(8) 0.016(6) 0.019(6) 0.012(6)
C46 0.104(10) 0.114(8) 0.135(11) 0.004(9) 0.020(9) 0.005(9)
C47 0.109(10) 0.119(10) 0.125(10) 0.016(8) 0.025(8) 0.010(9)
C48 0.096(9) 0.121(10) 0.131(10) 0.006(9) 0.011(8) 0.013(9)
C49 0.080(8) 0.104(9) 0.123(10) 0.046(8) -0.003(7) -0.013(7)
C50 0.077(8) 0.102(9) 0.122(10) 0.045(8) -0.005(7) -0.019(7)
C51 0.087(8) 0.106(9) 0.125(10) 0.052(8) -0.004(7) -0.018(7)
C52 0.087(8) 0.114(11) 0.131(11) 0.056(9) -0.009(8) -0.017(8)
C53 0.096(9) 0.120(11) 0.128(11) 0.053(9) 0.001(8) -0.017(9)
C54 0.090(9) 0.110(9) 0.127(11) 0.058(9) -0.009(9) -0.016(8)
C55 0.056(6) 0.085(8) 0.099(8) 0.041(6) -0.014(6) -0.006(5)
C56 0.053(6) 0.083(8) 0.102(8) 0.041(6) -0.005(6) -0.003(5)
C57 0.058(6) 0.087(8) 0.103(8) 0.046(6) -0.009(6) -0.003(5)
C58 0.065(8) 0.095(9) 0.112(9) 0.041(8) -0.015(7) 0.002(7)
C59 0.070(8) 0.090(9) 0.107(9) 0.047(7) -0.006(7) -0.007(7)
C60 0.056(8) 0.095(9) 0.115(9) 0.041(8) -0.011(7) 0.013(7)
C61 0.040(6) 0.120(9) 0.098(8) 0.045(7) -0.003(6) 0.004(6)
C62 0.042(6) 0.121(9) 0.103(8) 0.042(7) 0.000(6) 0.005(6)
C63 0.047(6) 0.124(9) 0.102(8) 0.043(7) 0.003(6) 0.001(6)
C64 0.059(8) 0.133(11) 0.115(9) 0.031(9) -0.013(7) -0.010(8)
C65 0.055(8) 0.121(10) 0.119(10) 0.037(8) 0.001(8) -0.005(7)
C66 0.054(8) 0.131(11) 0.115(9) 0.034(9) 0.012(7) -0.005(8)
C67 0.086(8) 0.101(8) 0.109(8) 0.035(7) 0.014(7) -0.008(6)
C68 0.091(8) 0.103(8) 0.115(9) 0.030(7) 0.013(7) -0.013(6)
C69 0.095(7) 0.104(7) 0.114(7) 0.030(6) 0.015(6) -0.010(6)
C70 0.100(9) 0.113(10) 0.139(10) 0.022(9) 0.014(9) -0.010(8)
C71 0.110(10) 0.117(10) 0.127(10) 0.022(8) 0.019(9) -0.019(8)
C72 0.112(10) 0.112(10) 0.129(10) 0.038(8) 0.011(9) -0.015(8)
C73 0.090(8) 0.062(6) 0.104(8) 0.019(6) -0.002(7) 0.003(6)
C74 0.085(8) 0.059(6) 0.100(8) 0.015(6) -0.002(7) 0.005(6)
C75 0.088(7) 0.058(6) 0.101(8) 0.017(6) 0.002(7) 0.001(6)
C76 0.091(8) 0.067(8) 0.109(9) 0.018(8) 0.006(8) -0.005(7)
C77 0.107(9) 0.066(8) 0.110(8) 0.015(7) -0.006(8) 0.003(7)
C78 0.096(9) 0.062(8) 0.108(8) 0.005(7) 0.004(8) -0.003(8)
C79 0.133(9) 0.084(7) 0.111(8) 0.034(6) -0.006(7) 0.005(7)
C80 0.143(9) 0.083(8) 0.109(8) 0.033(6) -0.011(7) 0.020(7)
C81 0.146(9) 0.091(8) 0.116(9) 0.033(7) -0.013(8) 0.016(7)
C82 0.147(9) 0.093(8) 0.118(9) 0.032(7) -0.013(8) 0.015(7)
C83 0.155(11) 0.097(10) 0.126(10) 0.026(8) -0.016(9) 0.023(9)
C84 0.154(11) 0.106(10) 0.125(10) 0.031(9) -0.019(9) 0.015(9)
C85 0.085(6) 0.082(6) 0.091(6) 0.011(5) 0.009(5) 0.009(5)
C86 0.089(6) 0.084(6) 0.093(6) 0.009(5) 0.010(5) 0.005(5)
C87 0.090(7) 0.087(7) 0.098(7) 0.002(6) 0.011(6) 0.004(6)
C88 0.108(9) 0.092(8) 0.112(8) 0.010(7) 0.007(8) -0.003(7)
C89 0.095(8) 0.100(9) 0.107(9) 0.000(8) 0.014(7) 0.008(8)
C90 0.091(8) 0.096(9) 0.104(9) 0.004(8) 0.005(7) -0.001(8)
C91 0.061(7) 0.067(7) 0.092(8) 0.011(6) 0.016(6) 0.003(5)
C92 0.055(6) 0.063(7) 0.086(7) 0.008(6) 0.016(6) -0.009(5)
C93 0.070(7) 0.069(7) 0.094(7) 0.013(6) 0.015(6) -0.003(6)
C94 0.065(7) 0.089(9) 0.108(9) 0.017(8) 0.015(7) 0.000(7)
C95 0.087(9) 0.078(7) 0.107(9) 0.020(7) 0.005(8) 0.007(7)
C96 0.076(8) 0.087(8) 0.095(8) 0.024(7) 0.000(7) 0.005(7)
C97 0.057(6) 0.096(7) 0.071(7) 0.036(6) 0.013(5) 0.001(6)
C98 0.058(7) 0.096(8) 0.073(7) 0.036(6) 0.009(5) -0.003(6)
C99 0.065(7) 0.102(8) 0.077(7) 0.038(6) 0.005(5) 0.002(6)
C100 0.071(8) 0.108(9) 0.086(9) 0.030(7) -0.004(7) 0.002(7)
C101 0.081(8) 0.110(9) 0.085(8) 0.043(7) 0.013(7) -0.001(8)
C102 0.070(8) 0.113(9) 0.080(8) 0.041(7) 0.007(7) 0.007(7)
C103 0.058(5) 0.086(6) 0.070(5) 0.030(5) 0.014(5) -0.002(5)
C104 0.060(5) 0.084(6) 0.075(5) 0.029(5) 0.013(5) -0.003(5)
C105 0.061(6) 0.092(7) 0.072(6) 0.032(5) 0.011(5) -0.001(5)
C106 0.067(7) 0.102(9) 0.078(7) 0.030(7) 0.014(6) -0.005(7)
C107 0.077(8) 0.094(7) 0.080(8) 0.034(7) 0.005(7) 0.000(7)
C108 0.066(6) 0.104(9) 0.083(8) 0.033(7) 0.010(6) 0.004(7)
C109 0.110(9) 0.093(9) 0.107(9) 0.030(7) 0.025(8) 0.034(8)
C110 0.109(9) 0.094(9) 0.107(9) 0.032(7) 0.022(8) 0.030(8)
C111 0.115(9) 0.097(9) 0.111(9) 0.034(7) 0.019(8) 0.033(7)
C112 0.125(10) 0.102(11) 0.114(11) 0.034(9) 0.027(9) 0.020(9)
C113 0.124(10) 0.100(10) 0.116(11) 0.030(9) 0.019(10) 0.029(8)
C114 0.121(11) 0.109(10) 0.110(10) 0.029(8) 0.015(9) 0.029(9)
C115 0.112(10) 0.113(9) 0.091(8) 0.037(8) 0.002(8) 0.019(8)
C116 0.110(10) 0.112(9) 0.094(8) 0.037(8) 0.003(8) 0.019(8)
C117 0.118(10) 0.116(9) 0.099(8) 0.038(8) -0.002(8) 0.019(8)
C118 0.123(11) 0.116(10) 0.109(10) 0.036(9) 0.005(10) 0.022(9)
C119 0.128(11) 0.116(11) 0.100(9) 0.041(9) -0.002(9) 0.017(10)
C120 0.119(10) 0.126(11) 0.113(10) 0.030(10) -0.006(9) 0.015(9)
C121 0.095(6) 0.099(7) 0.092(6) 0.023(5) 0.014(6) -0.004(5)
C122 0.094(6) 0.098(7) 0.095(6) 0.022(5) 0.011(6) -0.003(5)
C123 0.096(7) 0.105(8) 0.101(7) 0.018(6) 0.013(7) -0.005(6)
C124 0.108(9) 0.116(9) 0.104(8) 0.019(8) 0.011(8) -0.007(8)
C125 0.104(9) 0.110(9) 0.104(8) 0.015(7) 0.018(8) -0.011(8)
C126 0.100(8) 0.114(9) 0.112(9) 0.010(8) 0.009(8) -0.004(7)
C127 0.160(13) 0.163(13) 0.133(9) 0.046(9) 0.025(8) 0.002(9)
C128 0.19(2) 0.20(2) 0.130(13) 0.043(16) 0.047(16) 0.010(18)
C129 0.129(15) 0.123(12) 0.047(8) 0.031(8) -0.012(9) 0.016(11)
C130 0.143(14) 0.134(13) 0.057(8) 0.033(9) -0.009(10) 0.029(12)
C131 0.094(12) 0.080(10) 0.071(9) 0.044(8) -0.016(8) -0.015(8)
C132 0.109(14) 0.080(11) 0.077(11) 0.049(9) -0.004(10) -0.006(9)
C133 0.049(7) 0.093(12) 0.067(9) 0.040(8) -0.030(6) -0.014(7)
C134 0.062(7) 0.102(11) 0.081(10) 0.044(9) -0.016(7) 0.012(8)
N1 0.033(5) 0.091(11) 0.078(9) 0.031(8) -0.003(5) -0.002(6)
N2 0.068(10) 0.111(13) 0.057(7) 0.021(8) -0.014(7) 0.010(8)
N3 0.088(10) 0.072(9) 0.078(9) 0.029(8) 0.004(7) -0.041(8)
N4 0.082(12) 0.125(12) 0.080(9) 0.040(9) 0.008(9) -0.012(11)
N5 0.115(10) 0.127(10) 0.122(9) 0.029(8) 0.018(8) 0.007(8)
O1 0.031(4) 0.057(5) 0.057(5) 0.024(4) 0.000(4) -0.008(4)
O2 0.032(4) 0.068(6) 0.034(4) 0.016(4) 0.006(3) -0.002(4)
O3 0.036(5) 0.071(6) 0.049(5) 0.032(4) 0.003(4) 0.002(4)
O4 0.026(4) 0.057(5) 0.048(5) 0.025(4) 0.001(4) 0.001(4)
O5 0.044(5) 0.046(6) 0.046(5) 0.015(4) 0.017(4) 0.003(4)
O6 0.034(5) 0.054(6) 0.043(5) 0.002(4) 0.004(4) -0.006(4)
O7 0.044(5) 0.053(6) 0.070(7) 0.039(5) 0.020(5) 0.009(4)
O8 0.042(5) 0.060(6) 0.055(5) 0.030(5) 0.001(4) 0.009(4)
O9 0.033(5) 0.061(6) 0.057(6) 0.023(5) -0.002(4) 0.011(4)
O10 0.035(5) 0.059(6) 0.053(5) 0.018(5) -0.002(4) 0.002(4)
O11 0.036(5) 0.072(7) 0.055(6) 0.024(5) 0.003(4) -0.005(4)
O12 0.049(6) 0.063(6) 0.076(7) 0.035(6) 0.004(5) 0.010(5)
O13 0.030(5) 0.066(7) 0.053(5) 0.017(5) 0.002(4) 0.012(4)
O14 0.037(5) 0.060(6) 0.050(5) 0.024(4) 0.006(4) 0.000(4)
O15 0.037(5) 0.061(6) 0.051(6) 0.009(5) 0.002(4) -0.012(5)
O16 0.032(5) 0.063(6) 0.048(5) 0.019(4) 0.006(4) 0.010(4)
O17 0.024(4) 0.073(6) 0.054(5) 0.024(5) -0.003(4) 0.006(4)
O18 0.038(5) 0.064(7) 0.053(6) 0.028(5) 0.001(4) 0.008(4)
O19 0.042(5) 0.054(6) 0.068(6) 0.025(5) 0.002(4) 0.006(4)
O20 0.029(5) 0.108(9) 0.047(6) 0.027(6) 0.016(4) 0.009(5)
O21 0.042(5) 0.094(8) 0.032(5) 0.028(5) 0.010(4) 0.012(5)
O22 0.037(5) 0.106(9) 0.057(7) 0.043(6) 0.004(4) 0.002(5)
O23 0.025(4) 0.078(7) 0.042(5) 0.009(5) -0.001(4) -0.011(4)
O24 0.021(4) 0.060(5) 0.042(5) 0.017(4) -0.006(3) -0.002(4)
O25 0.039(5) 0.060(6) 0.102(8) 0.058(6) -0.018(5) -0.005(4)
O26 0.036(5) 0.066(6) 0.044(5) 0.018(5) 0.002(4) 0.011(4)
O27 0.037(5) 0.081(7) 0.044(5) 0.025(5) 0.006(4) -0.001(4)
O28 0.051(6) 0.060(6) 0.036(5) 0.010(4) 0.000(4) -0.001(5)
O29 0.049(6) 0.065(6) 0.051(6) 0.018(5) 0.003(5) 0.006(5)
O30 0.034(5) 0.067(6) 0.055(5) 0.024(5) 0.009(4) 0.001(5)
O31 0.030(4) 0.053(6) 0.053(6) 0.020(4) 0.002(4) 0.011(4)
O32 0.033(4) 0.054(6) 0.051(5) 0.022(5) 0.001(4) -0.007(4)
O33 0.022(4) 0.060(5) 0.040(4) 0.018(4) 0.002(3) 0.006(4)
O34 0.026(4) 0.068(6) 0.059(6) 0.029(5) -0.001(4) -0.004(4)
O35 0.046(6) 0.089(7) 0.075(7) 0.046(6) -0.019(5) -0.002(5)
O36 0.058(7) 0.074(7) 0.062(6) 0.033(6) -0.013(5) -0.011(5)
O37 0.070(7) 0.118(9) 0.033(5) 0.029(5) 0.001(5) 0.006(7)
O38 0.048(6) 0.066(7) 0.058(6) 0.030(5) -0.009(4) -0.001(5)
O39 0.075(6) 0.083(9) 0.061(7) 0.046(7) -0.016(5) -0.011(6)
O40 0.092(9) 0.107(9) 0.045(6) 0.028(6) -0.014(6) -0.011(7)
O41 0.049(7) 0.142(14) 0.083(9) 0.055(9) -0.004(6) 0.020(8)
O42 0.048(5) 0.087(9) 0.074(8) 0.021(7) -0.002(5) 0.007(6)
O43 0.051(6) 0.075(6) 0.047(5) 0.019(5) 0.002(4) 0.000(5)
O44 0.053(5) 0.068(7) 0.036(5) 0.015(4) -0.001(4) 0.006(5)
O45 0.040(5) 0.092(7) 0.041(5) 0.025(5) 0.007(4) 0.009(5)
O46 0.080(9) 0.078(8) 0.100(10) 0.037(7) -0.003(8) -0.009(7)
O47 0.092(12) 0.129(12) 0.118(13) 0.052(10) 0.005(10) 0.006(11)
O48 0.060(8) 0.133(11) 0.082(9) 0.046(8) 0.012(7) -0.008(8)
O49 0.044(6) 0.134(11) 0.072(7) 0.045(8) -0.011(6) -0.007(7)
O50 0.20(2) 0.26(3) 0.051(7) 0.004(12) -0.014(10) 0.11(2)
O51 0.043(7) 0.155(16) 0.133(13) 0.075(12) 0.018(7) 0.005(8)
O52 0.070(9) 0.121(13) 0.100(11) 0.043(9) 0.007(8) 0.015(7)
O53 0.22(2) 0.153(19) 0.141(15) 0.102(15) -0.056(15) -0.083(18)
O54 0.093(10) 0.105(12) 0.116(12) 0.012(10) 0.005(8) -0.034(9)
O125 0.28(3) 0.167(19) 0.087(10) 0.046(12) 0.060(16) 0.03(2)
Si1 0.0182(14) 0.0260(17) 0.0264(15) 0.0074(13) 0.0014(12) -0.0024(12)
W1 0.0268(3) 0.0498(3) 0.0408(3) 0.0196(3) 0.0033(2) 0.0049(2)
W2 0.0246(3) 0.0591(4) 0.0434(3) 0.0232(3) 0.0026(2) 0.0063(2)
W3 0.0299(3) 0.0512(4) 0.0428(3) 0.0214(3) 0.0065(2) 0.0057(2)
W4 0.0332(3) 0.0734(5) 0.0406(3) 0.0196(3) 0.0083(2) 0.0046(3)
W5 0.0380(3) 0.0637(4) 0.0380(3) 0.0131(3) 0.0035(2) 0.0019(3)
W6 0.0269(3) 0.0568(4) 0.0420(3) 0.0174(3) -0.0001(2) -0.0010(2)
W7 0.0263(3) 0.0500(4) 0.0496(3) 0.0184(3) 0.0033(2) 0.0070(2)
W8 0.0340(3) 0.0445(4) 0.0578(4) 0.0180(3) 0.0011(3) 0.0009(2)
W9 0.0293(3) 0.0625(4) 0.0515(4) 0.0255(3) 0.0018(2) -0.0029(3)
Zn1 0.0501(11) 0.0851(15) 0.0557(11) 0.0367(11) -0.0043(9) 0.0012(10)
Zn2 0.0437(10) 0.0778(14) 0.0429(9) 0.0221(9) 0.0015(8) 0.0005(9)
Zn3 0.0333(8) 0.0633(12) 0.0524(10) 0.0248(9) -0.0023(7) 0.0043(8)
Zn4 0.0412(9) 0.0629(12) 0.0578(11) 0.0288(9) -0.0022(8) -0.0030(8)
C135 0.098(14) 0.115(16) 0.091(13) 0.057(11) 0.016(11) 0.021(12)
C136 0.078(12) 0.118(15) 0.080(12) 0.052(11) 0.000(10) 0.017(11)
N6 0.14(2) 0.18(2) 0.16(2) 0.13(2) 0.006(18) 0.009(18)

loop_
_atom_type_symbol
_atom_type_description
_atom_type_scat_dispersion_real
_atom_type_scat_dispersion_imag
_atom_type_scat_source
Ag Ag -0.8971 1.1015 'International Tables Vol C Tables 4.2.6.8 and 6.1.1.4'
C C 0.0033 0.0016 'International Tables Vol C Tables 4.2.6.8 and 6.1.1.4'
H H 0.0000 0.0000 'International Tables Vol C Tables 4.2.6.8 and 6.1.1.4'
N N 0.0061 0.0033 'International Tables Vol C Tables 4.2.6.8 and 6.1.1.4'
O O 0.0106 0.0060 'International Tables Vol C Tables 4.2.6.8 and 6.1.1.4'
Si Si 0.0817 0.0704 'International Tables Vol C Tables 4.2.6.8 and 6.1.1.4'
W W -0.8490 6.8722 'International Tables Vol C Tables 4.2.6.8 and 6.1.1.4'
Zn Zn 0.2839 1.4301 'International Tables Vol C Tables 4.2.6.8 and 6.1.1.4'

loop_
_geom_angle_atom_site_label_1
_geom_angle_atom_site_label_2
_geom_angle_atom_site_label_3
_geom_angle
_geom_angle_site_symmetry_1
_geom_angle_site_symmetry_3
_geom_angle_publ_flag
Ag3 Ag1 Ag2 81.04(9) . . ?
Ag5 Ag1 Ag2 69.56(7) . . ?
Ag5 Ag1 Ag3 118.59(9) . . ?
Ag5 Ag1 Ag6 76.17(7) . . ?
Ag6 Ag1 Ag2 116.84(9) . . ?
Ag6 Ag1 Ag3 71.13(8) . . ?
C1 Ag1 Ag2 45.6(11) . . ?
C1 Ag1 Ag3 126.4(11) . . ?
C1 Ag1 Ag5 47.9(11) . . ?
C1 Ag1 Ag6 123.8(11) . . ?
C1 Ag1 C7 168.6(13) . . ?
C7 Ag1 Ag2 128.4(7) . . ?
C7 Ag1 Ag3 48.0(7) . . ?
C7 Ag1 Ag5 123.1(6) . . ?
C7 Ag1 Ag6 47.0(6) . . ?
Ag1 Ag2 Ag34 162.74(9) . . ?
Ag4 Ag2 Ag1 99.34(9) . . ?
Ag4 Ag2 Ag34 75.94(7) . . ?
C1 Ag2 Ag1 42.6(11) . . ?
C1 Ag2 Ag4 142.0(11) . . ?
C1 Ag2 Ag34 139.7(11) . . ?
C1 Ag2 C2 29.8(12) . . ?
C2 Ag2 Ag1 71.7(9) . . ?
C2 Ag2 Ag4 168.1(9) . . ?
C2 Ag2 Ag34 115.0(9) . . ?
C13 Ag2 Ag1 138.5(8) . . ?
C13 Ag2 Ag4 49.4(8) . . ?
C13 Ag2 Ag34 49.2(7) . . ?
C13 Ag2 C1 156.2(13) . . ?
C13 Ag2 C2 133.4(12) . . ?
Ag1 Ag3 Ag4 96.36(9) . . ?
Ag1 Ag3 Ag38 160.36(9) . . ?
Ag38 Ag3 Ag4 72.09(7) . . ?
C7 Ag3 Ag1 44.4(6) . . ?
C7 Ag3 Ag4 140.5(6) . . ?
C7 Ag3 Ag38 143.1(6) . . ?
N5 Ag3 Ag1 136.8(7) . . ?
N5 Ag3 Ag4 47.8(7) . . ?
N5 Ag3 Ag38 44.2(7) . . ?
N5 Ag3 C7 162.8(9) . . ?
Ag2 Ag4 Ag3 82.95(8) . . ?
C13 Ag4 Ag2 44.8(7) . . ?
C13 Ag4 Ag3 122.5(8) . . ?
C13 Ag4 N5 143.1(10) . . ?
C13 Ag4 O37 105.8(8) . . ?
N5 Ag4 Ag2 122.7(7) . . ?
N5 Ag4 Ag3 43.6(7) . . ?
N5 Ag4 O37 103.4(8) . . ?
O37 Ag4 Ag2 130.8(3) . . ?
O37 Ag4 Ag3 129.5(3) . . ?
Ag1 Ag5 Ag7 102.90(9) . . ?
Ag1 Ag5 Ag8 164.71(9) . . ?
Ag7 Ag5 Ag8 75.46(6) . . ?
C1 Ag5 Ag1 45.2(11) . . ?
C1 Ag5 Ag7 144.5(11) . . ?
C1 Ag5 Ag8 130.2(11) . . ?
C109 Ag5 Ag1 144.5(8) . . ?
C109 Ag5 Ag7 51.8(8) . . ?
C109 Ag5 Ag8 45.2(8) . . ?
C109 Ag5 C1 163.3(14) . . ?
Ag1 Ag6 Ag22 165.00(10) . . ?
Ag7 Ag6 Ag1 103.02(8) . . ?
Ag7 Ag6 Ag22 75.45(6) . . ?
C7 Ag6 Ag1 45.9(6) . . ?
C7 Ag6 Ag7 146.2(6) . . ?
C7 Ag6 Ag22 130.3(7) . . ?
C7 Ag6 C8 28.1(5) . . ?
C8 Ag6 Ag1 73.0(6) . . ?
C8 Ag6 Ag7 172.1(6) . . ?
C8 Ag6 Ag22 106.5(6) . . ?
C115 Ag6 Ag1 142.3(8) . . ?
C115 Ag6 Ag7 51.2(8) . . ?
C115 Ag6 Ag22 47.4(8) . . ?
C115 Ag6 C7 161.2(10) . . ?
C115 Ag6 C8 135.7(10) . . ?
Ag6 Ag7 Ag5 75.32(7) . . ?
C109 Ag7 Ag5 43.4(7) . . ?
C109 Ag7 Ag6 108.8(6) . . ?
C115 Ag7 Ag5 108.9(7) . . ?
C115 Ag7 Ag6 45.4(7) . . ?
C115 Ag7 C109 116.2(10) . . ?
Ag5 Ag8 Ag9 160.11(7) . . ?
Ag5 Ag8 Ag35 97.21(7) . . ?
Ag9 Ag8 Ag35 69.45(5) . . ?
C109 Ag8 Ag5 42.5(8) . . ?
C109 Ag8 Ag9 145.8(8) . . ?
C109 Ag8 Ag35 139.1(8) . . ?
C109 Ag8 C110 29.9(9) . . ?
C110 Ag8 Ag5 70.8(6) . . ?
C110 Ag8 Ag9 123.1(6) . . ?
C110 Ag8 Ag35 167.4(6) . . ?
C121 Ag8 Ag5 133.1(7) . . ?
C121 Ag8 Ag9 42.9(7) . . ?
C121 Ag8 Ag35 40.9(7) . . ?
C121 Ag8 C109 169.0(11) . . ?
C121 Ag8 C110 147.6(10) . . ?
Ag10 Ag9 Ag8 160.04(6) . . ?
C103 Ag9 Ag8 150.9(5) . . ?
C103 Ag9 Ag10 41.2(4) . . ?
C103 Ag9 C104 29.9(3) . . ?
C103 Ag9 C122 138.2(7) . . ?
C104 Ag9 Ag8 128.1(4) . . ?
C104 Ag9 Ag10 69.0(4) . . ?
C104 Ag9 C122 134.4(7) . . ?
C121 Ag9 Ag8 39.8(6) . . ?
C121 Ag9 Ag10 132.0(6) . . ?
C121 Ag9 C103 167.8(7) . . ?
C121 Ag9 C104 148.3(8) . . ?
C121 Ag9 C122 29.8(4) . . ?
C122 Ag9 Ag8 68.9(5) . . ?
C122 Ag9 Ag10 107.7(5) . . ?
Ag11 Ag10 Ag9 70.94(4) . . ?
Ag37 Ag10 Ag9 141.64(6) . . ?
Ag37 Ag10 Ag11 92.16(6) . . ?
C31 Ag10 Ag9 132.1(8) . . ?
C31 Ag10 Ag11 143.8(7) . . ?
C31 Ag10 Ag37 52.1(7) . . ?
C103 Ag10 Ag9 45.9(6) . . ?
C103 Ag10 Ag11 48.4(5) . . ?
C103 Ag10 Ag37 139.1(6) . . ?
C103 Ag10 C31 167.5(9) . . ?
Ag12 Ag11 Ag10 76.03(5) . . ?
C97 Ag11 Ag10 111.0(5) . . ?
C97 Ag11 Ag12 46.2(5) . . ?
C97 Ag11 O32 155.5(5) . . ?
C103 Ag11 Ag10 42.4(4) . . ?
C103 Ag11 Ag12 106.0(5) . . ?
C103 Ag11 C97 114.1(7) . . ?
C103 Ag11 O32 90.4(5) . . ?
O32 Ag11 Ag10 87.7(2) . . ?
O32 Ag11 Ag12 130.6(2) . . ?
Ag11 Ag12 Ag13 76.65(4) . . ?
Ag11 Ag12 Ag37 93.19(6) . . ?
Ag37 Ag12 Ag13 142.91(6) . . ?
C37 Ag12 Ag11 143.6(7) . . ?
C37 Ag12 Ag13 130.3(6) . . ?
C37 Ag12 Ag37 50.5(7) . . ?
C37 Ag12 C97 162.7(9) . . ?
C97 Ag12 Ag11 52.7(6) . . ?
C97 Ag12 Ag13 46.8(6) . . ?
C97 Ag12 Ag37 144.8(6) . . ?
Ag12 Ag13 Ag14 159.10(7) . . ?
C43 Ag13 Ag12 135.0(7) . . ?
C43 Ag13 Ag14 39.0(7) . . ?
C43 Ag13 C44 30.9(9) . . ?
C43 Ag13 C97 163.1(9) . . ?
C43 Ag13 C98 141.6(9) . . ?
C44 Ag13 Ag12 109.9(7) . . ?
C44 Ag13 Ag14 69.5(7) . . ?
C44 Ag13 C98 127.2(9) . . ?
C97 Ag13 Ag12 43.7(5) . . ?
C97 Ag13 Ag14 150.3(5) . . ?
C97 Ag13 C44 134.2(9) . . ?
C97 Ag13 C98 28.3(7) . . ?
C98 Ag13 Ag12 70.7(5) . . ?
C98 Ag13 Ag14 127.3(5) . . ?
Ag15 Ag14 Ag13 62.96(5) . . ?
Ag16 Ag14 Ag13 155.53(7) . . ?
Ag16 Ag14 Ag15 100.46(7) . . ?
C43 Ag14 Ag13 40.4(8) . . ?
C43 Ag14 Ag15 45.0(8) . . ?
C43 Ag14 Ag16 138.6(8) . . ?
C43 Ag14 C49 169.9(11) . . ?
C43 Ag14 C50 144.5(10) . . ?
C49 Ag14 Ag13 149.1(7) . . ?
C49 Ag14 Ag15 135.4(5) . . ?
C49 Ag14 Ag16 36.4(5) . . ?
C49 Ag14 C50 35.1(4) . . ?
C50 Ag14 Ag13 124.3(5) . . ?
C50 Ag14 Ag15 170.4(5) . . ?
C50 Ag14 Ag16 70.5(5) . . ?
Ag29 Ag15 Ag14 168.25(8) . . ?
C43 Ag15 Ag14 41.9(7) . . ?
C43 Ag15 Ag29 140.7(7) . . ?
C43 Ag15 C86 122.8(9) . . ?
C85 Ag15 Ag14 148.1(6) . . ?
C85 Ag15 Ag29 40.5(5) . . ?
C85 Ag15 C43 143.4(9) . . ?
C85 Ag15 C86 28.3(5) . . ?
C86 Ag15 Ag14 121.3(5) . . ?
C86 Ag15 Ag29 68.5(5) . . ?
Ag14 Ag16 Ag17 104.72(6) . . ?
Ag18 Ag16 Ag14 148.78(8) . . ?
Ag18 Ag16 Ag17 61.40(6) . . ?
Ag18 Ag16 Ag19 90.31(7) . . ?
Ag19 Ag16 Ag14 73.55(5) . . ?
Ag19 Ag16 Ag17 122.51(6) . . ?
C49 Ag16 Ag14 44.6(8) . . ?
C49 Ag16 Ag17 147.3(7) . . ?
C49 Ag16 Ag18 136.0(9) . . ?
C49 Ag16 Ag19 48.1(9) . . ?
C49 Ag16 C73 170.1(11) . . ?
C73 Ag16 Ag14 137.0(7) . . ?
C73 Ag16 Ag17 39.7(7) . . ?
C73 Ag16 Ag18 49.5(7) . . ?
C73 Ag16 Ag19 139.5(7) . . ?
Ag18 Ag17 Ag16 52.49(5) . . ?
Ag27 Ag17 Ag16 128.68(7) . . ?
Ag27 Ag17 Ag18 94.50(7) . . ?
Ag28 Ag17 Ag16 122.28(7) . . ?
Ag28 Ag17 Ag18 145.74(8) . . ?
Ag28 Ag17 Ag27 61.60(7) . . ?
C73 Ag17 Ag16 37.4(6) . . ?
C73 Ag17 Ag18 43.6(7) . . ?
C73 Ag17 Ag27 137.7(7) . . ?
C73 Ag17 Ag28 155.8(7) . . ?
C73 Ag17 C74 29.8(7) . . ?
C74 Ag17 Ag16 66.4(5) . . ?
C74 Ag17 Ag18 60.0(5) . . ?
C74 Ag17 Ag27 135.4(6) . . ?
C74 Ag17 Ag28 154.1(5) . . ?
C79 Ag17 Ag16 166.9(8) . . ?
C79 Ag17 Ag18 132.4(9) . . ?
C79 Ag17 Ag27 45.0(8) . . ?
C79 Ag17 Ag28 45.7(8) . . ?
C79 Ag17 C73 155.6(10) . . ?
C79 Ag17 C74 126.6(9) . . ?
Ag16 Ag18 Ag17 66.11(6) . . ?
Ag16 Ag18 Ag25 143.45(9) . . ?
Ag20 Ag18 Ag16 80.55(6) . . ?
Ag20 Ag18 Ag17 140.27(8) . . ?
Ag20 Ag18 Ag25 69.75(6) . . ?
Ag25 Ag18 Ag17 128.08(8) . . ?
C67 Ag18 Ag16 122.4(7) . . ?
C67 Ag18 Ag17 171.4(7) . . ?
C67 Ag18 Ag20 46.8(7) . . ?
C67 Ag18 Ag25 45.5(7) . . ?
C67 Ag18 C73 142.2(10) . . ?
C67 Ag18 O46 107.1(8) . . ?
C73 Ag18 Ag16 45.7(6) . . ?
C73 Ag18 Ag17 42.9(6) . . ?
C73 Ag18 Ag20 121.9(6) . . ?
C73 Ag18 Ag25 168.3(6) . . ?
C73 Ag18 O46 105.8(7) . . ?
O46 Ag18 Ag16 123.9(4) . . ?
O46 Ag18 Ag17 65.3(4) . . ?
O46 Ag18 Ag20 124.8(4) . . ?
O46 Ag18 Ag25 63.6(4) . . ?
Ag20 Ag19 Ag16 76.84(5) . . ?
C49 Ag19 Ag16 37.7(5) . . ?
C49 Ag19 Ag20 103.5(6) . . ?
C55 Ag19 Ag16 111.1(6) . . ?
C55 Ag19 Ag20 44.5(5) . . ?
C55 Ag19 C49 115.6(9) . . ?
Ag18 Ag20 Ag19 94.82(6) . . ?
Ag18 Ag20 Ag21 139.77(7) . . ?
Ag19 Ag20 Ag21 74.12(5) . . ?
C55 Ag20 Ag18 145.0(6) . . ?
C55 Ag20 Ag19 51.2(6) . . ?
C55 Ag20 Ag21 48.3(7) . . ?
C55 Ag20 C67 165.4(9) . . ?
C67 Ag20 Ag18 49.1(7) . . ?
C67 Ag20 Ag19 143.4(7) . . ?
C67 Ag20 Ag21 127.0(8) . . ?
Ag20 Ag21 Ag22 167.51(6) . . ?
C55 Ag21 Ag20 42.2(5) . . ?
C55 Ag21 Ag22 144.3(5) . . ?
C55 Ag21 C56 30.4(7) . . ?
C55 Ag21 C62 141.9(7) . . ?
C56 Ag21 Ag20 69.8(5) . . ?
C56 Ag21 Ag22 120.0(5) . . ?
C56 Ag21 C62 131.2(6) . . ?
C61 Ag21 Ag20 138.3(6) . . ?
C61 Ag21 Ag22 39.8(6) . . ?
C61 Ag21 C55 165.5(7) . . ?
C61 Ag21 C56 139.0(7) . . ?
C61 Ag21 C62 27.6(8) . . ?
C62 Ag21 Ag20 113.5(6) . . ?
C62 Ag21 Ag22 66.9(6) . . ?
Ag6 Ag22 Ag21 155.08(7) . . ?
C61 Ag22 Ag6 129.2(7) . . ?
C61 Ag22 Ag21 42.6(7) . . ?
C61 Ag22 C115 168.9(10) . . ?
C61 Ag22 C116 151.1(8) . . ?
C115 Ag22 Ag6 44.7(7) . . ?
C115 Ag22 Ag21 147.6(7) . . ?
C115 Ag22 C116 27.1(9) . . ?
C116 Ag22 Ag6 69.6(6) . . ?
C116 Ag22 Ag21 129.9(6) . . ?
C61 Ag23 Ag24 133.0(7) . . ?
C61 Ag23 C62 30.3(8) . . ?
C61 Ag23 O20 95.2(7) . . ?
C62 Ag23 Ag24 110.9(6) . . ?
C62 Ag23 O20 124.3(6) . . ?
O20 Ag23 Ag24 121.8(3) . . ?
Ag23 Ag24 Ag25 105.59(7) . . ?
Ag23 Ag24 Ag26 135.36(7) . . ?
Ag25 Ag24 Ag26 66.68(6) . . ?
Ag18 Ag25 Ag26 97.85(6) . . ?
Ag24 Ag25 Ag18 143.76(7) . . ?
Ag24 Ag25 Ag26 57.15(6) . . ?
C67 Ag25 Ag18 43.8(7) . . ?
C67 Ag25 Ag24 153.2(7) . . ?
C67 Ag25 Ag26 141.6(7) . . ?
C67 Ag25 C68 30.1(8) . . ?
C67 Ag25 O22 88.8(7) . . ?
C68 Ag25 Ag18 65.2(6) . . ?
C68 Ag25 Ag24 149.1(6) . . ?
C68 Ag25 Ag26 148.2(7) . . ?
C68 Ag25 O22 114.9(7) . . ?
O22 Ag25 Ag18 84.2(3) . . ?
O22 Ag25 Ag24 70.4(3) . . ?
O22 Ag25 Ag26 88.2(2) . . ?
Ag24 Ag26 Ag25 56.17(5) . . ?
O11 Ag26 Ag24 76.9(3) . . ?
O11 Ag26 Ag25 74.8(3) . . ?
O11 Ag26 O36 74.7(4) . . ?
O36 Ag26 Ag24 140.4(3) . . ?
O36 Ag26 Ag25 137.3(3) . . ?
Ag17 Ag27 Ag28 58.28(6) . . ?
C79 Ag27 Ag17 44.6(7) . . ?
C79 Ag27 Ag28 43.8(8) . . ?
C79 Ag27 O19 106.0(8) . . ?
C79 Ag27 O36 167.2(9) . . ?
O19 Ag27 Ag17 75.8(3) . . ?
O19 Ag27 Ag28 71.7(3) . . ?
O36 Ag27 Ag17 146.2(3) . . ?
O36 Ag27 Ag28 129.2(3) . . ?
O36 Ag27 O19 76.9(4) . . ?
Ag17 Ag28 Ag27 60.12(6) . . ?
Ag17 Ag28 Ag29 143.83(9) . . ?
Ag27 Ag28 Ag29 138.48(8) . . ?
C79 Ag28 Ag17 45.7(8) . . ?
C79 Ag28 Ag27 44.1(8) . . ?
C79 Ag28 Ag29 169.7(8) . . ?
C79 Ag28 C85 143.9(9) . . ?
C79 Ag28 C86 114.0(9) . . ?
C85 Ag28 Ag17 112.3(6) . . ?
C85 Ag28 Ag27 161.7(6) . . ?
C85 Ag28 Ag29 38.3(5) . . ?
C85 Ag28 C86 29.9(4) . . ?
C86 Ag28 Ag17 90.6(5) . . ?
C86 Ag28 Ag27 150.6(5) . . ?
C86 Ag28 Ag29 67.2(5) . . ?
Ag15 Ag29 Ag28 66.29(6) . . ?
Ag15 Ag29 Ag30 126.04(6) . . ?
Ag30 Ag29 Ag28 103.90(7) . . ?
Ag31 Ag29 Ag15 100.54(7) . . ?
Ag31 Ag29 Ag28 155.99(7) . . ?
Ag31 Ag29 Ag30 66.58(5) . . ?
C85 Ag29 Ag15 42.5(7) . . ?
C85 Ag29 Ag28 43.7(7) . . ?
C85 Ag29 Ag30 146.2(7) . . ?
C85 Ag29 Ag31 137.3(7) . . ?
C85 Ag29 C91 165.5(9) . . ?
C91 Ag29 Ag15 147.7(6) . . ?
C91 Ag29 Ag28 140.1(6) . . ?
C91 Ag29 Ag30 44.8(5) . . ?
C91 Ag29 Ag31 47.5(6) . . ?
Ag29 Ag30 Ag31 51.89(4) . . ?
C91 Ag30 Ag29 42.9(5) . . ?
C91 Ag30 Ag31 39.0(6) . . ?
C91 Ag30 C92 28.1(7) . . ?
C91 Ag30 O8 108.4(6) . . ?
C91 Ag30 O38 172.6(6) . . ?
C92 Ag30 Ag29 63.2(5) . . ?
C92 Ag30 Ag31 64.4(5) . . ?
O8 Ag30 Ag29 77.7(3) . . ?
O8 Ag30 Ag31 76.6(3) . . ?
O8 Ag30 C92 136.2(6) . . ?
O8 Ag30 O38 76.2(4) . . ?
O38 Ag30 Ag29 144.5(3) . . ?
O38 Ag30 Ag31 140.5(3) . . ?
O38 Ag30 C92 147.5(6) . . ?
Ag29 Ag31 Ag30 61.53(5) . . ?
Ag29 Ag31 Ag37 145.94(7) . . ?
Ag37 Ag31 Ag30 94.92(6) . . ?
C37 Ag31 Ag29 146.3(5) . . ?
C37 Ag31 Ag30 143.1(6) . . ?
C37 Ag31 Ag37 48.4(6) . . ?
C37 Ag31 C38 28.3(7) . . ?
C37 Ag31 O13 87.6(5) . . ?
C38 Ag31 Ag29 148.3(5) . . ?
C38 Ag31 Ag30 147.2(5) . . ?
C38 Ag31 Ag37 62.9(5) . . ?
C38 Ag31 O13 114.3(5) . . ?
C91 Ag31 Ag29 49.1(6) . . ?
C91 Ag31 Ag30 41.9(6) . . ?
C91 Ag31 Ag37 128.2(6) . . ?
C91 Ag31 C37 161.7(7) . . ?
C91 Ag31 C38 134.4(7) . . ?
C91 Ag31 O13 110.6(6) . . ?
O13 Ag31 Ag29 68.7(3) . . ?
O13 Ag31 Ag30 86.1(2) . . ?
O13 Ag31 Ag37 86.6(3) . . ?
Ag33 Ag32 Ag36 55.32(5) . . ?
C25 Ag32 Ag33 42.9(6) . . ?
C25 Ag32 Ag36 40.4(5) . . ?
C25 Ag32 C26 29.7(4) . . ?
C25 Ag32 O9 105.7(5) . . ?
C25 Ag32 O38 177.9(6) . . ?
C26 Ag32 Ag33 65.9(5) . . ?
C26 Ag32 Ag36 65.2(5) . . ?
O9 Ag32 Ag33 75.2(3) . . ?
O9 Ag32 Ag36 75.1(3) . . ?
O9 Ag32 C26 135.3(5) . . ?
O38 Ag32 Ag33 138.2(3) . . ?
O38 Ag32 Ag36 141.4(3) . . ?
O38 Ag32 C26 148.2(5) . . ?
O38 Ag32 O9 76.4(4) . . ?
Ag32 Ag33 Ag35 133.49(7) . . ?
Ag36 Ag33 Ag32 65.23(6) . . ?
Ag36 Ag33 Ag35 102.79(7) . . ?
C19 Ag33 Ag32 145.6(6) . . ?
C19 Ag33 Ag35 43.0(6) . . ?
C19 Ag33 Ag36 142.5(7) . . ?
C19 Ag33 C20 29.9(4) . . ?
C20 Ag33 Ag32 151.6(6) . . ?
C20 Ag33 Ag35 65.9(5) . . ?
C20 Ag33 Ag36 138.3(6) . . ?
C25 Ag33 Ag32 46.6(7) . . ?
C25 Ag33 Ag35 148.6(6) . . ?
C25 Ag33 Ag36 46.1(6) . . ?
C25 Ag33 C19 161.0(8) . . ?
C25 Ag33 C20 131.2(8) . . ?
Ag2 Ag34 Ag35 89.72(7) . . ?
C13 Ag34 Ag2 39.9(6) . . ?
C13 Ag34 Ag35 128.8(7) . . ?
C13 Ag34 O49 130.2(8) . . ?
C19 Ag34 Ag2 113.9(7) . . ?
C19 Ag34 Ag35 38.8(6) . . ?
C19 Ag34 C13 138.4(10) . . ?
C19 Ag34 O49 87.9(8) . . ?
O49 Ag34 Ag2 151.6(3) . . ?
O49 Ag34 Ag35 97.8(3) . . ?
Ag8 Ag35 Ag34 121.07(6) . . ?
Ag33 Ag35 Ag8 155.36(7) . . ?
Ag33 Ag35 Ag34 64.86(6) . . ?
C19 Ag35 Ag8 153.8(7) . . ?
C19 Ag35 Ag33 45.9(7) . . ?
C19 Ag35 Ag34 39.0(6) . . ?
C19 Ag35 C121 159.2(9) . . ?
C19 Ag35 C122 130.6(8) . . ?
C19 Ag35 O29 102.7(7) . . ?
C121 Ag35 Ag8 36.8(5) . . ?
C121 Ag35 Ag33 134.6(6) . . ?
C121 Ag35 Ag34 157.9(6) . . ?
C121 Ag35 C122 30.4(4) . . ?
C121 Ag35 O29 92.4(6) . . ?
C122 Ag35 Ag8 66.6(5) . . ?
C122 Ag35 Ag33 112.2(6) . . ?
C122 Ag35 Ag34 168.6(5) . . ?
C122 Ag35 O29 121.9(6) . . ?
O29 Ag35 Ag8 55.6(2) . . ?
O29 Ag35 Ag33 122.2(3) . . ?
O29 Ag35 Ag34 65.6(2) . . ?
Ag33 Ag36 Ag32 59.46(6) . . ?
Ag33 Ag36 Ag37 142.41(7) . . ?
Ag37 Ag36 Ag32 94.80(6) . . ?
C25 Ag36 Ag32 43.2(7) . . ?
C25 Ag36 Ag33 45.5(6) . . ?
C25 Ag36 Ag37 132.1(7) . . ?
C25 Ag36 C31 158.0(9) . . ?
C25 Ag36 C32 130.5(8) . . ?
C25 Ag36 O15 112.8(6) . . ?
C31 Ag36 Ag32 139.8(7) . . ?
C31 Ag36 Ag33 154.2(7) . . ?
C31 Ag36 Ag37 45.3(7) . . ?
C31 Ag36 C32 29.0(8) . . ?
C31 Ag36 O15 89.1(7) . . ?
C32 Ag36 Ag32 141.9(6) . . ?
C32 Ag36 Ag33 152.3(6) . . ?
C32 Ag36 Ag37 64.2(6) . . ?
C32 Ag36 O15 116.0(6) . . ?
O15 Ag36 Ag32 90.0(2) . . ?
O15 Ag36 Ag33 71.7(2) . . ?
O15 Ag36 Ag37 82.4(2) . . ?
Ag10 Ag37 Ag12 78.18(6) . . ?
Ag10 Ag37 Ag31 145.58(7) . . ?
Ag10 Ag37 Ag36 68.82(5) . . ?
Ag12 Ag37 Ag31 70.29(5) . . ?
Ag12 Ag37 Ag36 141.73(7) . . ?
Ag31 Ag37 Ag36 132.85(7) . . ?
C31 Ag37 Ag10 46.7(6) . . ?
C31 Ag37 Ag12 119.9(6) . . ?
C31 Ag37 Ag31 167.6(6) . . ?
C31 Ag37 Ag36 44.1(6) . . ?
C31 Ag37 C37 133.8(8) . . ?
C31 Ag37 O42 107.1(7) . . ?
C37 Ag37 Ag10 113.9(5) . . ?
C37 Ag37 Ag12 43.2(5) . . ?
C37 Ag37 Ag31 47.6(5) . . ?
C37 Ag37 Ag36 174.5(5) . . ?
C37 Ag37 O42 113.8(6) . . ?
O42 Ag37 Ag10 127.5(3) . . ?
O42 Ag37 Ag12 127.6(3) . . ?
O42 Ag37 Ag31 67.2(3) . . ?
O42 Ag37 Ag36 65.8(3) . . ?
N5 Ag38 Ag3 44.0(8) . . ?
N5 Ag38 O48 134.4(8) . . ?
O48 Ag38 Ag3 155.8(3) . . ?
Ag1 C1 Ag2 91.8(16) . . ?
Ag1 C1 Ag5 86.9(15) . . ?
Ag5 C1 Ag2 103.2(16) . . ?
C2 C1 Ag1 164(4) . . ?
C2 C1 Ag2 92(3) . . ?
C2 C1 Ag5 107(3) . . ?
C1 C2 Ag2 58(3) . . ?
C1 C2 C3 176(5) . . ?
C3 C2 Ag2 126(3) . . ?
C2 C3 C4 109(4) . . ?
C2 C3 C5 110(4) . . ?
C2 C3 C6 116(4) . . ?
C4 C3 C6 120(3) . . ?
C5 C3 C4 95(3) . . ?
C5 C3 C6 105(3) . . ?
C3 C4 H4A 117.7 . . ?
C3 C4 H4B 109.6 . . ?
C3 C4 H4C 100.8 . . ?
H4A C4 H4B 109.4 . . ?
H4A C4 H4C 109.5 . . ?
H4B C4 H4C 109.4 . . ?
C3 C5 H5A 101.3 . . ?
C3 C5 H5B 106.8 . . ?
C3 C5 H5C 119.9 . . ?
H5A C5 H5B 109.4 . . ?
H5A C5 H5C 109.4 . . ?
H5B C5 H5C 109.5 . . ?
C3 C6 H6A 110.3 . . ?
C3 C6 H6B 106.7 . . ?
C3 C6 H6C 111.5 . . ?
H6A C6 H6B 109.5 . . ?
H6A C6 H6C 109.4 . . ?
H6B C6 H6C 109.5 . . ?
Ag1 C7 Ag3 87.6(8) . . ?
Ag1 C7 Ag6 87.1(8) . . ?
Ag6 C7 Ag3 104.0(10) . . ?
C8 C7 Ag1 161(2) . . ?
C8 C7 Ag3 107(2) . . ?
C8 C7 Ag6 99.9(19) . . ?
C7 C8 Ag6 52.0(15) . . ?
C7 C8 C9 171(3) . . ?
C9 C8 Ag6 120.6(19) . . ?
C8 C9 C10 102(2) . . ?
C8 C9 C11 112(2) . . ?
C8 C9 C12 111(2) . . ?
C10 C9 C11 110.1(9) . . ?
C10 C9 C12 111.0(9) . . ?
C12 C9 C11 110.2(9) . . ?
C9 C10 H10A 107.0 . . ?
C9 C10 H10B 111.8 . . ?
C9 C10 H10C 109.6 . . ?
H10A C10 H10B 109.5 . . ?
H10A C10 H10C 109.5 . . ?
H10B C10 H10C 109.5 . . ?
C9 C11 H11A 111.7 . . ?
C9 C11 H11B 107.4 . . ?
C9 C11 H11C 109.3 . . ?
H11A C11 H11B 109.5 . . ?
H11A C11 H11C 109.5 . . ?
H11B C11 H11C 109.4 . . ?
C9 C12 H12A 109.4 . . ?
C9 C12 H12B 111.6 . . ?
C9 C12 H12C 107.3 . . ?
H12A C12 H12B 109.5 . . ?
H12A C12 H12C 109.5 . . ?
H12B C12 H12C 109.5 . . ?
Ag2 C13 Ag4 85.8(9) . . ?
Ag2 C13 Ag34 90.9(9) . . ?
Ag4 C13 Ag34 108.4(10) . . ?
C14 C13 Ag2 144(3) . . ?
C14 C13 Ag4 127(2) . . ?
C14 C13 Ag34 90.9(19) . . ?
C13 C14 C15 174(3) . . ?
C14 C15 C16 109(2) . . ?
C14 C15 C17 111(2) . . ?
C14 C15 C18 112(2) . . ?
C17 C15 C16 104(2) . . ?
C18 C15 C16 109(2) . . ?
C18 C15 C17 112(2) . . ?
C15 C16 H16A 108.8 . . ?
C15 C16 H16B 109.6 . . ?
C15 C16 H16C 110.0 . . ?
H16A C16 H16B 109.5 . . ?
H16A C16 H16C 109.5 . . ?
H16B C16 H16C 109.4 . . ?
C15 C17 H17A 108.1 . . ?
C15 C17 H17B 109.3 . . ?
C15 C17 H17C 111.0 . . ?
H17A C17 H17B 109.5 . . ?
H17A C17 H17C 109.5 . . ?
H17B C17 H17C 109.4 . . ?
C15 C18 H18A 107.5 . . ?
C15 C18 H18B 110.6 . . ?
C15 C18 H18C 110.5 . . ?
H18A C18 H18B 109.4 . . ?
H18A C18 H18C 109.4 . . ?
H18B C18 H18C 109.5 . . ?
Ag34 C19 Ag33 104.3(11) . . ?
Ag35 C19 Ag33 91.0(9) . . ?
Ag35 C19 Ag34 102.3(8) . . ?
C20 C19 Ag33 88.8(19) . . ?
C20 C19 Ag34 125(2) . . ?
C20 C19 Ag35 132(2) . . ?
C19 C20 Ag33 61.3(17) . . ?
C19 C20 C21 175(3) . . ?
C21 C20 Ag33 118.7(17) . . ?
C20 C21 C22 102(2) . . ?
C20 C21 C23 104.8(19) . . ?
C20 C21 C24 111(2) . . ?
C23 C21 C22 113(2) . . ?
C23 C21 C24 107(2) . . ?
C24 C21 C22 119(2) . . ?
C21 C22 H22A 110.7 . . ?
C21 C22 H22B 104.1 . . ?
C21 C22 H22C 113.4 . . ?
H22A C22 H22B 109.5 . . ?
H22A C22 H22C 109.4 . . ?
H22B C22 H22C 109.5 . . ?
C21 C23 H23A 109.0 . . ?
C21 C23 H23B 112.0 . . ?
C21 C23 H23C 107.4 . . ?
H23A C23 H23B 109.4 . . ?
H23A C23 H23C 109.4 . . ?
H23B C23 H23C 109.5 . . ?
C21 C24 H24A 104.4 . . ?
C21 C24 H24B 114.0 . . ?
C21 C24 H24C 109.9 . . ?
H24A C24 H24B 109.4 . . ?
H24A C24 H24C 109.4 . . ?
H24B C24 H24C 109.5 . . ?
Ag33 C25 Ag32 90.5(8) . . ?
Ag33 C25 Ag36 88.5(7) . . ?
Ag36 C25 Ag32 96.4(9) . . ?
C26 C25 Ag32 90.8(17) . . ?
C26 C25 Ag33 133(2) . . ?
C26 C25 Ag36 138(2) . . ?
C25 C26 Ag32 59.6(15) . . ?
C25 C26 C27 172(3) . . ?
C27 C26 Ag32 127.6(16) . . ?
C26 C27 C28 104.3(18) . . ?
C26 C27 C29 108.9(18) . . ?
C26 C27 C30 114.0(18) . . ?
C29 C27 C28 109.8(9) . . ?
C29 C27 C30 110.2(9) . . ?
C30 C27 C28 109.5(9) . . ?
C27 C28 H28A 111.2 . . ?
C27 C28 H28B 108.2 . . ?
C27 C28 H28C 109.0 . . ?
H28A C28 H28B 109.5 . . ?
H28A C28 H28C 109.5 . . ?
H28B C28 H28C 109.5 . . ?
C27 C29 H29A 107.9 . . ?
C27 C29 H29B 110.9 . . ?
C27 C29 H29C 109.6 . . ?
H29A C29 H29B 109.5 . . ?
H29A C29 H29C 109.5 . . ?
H29B C29 H29C 109.5 . . ?
C27 C30 H30A 106.8 . . ?
C27 C30 H30B 111.5 . . ?
C27 C30 H30C 110.1 . . ?
H30A C30 H30B 109.4 . . ?
H30A C30 H30C 109.5 . . ?
H30B C30 H30C 109.4 . . ?
Ag10 C31 Ag36 104.8(10) . . ?
Ag10 C31 Ag37 81.2(8) . . ?
Ag36 C31 Ag37 90.6(8) . . ?
C32 C31 Ag10 154(2) . . ?
C32 C31 Ag36 88.2(18) . . ?
C32 C31 Ag37 121(2) . . ?
C31 C32 Ag36 62.8(16) . . ?
C31 C32 C33 174(3) . . ?
C33 C32 Ag36 123.0(18) . . ?
C32 C33 C34 111(2) . . ?
C32 C33 C35 107(2) . . ?
C32 C33 C36 110(2) . . ?
C34 C33 C36 106(2) . . ?
C35 C33 C34 108(2) . . ?
C35 C33 C36 115(2) . . ?
C33 C34 H34A 110.8 . . ?
C33 C34 H34B 105.3 . . ?
C33 C34 H34C 112.2 . . ?
H34A C34 H34B 109.5 . . ?
H34A C34 H34C 109.5 . . ?
H34B C34 H34C 109.5 . . ?
C33 C35 H35A 107.2 . . ?
C33 C35 H35B 108.6 . . ?
C33 C35 H35C 112.5 . . ?
H35A C35 H35B 109.5 . . ?
H35A C35 H35C 109.5 . . ?
H35B C35 H35C 109.5 . . ?
C33 C36 H36A 112.9 . . ?
C33 C36 H36B 104.8 . . ?
C33 C36 H36C 110.5 . . ?
H36A C36 H36B 109.5 . . ?
H36A C36 H36C 109.5 . . ?
H36B C36 H36C 109.5 . . ?
Ag12 C37 Ag31 107.2(8) . . ?
Ag12 C37 Ag37 86.3(8) . . ?
Ag31 C37 Ag37 84.0(8) . . ?
C38 C37 Ag12 157(2) . . ?
C38 C37 Ag31 89.9(16) . . ?
C38 C37 Ag37 111.3(17) . . ?
C37 C38 Ag31 61.8(14) . . ?
C37 C38 C39 172(2) . . ?
C39 C38 Ag31 125.5(16) . . ?
C38 C39 C40 112.0(19) . . ?
C38 C39 C41 107.9(19) . . ?
C38 C39 C42 108.3(19) . . ?
C41 C39 C40 103.2(18) . . ?
C42 C39 C40 109.4(18) . . ?
C42 C39 C41 116(2) . . ?
C39 C40 H40A 109.5 . . ?
C39 C40 H40B 110.7 . . ?
C39 C40 H40C 108.1 . . ?
H40A C40 H40B 109.5 . . ?
H40A C40 H40C 109.5 . . ?
H40B C40 H40C 109.4 . . ?
C39 C41 H41A 108.3 . . ?
C39 C41 H41B 109.5 . . ?
C39 C41 H41C 110.6 . . ?
H41A C41 H41B 109.5 . . ?
H41A C41 H41C 109.5 . . ?
H41B C41 H41C 109.5 . . ?
C39 C42 H42A 110.3 . . ?
C39 C42 H42B 108.0 . . ?
C39 C42 H42C 110.0 . . ?
H42A C42 H42B 109.5 . . ?
H42A C42 H42C 109.5 . . ?
H42B C42 H42C 109.5 . . ?
Ag13 C43 Ag15 99.8(12) . . ?
Ag14 C43 Ag13 100.6(11) . . ?
Ag14 C43 Ag15 93.1(11) . . ?
C44 C43 Ag13 83(2) . . ?
C44 C43 Ag14 167(3) . . ?
C44 C43 Ag15 99(2) . . ?
C43 C44 Ag13 65.7(18) . . ?
C43 C44 C45 169(3) . . ?
C45 C44 Ag13 125(2) . . ?
C44 C45 C46 108(2) . . ?
C44 C45 C47 112(3) . . ?
C44 C45 C48 108(3) . . ?
C46 C45 C48 105(2) . . ?
C47 C45 C46 120(3) . . ?
C47 C45 C48 102(2) . . ?
C45 C46 H46A 113.4 . . ?
C45 C46 H46B 106.0 . . ?
C45 C46 H46C 109.0 . . ?
H46A C46 H46B 109.4 . . ?
H46A C46 H46C 109.5 . . ?
H46B C46 H46C 109.4 . . ?
C45 C47 H47A 107.9 . . ?
C45 C47 H47B 112.5 . . ?
C45 C47 H47C 108.0 . . ?
H47A C47 H47B 109.5 . . ?
H47A C47 H47C 109.4 . . ?
H47B C47 H47C 109.5 . . ?
C45 C48 H48A 115.1 . . ?
C45 C48 H48B 107.7 . . ?
C45 C48 H48C 105.4 . . ?
H48A C48 H48B 109.5 . . ?
H48A C48 H48C 109.4 . . ?
H48B C48 H48C 109.5 . . ?
Ag14 C49 Ag19 110.5(11) . . ?
Ag16 C49 Ag14 98.9(10) . . ?
Ag16 C49 Ag19 94.2(10) . . ?
C50 C49 Ag14 85.8(14) . . ?
C50 C49 Ag16 161(2) . . ?
C50 C49 Ag19 101.3(18) . . ?
C49 C50 Ag14 59.1(12) . . ?
C51 C50 Ag14 132.1(19) . . ?
C51 C50 C49 169(2) . . ?
C50 C51 C52 108(2) . . ?
C50 C51 C53 107(3) . . ?
C50 C51 C54 110(3) . . ?
C53 C51 C52 118(3) . . ?
C53 C51 C54 113(2) . . ?
C54 C51 C52 101(2) . . ?
C51 C52 H52A 108.4 . . ?
C51 C52 H52B 108.8 . . ?
C51 C52 H52C 111.2 . . ?
H52A C52 H52B 109.4 . . ?
H52A C52 H52C 109.4 . . ?
H52B C52 H52C 109.5 . . ?
C51 C53 H53A 111.2 . . ?
C51 C53 H53B 110.3 . . ?
C51 C53 H53C 107.0 . . ?
H53A C53 H53B 109.4 . . ?
H53A C53 H53C 109.5 . . ?
H53B C53 H53C 109.5 . . ?
C51 C54 H54A 110.0 . . ?
C51 C54 H54B 107.8 . . ?
C51 C54 H54C 110.6 . . ?
H54A C54 H54B 109.4 . . ?
H54A C54 H54C 109.5 . . ?
H54B C54 H54C 109.4 . . ?
Ag19 C55 Ag21 104.2(8) . . ?
Ag20 C55 Ag19 84.3(7) . . ?
Ag20 C55 Ag21 89.6(9) . . ?
C56 C55 Ag19 126.1(16) . . ?
C56 C55 Ag20 149.6(17) . . ?
C56 C55 Ag21 85.0(17) . . ?
C55 C56 Ag21 64.6(15) . . ?
C55 C56 C57 175(2) . . ?
C57 C56 Ag21 119.6(17) . . ?
C56 C57 C58 110.6(19) . . ?
C56 C57 C59 108.7(17) . . ?
C56 C57 C60 105.3(19) . . ?
C58 C57 C59 114(2) . . ?
C58 C57 C60 107.8(18) . . ?
C59 C57 C60 110(2) . . ?
C57 C58 H58A 106.1 . . ?
C57 C58 H58B 110.3 . . ?
C57 C58 H58C 112.0 . . ?
H58A C58 H58B 109.5 . . ?
H58A C58 H58C 109.5 . . ?
H58B C58 H58C 109.4 . . ?
C57 C59 H59A 111.3 . . ?
C57 C59 H59B 109.7 . . ?
C57 C59 H59C 107.5 . . ?
H59A C59 H59B 109.5 . . ?
H59A C59 H59C 109.4 . . ?
H59B C59 H59C 109.3 . . ?
C57 C60 H60A 108.1 . . ?
C57 C60 H60B 109.3 . . ?
C57 C60 H60C 110.9 . . ?
H60A C60 H60B 109.5 . . ?
H60A C60 H60C 109.5 . . ?
H60B C60 H60C 109.5 . . ?
Ag21 C61 Ag23 110.5(9) . . ?
Ag22 C61 Ag21 97.6(9) . . ?
Ag22 C61 Ag23 103.2(9) . . ?
C62 C61 Ag21 95.7(19) . . ?
C62 C61 Ag22 162(2) . . ?
C62 C61 Ag23 83.9(16) . . ?
Ag23 C62 Ag21 92.1(6) . . ?
C61 C62 Ag21 56.7(15) . . ?
C61 C62 Ag23 65.9(13) . . ?
C61 C62 C63 173(2) . . ?
C63 C62 Ag21 120.7(18) . . ?
C63 C62 Ag23 121.3(16) . . ?
C62 C63 C65 114.2(19) . . ?
C62 C63 C66 106(2) . . ?
C64 C63 C62 109(2) . . ?
C64 C63 C65 115(2) . . ?
C64 C63 C66 105(2) . . ?
C66 C63 C65 107(2) . . ?
C63 C64 H64A 110.8 . . ?
C63 C64 H64B 112.1 . . ?
C63 C64 H64C 105.4 . . ?
H64A C64 H64B 109.5 . . ?
H64A C64 H64C 109.5 . . ?
H64B C64 H64C 109.5 . . ?
C63 C65 H65A 108.8 . . ?
C63 C65 H65B 110.4 . . ?
C63 C65 H65C 109.1 . . ?
H65A C65 H65B 109.5 . . ?
H65A C65 H65C 109.5 . . ?
H65B C65 H65C 109.5 . . ?
C63 C66 H66A 110.6 . . ?
C63 C66 H66B 108.2 . . ?
C63 C66 H66C 109.7 . . ?
H66A C66 H66B 109.4 . . ?
H66A C66 H66C 109.4 . . ?
H66B C66 H66C 109.5 . . ?
Ag18 C67 Ag25 90.7(10) . . ?
Ag20 C67 Ag18 84.0(9) . . ?
Ag20 C67 Ag25 104.9(11) . . ?
C68 C67 Ag18 126(2) . . ?
C68 C67 Ag20 148(2) . . ?
C68 C67 Ag25 87.8(19) . . ?
C67 C68 Ag25 62.1(17) . . ?
C67 C68 C69 172(3) . . ?
C69 C68 Ag25 121.7(19) . . ?
C68 C69 C70 101(2) . . ?
C68 C69 C71 104(2) . . ?
C68 C69 C72 108(2) . . ?
C70 C69 C71 111(2) . . ?
C70 C69 C72 128(3) . . ?
C72 C69 C71 102(2) . . ?
C69 C70 H70A 109.9 . . ?
C69 C70 H70B 107.9 . . ?
C69 C70 H70C 110.7 . . ?
H70A C70 H70B 109.4 . . ?
H70A C70 H70C 109.4 . . ?
H70B C70 H70C 109.5 . . ?
C69 C71 H71A 110.0 . . ?
C69 C71 H71B 112.1 . . ?
C69 C71 H71C 106.2 . . ?
H71A C71 H71B 109.5 . . ?
H71A C71 H71C 109.5 . . ?
H71B C71 H71C 109.5 . . ?
C69 C72 H72A 113.2 . . ?
C69 C72 H72B 108.4 . . ?
C69 C72 H72C 106.7 . . ?
H72A C72 H72B 109.5 . . ?
H72A C72 H72C 109.5 . . ?
H72B C72 H72C 109.5 . . ?
Ag16 C73 Ag17 102.9(10) . . ?
Ag16 C73 Ag18 84.7(8) . . ?
Ag17 C73 Ag18 93.5(10) . . ?
C74 C73 Ag16 159(2) . . ?
C74 C73 Ag17 88.4(17) . . ?
C74 C73 Ag18 112(2) . . ?
C73 C74 Ag17 61.8(15) . . ?
C73 C74 C75 171(3) . . ?
C75 C74 Ag17 127.4(16) . . ?
C74 C75 C76 112(2) . . ?
C74 C75 C77 108(2) . . ?
C74 C75 C78 108(2) . . ?
C76 C75 C77 111(2) . . ?
C76 C75 C78 110(2) . . ?
C78 C75 C77 107(2) . . ?
C75 C76 H76A 108.2 . . ?
C75 C76 H76B 111.0 . . ?
C75 C76 H76C 109.1 . . ?
H76A C76 H76B 109.4 . . ?
H76A C76 H76C 109.5 . . ?
H76B C76 H76C 109.5 . . ?
C75 C77 H77A 109.9 . . ?
C75 C77 H77B 110.3 . . ?
C75 C77 H77C 108.2 . . ?
H77A C77 H77B 109.5 . . ?
H77A C77 H77C 109.5 . . ?
H77B C77 H77C 109.5 . . ?
C75 C78 H78A 110.2 . . ?
C75 C78 H78B 110.0 . . ?
C75 C78 H78C 108.2 . . ?
H78A C78 H78B 109.4 . . ?
H78A C78 H78C 109.5 . . ?
H78B C78 H78C 109.5 . . ?
Ag17 C79 Ag27 90.5(11) . . ?
Ag17 C79 Ag28 88.6(10) . . ?
Ag28 C79 Ag27 92.1(11) . . ?
C80 C79 Ag17 133(3) . . ?
C80 C79 Ag27 99(2) . . ?
C80 C79 Ag28 136(3) . . ?
C79 C80 C81 137(3) . . ?
C79 C80 C82 170(3) . . ?
C81 C80 C82 48.8(17) . . ?
C82 C81 C80 80(2) . . ?
C82 C81 C84 86(2) . . ?
C83 C81 C80 118(2) . . ?
C83 C81 C82 108(3) . . ?
C83 C81 C84 121(2) . . ?
C84 C81 C80 120(2) . . ?
C80 C82 H82A 85.1 . . ?
C80 C82 H82B 78.1 . . ?
C80 C82 H82C 159.0 . . ?
C81 C82 C80 51.0(17) . . ?
C81 C82 H82A 115.9 . . ?
C81 C82 H82B 104.2 . . ?
C81 C82 H82C 108.1 . . ?
H82A C82 H82B 109.5 . . ?
H82A C82 H82C 109.5 . . ?
H82B C82 H82C 109.5 . . ?
C81 C83 H83A 90.7 . . ?
C81 C83 H83B 114.1 . . ?
C81 C83 H83C 121.7 . . ?
H83A C83 H83B 109.5 . . ?
H83A C83 H83C 109.5 . . ?
H83B C83 H83C 109.5 . . ?
C81 C84 H84A 94.6 . . ?
C81 C84 H84B 114.9 . . ?
C81 C84 H84C 117.7 . . ?
H84A C84 H84B 109.4 . . ?
H84A C84 H84C 109.5 . . ?
H84B C84 H84C 109.5 . . ?
Ag15 C85 Ag28 105.1(10) . . ?
Ag29 C85 Ag15 97.0(9) . . ?
Ag29 C85 Ag28 98.0(9) . . ?
C86 C85 Ag15 99.9(18) . . ?
C86 C85 Ag28 87.8(17) . . ?
C86 C85 Ag29 160(2) . . ?
Ag28 C86 Ag15 83.7(6) . . ?
C85 C86 Ag15 51.8(15) . . ?
C85 C86 Ag28 62.3(15) . . ?
C85 C86 C87 170(3) . . ?
C87 C86 Ag15 129.7(19) . . ?
C87 C86 Ag28 126.2(18) . . ?
C86 C87 C88 109(2) . . ?
C86 C87 C89 108(2) . . ?
C89 C87 C88 107(2) . . ?
C90 C87 C86 107(2) . . ?
C90 C87 C88 110(2) . . ?
C90 C87 C89 116(2) . . ?
C87 C88 H88A 106.3 . . ?
C87 C88 H88B 110.6 . . ?
C87 C88 H88C 111.3 . . ?
H88A C88 H88B 109.6 . . ?
H88A C88 H88C 109.5 . . ?
H88B C88 H88C 109.4 . . ?
C87 C89 H89A 107.3 . . ?
C87 C89 H89B 110.1 . . ?
C87 C89 H89C 111.0 . . ?
H89A C89 H89B 109.5 . . ?
H89A C89 H89C 109.5 . . ?
H89B C89 H89C 109.5 . . ?
C87 C90 H90A 107.6 . . ?
C87 C90 H90B 111.5 . . ?
C87 C90 H90C 109.2 . . ?
H90A C90 H90B 109.5 . . ?
H90A C90 H90C 109.4 . . ?
H90B C90 H90C 109.5 . . ?
Ag29 C91 Ag30 92.2(7) . . ?
Ag31 C91 Ag29 83.3(8) . . ?
Ag31 C91 Ag30 99.2(8) . . ?
C92 C91 Ag29 127.3(17) . . ?
C92 C91 Ag30 92.5(16) . . ?
C92 C91 Ag31 146.9(17) . . ?
C91 C92 Ag30 59.5(13) . . ?
C91 C92 C93 177(2) . . ?
C93 C92 Ag30 122.9(16) . . ?
C92 C93 C94 106.9(19) . . ?
C92 C93 C95 112(2) . . ?
C92 C93 C96 118(2) . . ?
C95 C93 C94 104.8(19) . . ?
C95 C93 C96 112(2) . . ?
C96 C93 C94 101.4(17) . . ?
C93 C94 H94A 109.5 . . ?
C93 C94 H94B 109.5 . . ?
C93 C94 H94C 109.5 . . ?
H94A C94 H94B 109.5 . . ?
H94A C94 H94C 109.5 . . ?
H94B C94 H94C 109.5 . . ?
C93 C95 H95A 116.6 . . ?
C93 C95 H95B 109.2 . . ?
C93 C95 H95C 102.3 . . ?
H95A C95 H95B 109.5 . . ?
H95A C95 H95C 109.5 . . ?
H95B C95 H95C 109.4 . . ?
C93 C96 H96A 112.5 . . ?
C93 C96 H96B 106.6 . . ?
C93 C96 H96C 109.2 . . ?
H96A C96 H96B 109.4 . . ?
H96A C96 H96C 109.4 . . ?
H96B C96 H96C 109.5 . . ?
Ag12 C97 Ag11 81.1(7) . . ?
Ag12 C97 Ag13 89.5(8) . . ?
Ag13 C97 Ag11 108.2(8) . . ?
C98 C97 Ag11 119.3(18) . . ?
C98 C97 Ag12 159.0(19) . . ?
C98 C97 Ag13 88.3(16) . . ?
C97 C98 Ag13 63.4(14) . . ?
C97 C98 C99 173(2) . . ?
C99 C98 Ag13 121.4(15) . . ?
C98 C99 C101 114.0(18) . . ?
C98 C99 C102 103.7(18) . . ?
C100 C99 C98 108.6(19) . . ?
C100 C99 C101 119(2) . . ?
C100 C99 C102 104.5(19) . . ?
C101 C99 C102 104.8(19) . . ?
C99 C100 H10D 108.7 . . ?
C99 C100 H10E 109.7 . . ?
C99 C100 H10F 110.0 . . ?
H10D C100 H10E 109.5 . . ?
H10D C100 H10F 109.4 . . ?
H10E C100 H10F 109.5 . . ?
C99 C101 H10G 109.2 . . ?
C99 C101 H10H 111.7 . . ?
C99 C101 H10I 107.7 . . ?
H10G C101 H10H 109.4 . . ?
H10G C101 H10I 109.4 . . ?
H10H C101 H10I 109.5 . . ?
C99 C102 H10J 109.5 . . ?
C99 C102 H10K 112.0 . . ?
C99 C102 H10L 107.0 . . ?
H10J C102 H10K 109.4 . . ?
H10J C102 H10L 109.5 . . ?
H10K C102 H10L 109.4 . . ?
Ag9 C103 Ag11 104.7(7) . . ?
Ag10 C103 Ag9 92.9(7) . . ?
Ag10 C103 Ag11 89.2(7) . . ?
C104 C103 Ag9 89.1(14) . . ?
C104 C103 Ag10 153.4(16) . . ?
C104 C103 Ag11 115.9(15) . . ?
C103 C104 Ag9 60.9(12) . . ?
C103 C104 C105 167(2) . . ?
C105 C104 Ag9 132.1(15) . . ?
C104 C105 C106 109(2) . . ?
C104 C105 C107 107.9(18) . . ?
C104 C105 C108 108.5(17) . . ?
C106 C105 C107 107.5(18) . . ?
C106 C105 C108 114.1(18) . . ?
C107 C105 C108 109.6(19) . . ?
C105 C106 H10M 109.7 . . ?
C105 C106 H10N 107.5 . . ?
C105 C106 H10O 111.2 . . ?
H10M C106 H10N 109.4 . . ?
H10M C106 H10O 109.4 . . ?
H10N C106 H10O 109.5 . . ?
C105 C107 H10P 109.1 . . ?
C105 C107 H10Q 110.1 . . ?
C105 C107 H10R 109.3 . . ?
H10P C107 H10Q 109.5 . . ?
H10P C107 H10R 109.5 . . ?
H10Q C107 H10R 109.5 . . ?
C105 C108 H10S 110.8 . . ?
C105 C108 H10T 109.7 . . ?
C105 C108 H10U 107.9 . . ?
H10S C108 H10T 109.5 . . ?
H10S C108 H10U 109.4 . . ?
H10T C108 H10U 109.5 . . ?
Ag5 C109 Ag7 84.8(10) . . ?
Ag5 C109 Ag8 92.3(11) . . ?
Ag8 C109 Ag7 109.4(10) . . ?
C110 C109 Ag5 157(2) . . ?
C110 C109 Ag7 115(2) . . ?
C110 C109 Ag8 92(2) . . ?
C109 C110 Ag8 58.5(17) . . ?
C109 C110 C111 176(3) . . ?
C111 C110 Ag8 122(2) . . ?
C110 C111 C112 110(2) . . ?
C110 C111 C113 112(2) . . ?
C110 C111 C114 106(3) . . ?
C113 C111 C112 112(2) . . ?
C114 C111 C112 109(2) . . ?
C114 C111 C113 108(2) . . ?
C111 C112 H11D 107.0 . . ?
C111 C112 H11E 109.5 . . ?
C111 C112 H11F 111.8 . . ?
H11D C112 H11E 109.5 . . ?
H11D C112 H11F 109.4 . . ?
H11E C112 H11F 109.5 . . ?
C111 C113 H11G 112.8 . . ?
C111 C113 H11H 106.9 . . ?
C111 C113 H11I 108.6 . . ?
H11G C113 H11H 109.5 . . ?
H11G C113 H11I 109.5 . . ?
H11H C113 H11I 109.5 . . ?
C111 C114 H11J 110.9 . . ?
C111 C114 H11K 109.4 . . ?
C111 C114 H11L 108.1 . . ?
H11J C114 H11K 109.5 . . ?
H11J C114 H11L 109.5 . . ?
H11K C114 H11L 109.5 . . ?
Ag6 C115 Ag7 83.3(10) . . ?
Ag6 C115 Ag22 87.9(10) . . ?
Ag22 C115 Ag7 107.1(11) . . ?
C116 C115 Ag6 152(3) . . ?
C116 C115 Ag7 121(2) . . ?
C116 C115 Ag22 95(2) . . ?
C115 C116 Ag22 57.4(19) . . ?
C115 C116 C117 171(3) . . ?
C117 C116 Ag22 130(2) . . ?
C116 C117 C118 108(2) . . ?
C116 C117 C119 118(2) . . ?
C116 C117 C120 103(2) . . ?
C118 C117 C119 110(2) . . ?
C118 C117 C120 107(2) . . ?
C119 C117 C120 110(2) . . ?
C117 C118 H11M 108.2 . . ?
C117 C118 H11N 111.6 . . ?
C117 C118 H11O 108.7 . . ?
H11M C118 H11N 109.4 . . ?
H11M C118 H11O 109.5 . . ?
H11N C118 H11O 109.5 . . ?
C117 C119 H11P 106.9 . . ?
C117 C119 H11Q 108.7 . . ?
C117 C119 H11R 112.8 . . ?
H11P C119 H11Q 109.5 . . ?
H11P C119 H11R 109.4 . . ?
H11Q C119 H11R 109.4 . . ?
C117 C120 H12D 105.2 . . ?
C117 C120 H12E 106.5 . . ?
C117 C120 H12F 116.5 . . ?
H12D C120 H12E 109.4 . . ?
H12D C120 H12F 109.5 . . ?
H12E C120 H12F 109.5 . . ?
Ag8 C121 Ag9 97.3(10) . . ?
Ag8 C121 Ag35 102.3(10) . . ?
Ag9 C121 Ag35 114.4(12) . . ?
C122 C121 Ag8 162(2) . . ?
C122 C121 Ag9 92.3(18) . . ?
C122 C121 Ag35 87.0(18) . . ?
Ag35 C122 Ag9 93.8(8) . . ?
C121 C122 Ag9 58.0(15) . . ?
C121 C122 Ag35 62.5(16) . . ?
C121 C122 C123 175(3) . . ?
C123 C122 Ag9 123.2(16) . . ?
C123 C122 Ag35 121.5(16) . . ?
C122 C123 C124 106(2) . . ?
C122 C123 C125 103(2) . . ?
C122 C123 C126 114(2) . . ?
C124 C123 C125 114(2) . . ?
C124 C123 C126 104(2) . . ?
C126 C123 C125 116(2) . . ?
C123 C124 H12G 109.2 . . ?
C123 C124 H12H 112.6 . . ?
C123 C124 H12I 106.6 . . ?
H12G C124 H12H 109.5 . . ?
H12G C124 H12I 109.4 . . ?
H12H C124 H12I 109.5 . . ?
C123 C125 H12J 108.2 . . ?
C123 C125 H12K 110.9 . . ?
C123 C125 H12L 109.4 . . ?
H12J C125 H12K 109.4 . . ?
H12J C125 H12L 109.5 . . ?
H12K C125 H12L 109.4 . . ?
C123 C126 H12M 107.5 . . ?
C123 C126 H12N 109.9 . . ?
C123 C126 H12O 111.0 . . ?
H12M C126 H12N 109.5 . . ?
H12M C126 H12O 109.4 . . ?
H12N C126 H12O 109.4 . . ?
N5 C127 C128 175(4) . . ?
C127 C128 H12P 113.1 . . ?
C127 C128 H12Q 108.6 . . ?
C127 C128 H12R 106.8 . . ?
H12P C128 H12Q 109.4 . . ?
H12P C128 H12R 109.4 . . ?
H12Q C128 H12R 109.5 . . ?
O37 C129 C130 115(2) . . ?
O40 C129 C130 119(2) . . ?
O40 C129 O37 126.4(19) . . ?
C129 C130 H13A 109.5 . . ?
C129 C130 H13B 109.3 . . ?
C129 C130 H13C 109.6 . . ?
H13A C130 H13B 109.4 . . ?
H13A C130 H13C 109.4 . . ?
H13B C130 H13C 109.6 . . ?
O35 C131 C132 121.9(18) . . ?
O35 C131 O36 119.8(17) . . ?
O36 C131 C132 117.5(19) . . ?
C131 C132 H13D 109.3 . . ?
C131 C132 H13E 110.9 . . ?
C131 C132 H13F 108.1 . . ?
H13D C132 H13E 109.5 . . ?
H13D C132 H13F 109.5 . . ?
H13E C132 H13F 109.5 . . ?
O38 C133 C134 114.2(17) . . ?
O39 C133 C134 123.8(18) . . ?
O39 C133 O38 121.6(16) . . ?
C133 C134 H13G 110.6 . . ?
C133 C134 H13H 109.9 . . ?
C133 C134 H13I 107.9 . . ?
H13G C134 H13H 109.5 . . ?
H13G C134 H13I 109.5 . . ?
H13H C134 H13I 109.5 . . ?
O41 N1 O42 119.9(15) . . ?
O41 N1 O51 120.8(15) . . ?
O51 N1 O42 119.1(16) . . ?
O50 N2 O49 115(2) . . ?
O50 N2 O52 124(2) . . ?
O52 N2 O49 121.4(19) . . ?
O53 N3 O46 120.5(19) . . ?
O53 N3 O54 121.7(18) . . ?
O54 N3 O46 108.0(19) . . ?
O47 N4 O48 118(2) . . ?
O125 N4 O47 123(2) . . ?
O125 N4 O48 118(3) . . ?
Ag3 N5 Ag4 88.6(10) . . ?
Ag3 N5 Ag38 91.8(11) . . ?
Ag38 N5 Ag4 109.7(11) . . ?
C127 N5 Ag3 132(3) . . ?
C127 N5 Ag4 105(2) . . ?
C127 N5 Ag38 124(3) . . ?
Si1 O1 W8 127.1(5) . . ?
Si1 O1 W9 126.2(6) . . ?
Si1 O1 Zn4 122.0(5) . . ?
W8 O1 W9 91.5(4) . . ?
Zn4 O1 W8 89.5(4) . . ?
Zn4 O1 W9 89.4(3) . . ?
Si1 O2 W4 127.4(5) . . ?
Si1 O2 W5 126.9(5) . . ?
Si1 O2 Zn2 122.6(6) . . ?
W4 O2 W5 90.6(4) . . ?
W4 O2 Zn2 89.1(3) . . ?
W5 O2 Zn2 88.5(3) . . ?
W9 O3 W4 156.7(6) . . ?
W3 O4 W1 121.0(5) . . ?
W1 O5 W7 150.0(5) . . ?
W7 O8 Ag30 144.9(6) . . ?
W7 O8 Zn3 115.1(5) . . ?
Zn3 O8 Ag30 99.3(4) . . ?
W6 O9 Ag32 146.3(6) . . ?
W6 O9 Zn3 116.7(5) . . ?
Zn3 O9 Ag32 96.4(4) . . ?
W1 O10 W8 147.4(6) . . ?
W9 O11 Ag26 146.7(5) . . ?
W9 O11 Zn4 113.5(5) . . ?
Zn4 O11 Ag26 99.7(4) . . ?
W7 O13 Ag31 120.3(5) . . ?
W7 O14 W6 118.3(5) . . ?
W6 O15 Ag36 119.8(6) . . ?
W2 O16 W4 149.8(6) . . ?
W2 O17 W9 147.2(6) . . ?
W8 O19 Ag27 146.0(6) . . ?
W8 O19 Zn4 115.5(6) . . ?
Zn4 O19 Ag27 95.6(4) . . ?
W4 O20 Ag23 109.4(6) . . ?
W4 O21 Zn2 117.3(5) . . ?
W9 O22 Ag25 121.2(6) . . ?
W8 O23 W9 116.2(5) . . ?
Si1 O24 W6 126.7(6) . . ?
Si1 O24 W7 126.7(5) . . ?
Si1 O24 Zn3 121.8(5) . . ?
W7 O24 W6 91.2(3) . . ?
Zn3 O24 W6 89.7(3) . . ?
Zn3 O24 W7 89.7(3) . . ?
W7 O25 W8 160.7(6) . . ?
W6 O26 W5 157.8(6) . . ?
W5 O27 W4 117.8(6) . . ?
W5 O28 Zn2 118.0(5) . . ?
W5 O29 Ag35 108.0(5) . . ?
W3 O30 W5 151.3(6) . . ?
W3 O31 W2 120.4(5) . . ?
W3 O32 Ag11 102.6(4) . . ?
W3 O32 W6 148.7(5) . . ?
W6 O32 Ag11 107.5(4) . . ?
Si1 O33 W1 123.7(5) . . ?
Si1 O33 W2 123.4(5) . . ?
Si1 O33 W3 123.7(5) . . ?
W1 O33 W2 91.9(3) . . ?
W1 O33 W3 92.9(3) . . ?
W3 O33 W2 92.2(3) . . ?
W1 O34 W2 119.8(5) . . ?
C131 O35 Zn1 132.0(12) . . ?
Ag27 O36 Ag26 98.3(4) . . ?
C131 O36 Ag26 116.5(12) . . ?
C131 O36 Ag27 114.0(13) . . ?
C131 O36 Zn4 129.0(12) . . ?
Zn4 O36 Ag26 96.7(5) . . ?
Zn4 O36 Ag27 96.6(5) . . ?
C129 O37 Ag4 138.0(14) . . ?
C129 O37 Zn2 124.2(15) . . ?
Zn2 O37 Ag4 97.8(5) . . ?
Ag30 O38 Ag32 100.8(4) . . ?
C133 O38 Ag30 118.2(12) . . ?
C133 O38 Ag32 115.4(10) . . ?
C133 O38 Zn3 125.3(11) . . ?
Zn3 O38 Ag30 96.3(4) . . ?
Zn3 O38 Ag32 95.9(4) . . ?
C133 O39 Zn1 134.1(11) . . ?
C129 O40 Zn1 128.4(13) . . ?
N1 O42 Ag37 108.1(11) . . ?
Zn1 O43 H43 112.5 . . ?
Zn2 O43 H43 112.5 . . ?
Zn2 O43 Zn1 90.9(5) . . ?
Zn4 O43 H43 112.5 . . ?
Zn4 O43 Zn1 92.9(5) . . ?
Zn4 O43 Zn2 129.3(6) . . ?
Zn1 O44 H44 50.7 . . ?
Zn3 O44 H44 40.7 . . ?
Zn3 O44 Zn1 89.9(4) . . ?
Zn4 O44 H44 109.4 . . ?
Zn4 O44 Zn1 91.7(4) . . ?
Zn4 O44 Zn3 125.9(6) . . ?
Zn1 O45 H45 112.0 . . ?
Zn2 O45 H45 112.0 . . ?
Zn2 O45 Zn1 92.0(4) . . ?
Zn2 O45 Zn3 130.2(6) . . ?
Zn3 O45 H45 112.0 . . ?
Zn3 O45 Zn1 92.4(5) . . ?
N3 O46 Ag18 111.3(12) . . ?
N4 O48 Ag38 114.6(15) . . ?
N2 O49 Ag34 117.8(13) . . ?
O1 Si1 O33 108.6(5) . . ?
O2 Si1 O1 110.7(5) . . ?
O2 Si1 O24 110.8(5) . . ?
O2 Si1 O33 108.3(5) . . ?
O24 Si1 O1 110.2(5) . . ?
O24 Si1 O33 108.1(5) . . ?
O4 W1 O33 73.1(4) . . ?
O5 W1 O4 87.3(4) . . ?
O5 W1 O10 89.9(4) . . ?
O5 W1 O33 84.0(4) . . ?
O5 W1 O34 158.9(4) . . ?
O6 W1 O4 101.0(5) . . ?
O6 W1 O5 101.9(4) . . ?
O6 W1 O10 100.1(5) . . ?
O6 W1 O33 171.6(4) . . ?
O6 W1 O34 99.1(5) . . ?
O10 W1 O4 158.8(4) . . ?
O10 W1 O33 85.8(4) . . ?
O10 W1 O34 88.4(4) . . ?
O34 W1 O4 86.8(4) . . ?
O34 W1 O33 74.9(4) . . ?
O16 W2 O17 89.7(5) . . ?
O16 W2 O31 87.6(4) . . ?
O16 W2 O33 84.4(4) . . ?
O16 W2 O34 157.8(4) . . ?
O17 W2 O31 158.2(4) . . ?
O17 W2 O33 84.9(4) . . ?
O17 W2 O34 87.2(4) . . ?
O18 W2 O16 101.9(5) . . ?
O18 W2 O17 100.8(4) . . ?
O18 W2 O31 100.9(4) . . ?
O18 W2 O33 171.4(4) . . ?
O18 W2 O34 100.2(5) . . ?
O31 W2 O33 73.3(4) . . ?
O31 W2 O34 87.2(4) . . ?
O34 W2 O33 73.5(4) . . ?
O4 W3 O33 73.1(4) . . ?
O7 W3 O4 99.6(5) . . ?
O7 W3 O30 103.5(5) . . ?
O7 W3 O31 100.4(5) . . ?
O7 W3 O32 101.0(4) . . ?
O7 W3 O33 170.9(4) . . ?
O30 W3 O4 156.8(4) . . ?
O30 W3 O31 87.8(4) . . ?
O30 W3 O32 88.6(4) . . ?
O30 W3 O33 83.8(4) . . ?
O31 W3 O4 86.7(4) . . ?
O31 W3 O33 74.0(4) . . ?
O32 W3 O4 88.3(4) . . ?
O32 W3 O31 158.5(4) . . ?
O32 W3 O33 84.5(4) . . ?
O3 W4 O2 84.8(4) . . ?
O3 W4 O16 82.5(4) . . ?
O3 W4 O27 157.2(4) . . ?
O16 W4 O2 82.1(3) . . ?
O20 W4 O2 174.3(5) . . ?
O20 W4 O3 100.2(5) . . ?
O20 W4 O16 95.9(4) . . ?
O20 W4 O21 101.4(5) . . ?
O20 W4 O27 99.4(5) . . ?
O21 W4 O2 80.7(4) . . ?
O21 W4 O3 94.2(5) . . ?
O21 W4 O16 162.7(4) . . ?
O21 W4 O27 93.3(5) . . ?
O27 W4 O2 75.1(4) . . ?
O27 W4 O16 83.9(4) . . ?
O26 W5 O2 85.1(4) . . ?
O26 W5 O30 81.4(4) . . ?
O27 W5 O2 75.1(4) . . ?
O27 W5 O26 157.1(5) . . ?
O27 W5 O30 84.3(4) . . ?
O28 W5 O2 80.0(4) . . ?
O28 W5 O26 93.8(5) . . ?
O28 W5 O27 94.0(5) . . ?
O28 W5 O30 161.1(5) . . ?
O29 W5 O2 173.3(4) . . ?
O29 W5 O26 101.0(5) . . ?
O29 W5 O27 98.4(5) . . ?
O29 W5 O28 102.2(5) . . ?
O29 W5 O30 96.7(5) . . ?
O30 W5 O2 81.4(4) . . ?
O9 W6 O14 92.7(5) . . ?
O9 W6 O24 79.5(4) . . ?
O9 W6 O26 95.6(5) . . ?
O9 W6 O32 161.3(4) . . ?
O14 W6 O24 74.1(4) . . ?
O14 W6 O32 82.3(4) . . ?
O15 W6 O9 102.2(5) . . ?
O15 W6 O14 101.9(5) . . ?
O15 W6 O24 175.8(4) . . ?
O15 W6 O26 98.3(5) . . ?
O15 W6 O32 96.4(5) . . ?
O26 W6 O14 156.0(4) . . ?
O26 W6 O24 85.3(4) . . ?
O26 W6 O32 82.7(4) . . ?
O32 W6 O24 81.9(3) . . ?
O5 W7 O24 82.2(3) . . ?
O8 W7 O5 162.1(4) . . ?
O8 W7 O14 93.7(5) . . ?
O8 W7 O24 80.2(4) . . ?
O8 W7 O25 91.7(5) . . ?
O13 W7 O5 95.5(4) . . ?
O13 W7 O8 102.3(5) . . ?
O13 W7 O14 100.0(5) . . ?
O13 W7 O24 174.7(4) . . ?
O13 W7 O25 102.9(6) . . ?
O14 W7 O5 84.7(4) . . ?
O14 W7 O24 75.1(4) . . ?
O25 W7 O5 82.6(4) . . ?
O25 W7 O14 154.8(5) . . ?
O25 W7 O24 81.6(5) . . ?
O10 W8 O1 82.5(4) . . ?
O12 W8 O1 175.7(4) . . ?
O12 W8 O10 96.6(5) . . ?
O12 W8 O19 100.9(5) . . ?
O12 W8 O23 99.6(5) . . ?
O12 W8 O25 102.6(6) . . ?
O19 W8 O1 80.0(4) . . ?
O19 W8 O10 162.4(5) . . ?
O19 W8 O23 92.3(5) . . ?
O19 W8 O25 93.4(5) . . ?
O23 W8 O1 76.1(4) . . ?
O23 W8 O10 83.8(4) . . ?
O25 W8 O1 81.5(5) . . ?
O25 W8 O10 83.6(4) . . ?
O25 W8 O23 155.5(5) . . ?
O3 W9 O1 85.4(4) . . ?
O3 W9 O17 84.0(4) . . ?
O3 W9 O23 158.6(4) . . ?
O11 W9 O1 81.2(4) . . ?
O11 W9 O3 94.0(5) . . ?
O11 W9 O17 164.4(4) . . ?
O11 W9 O23 92.1(5) . . ?
O17 W9 O1 83.2(4) . . ?
O22 W9 O1 173.4(5) . . ?
O22 W9 O3 100.2(5) . . ?
O22 W9 O11 101.7(5) . . ?
O22 W9 O17 93.8(5) . . ?
O22 W9 O23 98.6(5) . . ?
O23 W9 O1 75.4(4) . . ?
O23 W9 O17 84.6(5) . . ?
O35 Zn1 O44 93.2(5) . . ?
O35 Zn1 H44 114.4 . . ?
O35 Zn1 Zn2 132.3(3) . . ?
O35 Zn1 Zn3 133.8(4) . . ?
O35 Zn1 Zn4 79.7(3) . . ?
O39 Zn1 O35 93.3(5) . . ?
O39 Zn1 O43 169.5(4) . . ?
O39 Zn1 O44 92.8(5) . . ?
O39 Zn1 H44 89.8 . . ?
O39 Zn1 O45 94.2(4) . . ?
O39 Zn1 Zn2 133.4(4) . . ?
O39 Zn1 Zn3 78.9(3) . . ?
O39 Zn1 Zn4 131.8(4) . . ?
O40 Zn1 O35 90.4(6) . . ?
O40 Zn1 O39 94.2(6) . . ?
O40 Zn1 O43 94.3(5) . . ?
O40 Zn1 O44 171.9(5) . . ?
O40 Zn1 H44 154.6 . . ?
O40 Zn1 O45 95.8(5) . . ?
O40 Zn1 Zn2 79.1(5) . . ?
O40 Zn1 Zn3 135.3(4) . . ?
O40 Zn1 Zn4 133.0(4) . . ?
O43 Zn1 O35 92.8(4) . . ?
O43 Zn1 O44 78.3(4) . . ?
O43 Zn1 H44 79.9 . . ?
O43 Zn1 Zn2 42.9(3) . . ?
O43 Zn1 Zn3 90.7(3) . . ?
O43 Zn1 Zn4 41.4(3) . . ?
O44 Zn1 H44 21.2 . . ?
O44 Zn1 Zn2 93.1(3) . . ?
O44 Zn1 Zn3 42.7(3) . . ?
O44 Zn1 Zn4 41.1(3) . . ?
O45 Zn1 O35 169.9(4) . . ?
O45 Zn1 O43 78.8(4) . . ?
O45 Zn1 O44 79.7(4) . . ?
O45 Zn1 H44 58.9 . . ?
O45 Zn1 Zn2 42.0(3) . . ?
O45 Zn1 Zn3 42.0(3) . . ?
O45 Zn1 Zn4 90.2(3) . . ?
Zn2 Zn1 H44 79.9 . . ?
Zn2 Zn1 Zn3 74.77(7) . . ?
Zn2 Zn1 Zn4 74.77(7) . . ?
Zn3 Zn1 H44 22.3 . . ?
Zn3 Zn1 Zn4 73.00(6) . . ?
Zn4 Zn1 H44 52.7 . . ?
O2 Zn2 Zn1 120.4(3) . . ?
O21 Zn2 O2 72.9(3) . . ?
O21 Zn2 Zn1 136.5(3) . . ?
O28 Zn2 O2 73.5(4) . . ?
O28 Zn2 O21 85.8(5) . . ?
O28 Zn2 O37 90.7(5) . . ?
O28 Zn2 Zn1 136.7(3) . . ?
O37 Zn2 O2 157.7(5) . . ?
O37 Zn2 O21 90.6(5) . . ?
O37 Zn2 Zn1 81.9(4) . . ?
O43 Zn2 O2 97.8(4) . . ?
O43 Zn2 O21 93.6(5) . . ?
O43 Zn2 O28 171.1(4) . . ?
O43 Zn2 O37 98.2(5) . . ?
O43 Zn2 Zn1 46.2(3) . . ?
O45 Zn2 O2 98.2(4) . . ?
O45 Zn2 O21 170.8(4) . . ?
O45 Zn2 O28 94.0(5) . . ?
O45 Zn2 O37 98.6(5) . . ?
O45 Zn2 O43 85.2(5) . . ?
O45 Zn2 Zn1 46.0(4) . . ?
O8 Zn3 O9 85.5(4) . . ?
O8 Zn3 O24 75.0(4) . . ?
O8 Zn3 O38 87.4(4) . . ?
O8 Zn3 H44 114.6 . . ?
O8 Zn3 Zn1 136.7(3) . . ?
O9 Zn3 O24 74.1(4) . . ?
O9 Zn3 O38 89.8(4) . . ?
O9 Zn3 H44 159.8 . . ?
O9 Zn3 Zn1 135.2(3) . . ?
O24 Zn3 H44 107.8 . . ?
O24 Zn3 Zn1 123.0(2) . . ?
O38 Zn3 O24 156.9(4) . . ?
O38 Zn3 H44 93.0 . . ?
O38 Zn3 Zn1 80.1(3) . . ?
O44 Zn3 O8 93.3(4) . . ?
O44 Zn3 O9 175.2(4) . . ?
O44 Zn3 O24 101.1(4) . . ?
O44 Zn3 O38 94.7(4) . . ?
O44 Zn3 H44 21.4 . . ?
O44 Zn3 Zn1 47.4(3) . . ?
O45 Zn3 O8 175.5(4) . . ?
O45 Zn3 O9 93.5(5) . . ?
O45 Zn3 O24 100.5(4) . . ?
O45 Zn3 O38 96.9(4) . . ?
O45 Zn3 O44 87.3(5) . . ?
O45 Zn3 H44 66.2 . . ?
O45 Zn3 Zn1 45.6(4) . . ?
Zn1 Zn3 H44 27.0 . . ?
O1 Zn4 Zn1 122.8(3) . . ?
O11 Zn4 O1 75.8(4) . . ?
O11 Zn4 O36 87.1(4) . . ?
O11 Zn4 Zn1 135.3(3) . . ?
O19 Zn4 O1 75.0(4) . . ?
O19 Zn4 O11 86.5(4) . . ?
O19 Zn4 O36 90.7(5) . . ?
O19 Zn4 Zn1 135.3(3) . . ?
O36 Zn4 O1 158.1(4) . . ?
O36 Zn4 Zn1 78.9(3) . . ?
O43 Zn4 O1 101.6(4) . . ?
O43 Zn4 O11 93.7(5) . . ?
O43 Zn4 O19 176.5(5) . . ?
O43 Zn4 O36 92.8(5) . . ?
O43 Zn4 Zn1 45.7(3) . . ?
O44 Zn4 O1 101.2(4) . . ?
O44 Zn4 O11 176.9(4) . . ?
O44 Zn4 O19 91.7(4) . . ?
O44 Zn4 O36 95.6(5) . . ?
O44 Zn4 O43 87.9(5) . . ?
O44 Zn4 Zn1 47.2(3) . . ?
H13J C135 H13K 109.5 . . ?
H13J C135 H13L 109.5 . . ?
H13K C135 H13L 109.5 . . ?
C136 C135 H13J 109.5 . . ?
C136 C135 H13K 109.5 . . ?
C136 C135 H13L 109.5 . . ?
N6 C136 C135 175(3) . . ?

loop_
_geom_bond_atom_site_label_1
_geom_bond_atom_site_label_2
_geom_bond_distance
_geom_bond_site_symmetry_2
_geom_bond_publ_flag
Ag1 Ag2 3.069(3) . ?
Ag1 Ag3 3.038(4) . ?
Ag1 Ag5 2.925(3) . ?
Ag1 Ag6 2.956(3) . ?
Ag1 C1 2.08(4) . ?
Ag1 C7 2.13(2) . ?
Ag2 Ag4 2.909(3) . ?
Ag2 Ag34 3.204(3) . ?
Ag2 C1 2.19(4) . ?
Ag2 C2 2.59(4) . ?
Ag2 C13 2.05(3) . ?
Ag3 Ag4 3.079(3) . ?
Ag3 Ag38 3.054(3) . ?
Ag3 C7 2.26(3) . ?
Ag3 N5 2.12(3) . ?
Ag4 C13 2.22(3) . ?
Ag4 N5 2.28(3) . ?
Ag4 O37 2.398(15) . ?
Ag5 Ag7 2.987(3) . ?
Ag5 Ag8 3.051(2) . ?
Ag5 C1 2.17(4) . ?
Ag5 C109 2.06(3) . ?
Ag6 Ag7 2.951(2) . ?
Ag6 Ag22 3.007(3) . ?
Ag6 C7 2.16(2) . ?
Ag6 C8 2.70(3) . ?
Ag6 C115 2.12(3) . ?
Ag7 C109 2.36(3) . ?
Ag7 C115 2.32(3) . ?
Ag8 Ag9 3.203(2) . ?
Ag8 Ag35 3.367(2) . ?
Ag8 C109 2.17(3) . ?
Ag8 C110 2.54(3) . ?
Ag8 C121 2.07(2) . ?
Ag9 Ag10 3.151(2) . ?
Ag9 C103 2.26(2) . ?
Ag9 C104 2.59(2) . ?
Ag9 C121 2.20(3) . ?
Ag9 C122 2.59(3) . ?
Ag10 Ag11 3.0825(18) . ?
Ag10 Ag37 2.849(2) . ?
Ag10 C31 2.10(2) . ?
Ag10 C103 2.079(17) . ?
Ag11 Ag12 2.8936(18) . ?
Ag11 C97 2.33(2) . ?
Ag11 C103 2.30(2) . ?
Ag11 O32 2.575(10) . ?
Ag12 Ag13 3.0612(19) . ?
Ag12 Ag37 2.990(2) . ?
Ag12 C37 2.052(19) . ?
Ag12 C97 2.11(2) . ?
Ag13 Ag14 3.318(2) . ?
Ag13 C43 2.19(3) . ?
Ag13 C44 2.38(3) . ?
Ag13 C97 2.23(2) . ?
Ag13 C98 2.50(2) . ?
Ag14 Ag15 3.176(2) . ?
Ag14 Ag16 3.172(2) . ?
Ag14 C43 2.13(3) . ?
Ag14 C49 2.26(3) . ?
Ag14 C50 2.62(2) . ?
Ag15 Ag29 3.152(2) . ?
Ag15 C43 2.25(3) . ?
Ag15 C85 2.14(3) . ?
Ag15 C86 2.69(2) . ?
Ag16 Ag17 3.380(2) . ?
Ag16 Ag18 2.932(2) . ?
Ag16 Ag19 3.113(2) . ?
Ag16 C49 1.91(2) . ?
Ag16 C73 2.11(2) . ?
Ag17 Ag18 3.245(2) . ?
Ag17 Ag27 3.097(3) . ?
Ag17 Ag28 3.038(3) . ?
Ag17 C73 2.21(2) . ?
Ag17 C74 2.51(2) . ?
Ag17 C79 2.17(3) . ?
Ag18 Ag20 2.888(2) . ?
Ag18 Ag25 3.171(3) . ?
Ag18 C67 2.19(3) . ?
Ag18 C73 2.24(3) . ?
Ag18 O46 2.418(15) . ?
Ag19 Ag20 2.9365(19) . ?
Ag19 C49 2.32(3) . ?
Ag19 C55 2.30(2) . ?
Ag20 Ag21 3.083(2) . ?
Ag20 C55 2.07(2) . ?
Ag20 C67 2.12(3) . ?
Ag21 Ag22 3.271(2) . ?
Ag21 C55 2.30(3) . ?
Ag21 C56 2.54(2) . ?
Ag21 C61 2.23(3) . ?
Ag21 C62 2.66(2) . ?
Ag22 C61 2.11(2) . ?
Ag22 C115 2.21(3) . ?
Ag22 C116 2.62(3) . ?
Ag23 Ag24 2.980(3) . ?
Ag23 C61 2.24(2) . ?
Ag23 C62 2.44(2) . ?
Ag23 O20 2.534(12) . ?
Ag24 Ag25 3.017(3) . ?
Ag24 Ag26 3.051(3) . ?
Ag25 Ag26 3.335(2) . ?
Ag25 C67 2.26(3) . ?
Ag25 C68 2.56(3) . ?
Ag25 O22 2.579(13) . ?
Ag26 O11 2.369(11) . ?
Ag26 O36 2.433(12) . ?
Ag27 Ag28 3.142(3) . ?
Ag27 C79 2.19(3) . ?
Ag27 O19 2.449(11) . ?
Ag27 O36 2.353(13) . ?
Ag28 Ag29 3.293(2) . ?
Ag28 C79 2.18(3) . ?
Ag28 C85 2.30(3) . ?
Ag28 C86 2.59(2) . ?
Ag29 Ag30 3.225(2) . ?
Ag29 Ag31 2.886(2) . ?
Ag29 C85 2.06(2) . ?
Ag29 C91 2.20(2) . ?
Ag30 Ag31 3.366(2) . ?
Ag30 C91 2.28(2) . ?
Ag30 C92 2.64(2) . ?
Ag30 O8 2.347(10) . ?
Ag30 O38 2.379(12) . ?
Ag31 Ag37 3.074(2) . ?
Ag31 C37 2.28(2) . ?
Ag31 C38 2.59(2) . ?
Ag31 C91 2.14(2) . ?
Ag31 O13 2.593(9) . ?
Ag32 Ag33 3.099(3) . ?
Ag32 Ag36 3.267(2) . ?
Ag32 C25 2.25(2) . ?
Ag32 C26 2.61(2) . ?
Ag32 O9 2.434(9) . ?
Ag32 O38 2.389(11) . ?
Ag33 Ag35 3.167(3) . ?
Ag33 Ag36 2.959(2) . ?
Ag33 C19 2.27(3) . ?
Ag33 C20 2.59(3) . ?
Ag33 C25 2.11(2) . ?
Ag34 Ag35 3.374(3) . ?
Ag34 C13 2.43(3) . ?
Ag34 C19 2.17(2) . ?
Ag34 O49 2.563(17) . ?
Ag35 C19 2.16(2) . ?
Ag35 C121 2.26(3) . ?
Ag35 C122 2.54(3) . ?
Ag35 O29 2.570(11) . ?
Ag36 Ag37 3.198(2) . ?
Ag36 C25 2.13(2) . ?
Ag36 C31 2.23(2) . ?
Ag36 C32 2.50(2) . ?
Ag36 O15 2.598(11) . ?
Ag37 C31 2.27(3) . ?
Ag37 C37 2.31(2) . ?
Ag37 O42 2.395(14) . ?
Ag38 N5 2.13(3) . ?
Ag38 O48 2.469(18) . ?
C1 C2 1.29(5) . ?
C2 C3 1.44(5) . ?
C3 C4 1.60(5) . ?
C3 C5 1.51(5) . ?
C3 C6 1.63(5) . ?
C4 H4A 0.9596 . ?
C4 H4B 0.9605 . ?
C4 H4C 0.9600 . ?
C5 H5A 0.9604 . ?
C5 H5B 0.9601 . ?
C5 H5C 0.9600 . ?
C6 H6A 0.9606 . ?
C6 H6B 0.9604 . ?
C6 H6C 0.9600 . ?
C7 C8 1.291(10) . ?
C8 C9 1.35(3) . ?
C9 C10 1.537(10) . ?
C9 C11 1.545(10) . ?
C9 C12 1.538(10) . ?
C10 H10A 0.9602 . ?
C10 H10B 0.9599 . ?
C10 H10C 0.9595 . ?
C11 H11A 0.9599 . ?
C11 H11B 0.9603 . ?
C11 H11C 0.9606 . ?
C12 H12A 0.9593 . ?
C12 H12B 0.9597 . ?
C12 H12C 0.9601 . ?
C13 C14 1.27(3) . ?
C14 C15 1.42(3) . ?
C15 C16 1.53(4) . ?
C15 C17 1.50(4) . ?
C15 C18 1.50(4) . ?
C16 H16A 0.9598 . ?
C16 H16B 0.9606 . ?
C16 H16C 0.9599 . ?
C17 H17A 0.9596 . ?
C17 H17B 0.9599 . ?
C17 H17C 0.9599 . ?
C18 H18A 0.9611 . ?
C18 H18B 0.9599 . ?
C18 H18C 0.9602 . ?
C19 C20 1.291(10) . ?
C20 C21 1.534(10) . ?
C21 C22 1.545(10) . ?
C21 C23 1.540(10) . ?
C21 C24 1.541(10) . ?
C22 H22A 0.9600 . ?
C22 H22B 0.9600 . ?
C22 H22C 0.9603 . ?
C23 H23A 0.9601 . ?
C23 H23B 0.9603 . ?
C23 H23C 0.9598 . ?
C24 H24A 0.9606 . ?
C24 H24B 0.9600 . ?
C24 H24C 0.9603 . ?
C25 C26 1.292(10) . ?
C26 C27 1.41(3) . ?
C27 C28 1.546(10) . ?
C27 C29 1.541(10) . ?
C27 C30 1.544(10) . ?
C28 H28A 0.9601 . ?
C28 H28B 0.9602 . ?
C28 H28C 0.9596 . ?
C29 H29A 0.9599 . ?
C29 H29B 0.9601 . ?
C29 H29C 0.9603 . ?
C30 H30A 0.9597 . ?
C30 H30B 0.9599 . ?
C30 H30C 0.9601 . ?
C31 C32 1.21(3) . ?
C32 C33 1.44(3) . ?
C33 C34 1.48(4) . ?
C33 C35 1.47(4) . ?
C33 C36 1.49(4) . ?
C34 H34A 0.9595 . ?
C34 H34B 0.9600 . ?
C34 H34C 0.9604 . ?
C35 H35A 0.9597 . ?
C35 H35B 0.9600 . ?
C35 H35C 0.9595 . ?
C36 H36A 0.9599 . ?
C36 H36B 0.9600 . ?
C36 H36C 0.9593 . ?
C37 C38 1.23(3) . ?
C38 C39 1.43(3) . ?
C39 C40 1.65(3) . ?
C39 C41 1.58(3) . ?
C39 C42 1.54(3) . ?
C40 H40A 0.9602 . ?
C40 H40B 0.9602 . ?
C40 H40C 0.9602 . ?
C41 H41A 0.9598 . ?
C41 H41B 0.9597 . ?
C41 H41C 0.9600 . ?
C42 H42A 0.9602 . ?
C42 H42B 0.9604 . ?
C42 H42C 0.9597 . ?
C43 C44 1.23(3) . ?
C44 C45 1.47(4) . ?
C45 C46 1.56(4) . ?
C45 C47 1.55(4) . ?
C45 C48 1.58(4) . ?
C46 H46A 0.9603 . ?
C46 H46B 0.9606 . ?
C46 H46C 0.9602 . ?
C47 H47A 0.9602 . ?
C47 H47B 0.9595 . ?
C47 H47C 0.9603 . ?
C48 H48A 0.9607 . ?
C48 H48B 0.9602 . ?
C48 H48C 0.9599 . ?
C49 C50 1.512(10) . ?
C50 C51 1.34(3) . ?
C51 C52 1.69(4) . ?
C51 C53 1.37(4) . ?
C51 C54 1.52(4) . ?
C52 H52A 0.9610 . ?
C52 H52B 0.9598 . ?
C52 H52C 0.9600 . ?
C53 H53A 0.9599 . ?
C53 H53B 0.9601 . ?
C53 H53C 0.9596 . ?
C54 H54A 0.9599 . ?
C54 H54B 0.9612 . ?
C54 H54C 0.9598 . ?
C55 C56 1.29(3) . ?
C56 C57 1.46(3) . ?
C57 C58 1.54(3) . ?
C57 C59 1.54(3) . ?
C57 C60 1.58(3) . ?
C58 H58A 0.9599 . ?
C58 H58B 0.9603 . ?
C58 H58C 0.9603 . ?
C59 H59A 0.9595 . ?
C59 H59B 0.9605 . ?
C59 H59C 0.9613 . ?
C60 H60A 0.9595 . ?
C60 H60B 0.9598 . ?
C60 H60C 0.9603 . ?
C61 C62 1.24(3) . ?
C62 C63 1.47(3) . ?
C63 C64 1.45(3) . ?
C63 C65 1.54(4) . ?
C63 C66 1.53(3) . ?
C64 H64A 0.9602 . ?
C64 H64B 0.9604 . ?
C64 H64C 0.9596 . ?
C65 H65A 0.9602 . ?
C65 H65B 0.9604 . ?
C65 H65C 0.9599 . ?
C66 H66A 0.9607 . ?
C66 H66B 0.9604 . ?
C66 H66C 0.9599 . ?
C67 C68 1.28(3) . ?
C68 C69 1.50(3) . ?
C69 C70 1.52(4) . ?
C69 C71 1.56(4) . ?
C69 C72 1.548(10) . ?
C70 H70A 0.9600 . ?
C70 H70B 0.9597 . ?
C70 H70C 0.9598 . ?
C71 H71A 0.9595 . ?
C71 H71B 0.9600 . ?
C71 H71C 0.9601 . ?
C72 H72A 0.9599 . ?
C72 H72B 0.9599 . ?
C72 H72C 0.9594 . ?
C73 C74 1.25(3) . ?
C74 C75 1.46(3) . ?
C75 C76 1.48(3) . ?
C75 C77 1.51(3) . ?
C75 C78 1.51(3) . ?
C76 H76A 0.9607 . ?
C76 H76B 0.9604 . ?
C76 H76C 0.9591 . ?
C77 H77A 0.9595 . ?
C77 H77B 0.9599 . ?
C77 H77C 0.9598 . ?
C78 H78A 0.9600 . ?
C78 H78B 0.9606 . ?
C78 H78C 0.9597 . ?
C79 C80 1.30(4) . ?
C80 C81 1.53(4) . ?
C80 C82 1.94(4) . ?
C81 C82 1.48(4) . ?
C81 C83 1.42(4) . ?
C81 C84 1.528(10) . ?
C82 H82A 0.9606 . ?
C82 H82B 0.9601 . ?
C82 H82C 0.9600 . ?
C83 H83A 0.9600 . ?
C83 H83B 0.9604 . ?
C83 H83C 0.9598 . ?
C84 H84A 0.9601 . ?
C84 H84B 0.9600 . ?
C84 H84C 0.9599 . ?
C85 C86 1.294(10) . ?
C86 C87 1.47(3) . ?
C87 C88 1.65(4) . ?
C87 C89 1.50(3) . ?
C87 C90 1.47(4) . ?
C88 H88A 0.9590 . ?
C88 H88B 0.9600 . ?
C88 H88C 0.9607 . ?
C89 H89A 0.9592 . ?
C89 H89B 0.9603 . ?
C89 H89C 0.9602 . ?
C90 H90A 0.9597 . ?
C90 H90B 0.9594 . ?
C90 H90C 0.9603 . ?
C91 C92 1.24(3) . ?
C92 C93 1.30(3) . ?
C93 C94 1.70(3) . ?
C93 C95 1.40(3) . ?
C93 C96 1.66(3) . ?
C94 H94A 0.9800 . ?
C94 H94B 0.9800 . ?
C94 H94C 0.9800 . ?
C95 H95A 0.9599 . ?
C95 H95B 0.9607 . ?
C95 H95C 0.9603 . ?
C96 H96A 0.9606 . ?
C96 H96B 0.9600 . ?
C96 H96C 0.9598 . ?
C97 C98 1.18(3) . ?
C98 C99 1.51(3) . ?
C99 C100 1.43(3) . ?
C99 C101 1.51(3) . ?
C99 C102 1.56(3) . ?
C100 H10D 0.9603 . ?
C100 H10E 0.9609 . ?
C100 H10F 0.9592 . ?
C101 H10G 0.9608 . ?
C101 H10H 0.9606 . ?
C101 H10I 0.9601 . ?
C102 H10J 0.9605 . ?
C102 H10K 0.9598 . ?
C102 H10L 0.9600 . ?
C103 C104 1.292(10) . ?
C104 C105 1.40(3) . ?
C105 C106 1.46(3) . ?
C105 C107 1.50(3) . ?
C105 C108 1.58(3) . ?
C106 H10M 0.9602 . ?
C106 H10N 0.9601 . ?
C106 H10O 0.9598 . ?
C107 H10P 0.9607 . ?
C107 H10Q 0.9598 . ?
C107 H10R 0.9597 . ?
C108 H10S 0.9600 . ?
C108 H10T 0.9594 . ?
C108 H10U 0.9610 . ?
C109 C110 1.27(4) . ?
C110 C111 1.40(4) . ?
C111 C112 1.66(4) . ?
C111 C113 1.56(4) . ?
C111 C114 1.50(4) . ?
C112 H11D 0.9597 . ?
C112 H11E 0.9599 . ?
C112 H11F 0.9602 . ?
C113 H11G 0.9601 . ?
C113 H11H 0.9605 . ?
C113 H11I 0.9596 . ?
C114 H11J 0.9601 . ?
C114 H11K 0.9602 . ?
C114 H11L 0.9598 . ?
C115 C116 1.20(3) . ?
C116 C117 1.44(4) . ?
C117 C118 1.539(10) . ?
C117 C119 1.541(10) . ?
C117 C120 1.58(4) . ?
C118 H11M 0.9605 . ?
C118 H11N 0.9603 . ?
C118 H11O 0.9600 . ?
C119 H11P 0.9603 . ?
C119 H11Q 0.9598 . ?
C119 H11R 0.9599 . ?
C120 H12D 0.9599 . ?
C120 H12E 0.9602 . ?
C120 H12F 0.9598 . ?
C121 C122 1.287(10) . ?
C122 C123 1.49(3) . ?
C123 C124 1.542(10) . ?
C123 C125 1.545(10) . ?
C123 C126 1.545(10) . ?
C124 H12G 0.9601 . ?
C124 H12H 0.9600 . ?
C124 H12I 0.9603 . ?
C125 H12J 0.9597 . ?
C125 H12K 0.9598 . ?
C125 H12L 0.9601 . ?
C126 H12M 0.9604 . ?
C126 H12N 0.9594 . ?
C126 H12O 0.9602 . ?
C127 C128 1.60(5) . ?
C127 N5 1.29(4) . ?
C128 H12P 0.9605 . ?
C128 H12Q 0.9600 . ?
C128 H12R 0.9599 . ?
C129 C130 1.57(3) . ?
C129 O37 1.30(3) . ?
C129 O40 1.28(3) . ?
C130 H13A 0.9604 . ?
C130 H13B 0.9596 . ?
C130 H13C 0.9601 . ?
C131 C132 1.44(3) . ?
C131 O35 1.18(2) . ?
C131 O36 1.37(2) . ?
C132 H13D 0.9600 . ?
C132 H13E 0.9600 . ?
C132 H13F 0.9596 . ?
C133 C134 1.46(2) . ?
C133 O38 1.38(2) . ?
C133 O39 1.16(2) . ?
C134 H13G 0.9595 . ?
C134 H13H 0.9601 . ?
C134 H13I 0.9605 . ?
N1 O41 1.22(2) . ?
N1 O42 1.256(18) . ?
N1 O51 1.23(2) . ?
N2 O49 1.26(2) . ?
N2 O50 1.17(2) . ?
N2 O52 1.21(2) . ?
N3 O46 1.29(2) . ?
N3 O53 1.19(2) . ?
N3 O54 1.28(2) . ?
N4 O47 1.27(3) . ?
N4 O48 1.30(2) . ?
N4 O125 1.16(3) . ?
O1 Si1 1.613(10) . ?
O1 W8 2.320(11) . ?
O1 W9 2.324(9) . ?
O1 Zn4 2.311(10) . ?
O2 Si1 1.601(10) . ?
O2 W4 2.311(9) . ?
O2 W5 2.324(11) . ?
O2 Zn2 2.406(9) . ?
O3 W4 1.922(12) . ?
O3 W9 1.892(12) . ?
O4 W1 1.948(10) . ?
O4 W3 1.933(10) . ?
O5 W1 1.851(10) . ?
O5 W7 2.042(10) . ?
O6 W1 1.734(10) . ?
O7 W3 1.735(9) . ?
O8 W7 1.794(10) . ?
O8 Zn3 2.074(11) . ?
O9 W6 1.765(10) . ?
O9 Zn3 2.078(11) . ?
O10 W1 1.893(11) . ?
O10 W8 2.033(10) . ?
O11 W9 1.798(11) . ?
O11 Zn4 2.096(10) . ?
O12 W8 1.750(13) . ?
O13 W7 1.748(10) . ?
O14 W6 1.956(11) . ?
O14 W7 1.916(11) . ?
O15 W6 1.727(10) . ?
O16 W2 1.852(10) . ?
O16 W4 2.047(10) . ?
O17 W2 1.926(11) . ?
O17 W9 2.009(10) . ?
O18 W2 1.721(10) . ?
O19 W8 1.787(11) . ?
O19 Zn4 2.064(12) . ?
O20 W4 1.736(10) . ?
O21 W4 1.784(10) . ?
O21 Zn2 2.087(10) . ?
O22 W9 1.735(11) . ?
O23 W8 1.940(9) . ?
O23 W9 1.976(11) . ?
O24 Si1 1.608(9) . ?
O24 W6 2.332(9) . ?
O24 W7 2.319(10) . ?
O24 Zn3 2.315(9) . ?
O25 W7 1.885(10) . ?
O25 W8 1.904(10) . ?
O26 W5 1.928(10) . ?
O26 W6 1.866(10) . ?
O27 W4 1.933(11) . ?
O27 W5 1.916(10) . ?
O28 W5 1.798(10) . ?
O28 Zn2 2.048(11) . ?
O29 W5 1.749(12) . ?
O30 W3 1.845(11) . ?
O30 W5 2.040(11) . ?
O31 W2 1.959(10) . ?
O31 W3 1.931(9) . ?
O32 W3 1.889(10) . ?
O32 W6 2.030(10) . ?
O33 Si1 1.663(9) . ?
O33 W1 2.325(9) . ?
O33 W2 2.347(8) . ?
O33 W3 2.336(10) . ?
O34 W1 1.914(10) . ?
O34 W2 1.967(11) . ?
O35 Zn1 2.156(13) . ?
O36 Zn4 2.133(12) . ?
O37 Zn2 2.063(11) . ?
O38 Zn3 2.147(10) . ?
O39 Zn1 2.111(14) . ?
O40 Zn1 2.060(14) . ?
O43 H43 1.0000 . ?
O43 Zn1 2.151(11) . ?
O43 Zn2 2.031(12) . ?
O43 Zn4 1.990(12) . ?
O44 H44 0.8401 . ?
O44 Zn1 2.205(10) . ?
O44 Zn3 2.033(12) . ?
O44 Zn4 1.975(11) . ?
O45 H45 1.0000 . ?
O45 Zn1 2.145(12) . ?
O45 Zn2 1.996(10) . ?
O45 Zn3 2.006(11) . ?
Zn1 H44 1.7951 . ?
Zn1 Zn2 2.981(3) . ?
Zn1 Zn3 2.998(3) . ?
Zn1 Zn4 3.003(3) . ?
Zn3 H44 1.5001 . ?
C135 H13J 0.9800 . ?
C135 H13K 0.9800 . ?
C135 H13L 0.9800 . ?
C135 C136 1.536(10) . ?
C136 N6 1.07(3) . ?

loop_
_geom_torsion_atom_site_label_1
_geom_torsion_atom_site_label_2
_geom_torsion_atom_site_label_3
_geom_torsion_atom_site_label_4
_geom_torsion
_geom_torsion_site_symmetry_1
_geom_torsion_site_symmetry_2
_geom_torsion_site_symmetry_3
_geom_torsion_site_symmetry_4
_geom_torsion_publ_flag
Ag1 C1 C2 Ag2 105(13) . . . . ?
Ag1 C7 C8 Ag6 111(7) . . . . ?
Ag2 C2 C3 C4 -157(3) . . . . ?
Ag2 C2 C3 C5 -54(5) . . . . ?
Ag2 C2 C3 C6 65(5) . . . . ?
Ag3 C7 C8 Ag6 -108.1(17) . . . . ?
Ag5 C1 C2 Ag2 -105(2) . . . . ?
Ag5 C109 C110 Ag8 100(6) . . . . ?
Ag6 C8 C9 C10 -168.6(16) . . . . ?
Ag6 C8 C9 C11 -51(2) . . . . ?
Ag6 C8 C9 C12 73(2) . . . . ?
Ag6 C115 C116 Ag22 -96(6) . . . . ?
Ag7 C109 C110 Ag8 -112.4(17) . . . . ?
Ag7 C115 C116 Ag22 114(2) . . . . ?
Ag8 C110 C111 C112 -16(3) . . . . ?
Ag8 C110 C111 C113 -141(2) . . . . ?
Ag8 C110 C111 C114 101(3) . . . . ?
Ag8 C121 C122 Ag9 -123(8) . . . . ?
Ag8 C121 C122 Ag35 123(7) . . . . ?
Ag9 C103 C104 C105 -176(9) . . . . ?
Ag9 C104 C105 C106 172.0(15) . . . . ?
Ag9 C104 C105 C107 56(2) . . . . ?
Ag9 C104 C105 C108 -63(3) . . . . ?
Ag9 C121 C122 Ag35 -114.4(12) . . . . ?
Ag9 C122 C123 C124 -178.0(18) . . . . ?
Ag9 C122 C123 C125 62(2) . . . . ?
Ag9 C122 C123 C126 -64(3) . . . . ?
Ag10 C31 C32 Ag36 122(6) . . . . ?
Ag10 C103 C104 Ag9 -95(4) . . . . ?
Ag10 C103 C104 C105 89(10) . . . . ?
Ag11 C97 C98 Ag13 -109.9(14) . . . . ?
Ag11 C103 C104 Ag9 106.0(12) . . . . ?
Ag11 C103 C104 C105 -70(9) . . . . ?
Ag11 O32 W3 O4 28.7(4) . . . . ?
Ag11 O32 W3 O7 -70.8(5) . . . . ?
Ag11 O32 W3 O30 -174.3(4) . . . . ?
Ag11 O32 W3 O31 105.4(11) . . . . ?
Ag11 O32 W3 O33 101.8(4) . . . . ?
Ag12 C37 C38 Ag31 -139(5) . . . . ?
Ag12 C97 C98 Ag13 84(5) . . . . ?
Ag13 C43 C44 C45 -161(17) . . . . ?
Ag13 C44 C45 C46 176(2) . . . . ?
Ag13 C44 C45 C47 -49(4) . . . . ?
Ag13 C44 C45 C48 62(3) . . . . ?
Ag13 C98 C99 C100 -11(2) . . . . ?
Ag13 C98 C99 C101 -147.1(17) . . . . ?
Ag13 C98 C99 C102 99.6(19) . . . . ?
Ag14 C43 C44 Ag13 109(11) . . . . ?
Ag14 C43 C44 C45 -52(25) . . . . ?
Ag14 C49 C50 C51 175(15) . . . . ?
Ag14 C50 C51 C52 171(2) . . . . ?
Ag14 C50 C51 C53 44(4) . . . . ?
Ag14 C50 C51 C54 -79(4) . . . . ?
Ag15 C43 C44 Ag13 -99.0(12) . . . . ?
Ag15 C43 C44 C45 100(17) . . . . ?
Ag15 C85 C86 Ag28 -104.9(12) . . . . ?
Ag15 C86 C87 C88 -140.0(19) . . . . ?
Ag15 C86 C87 C89 104(2) . . . . ?
Ag15 C86 C87 C90 -21(3) . . . . ?
Ag16 C49 C50 Ag14 -105(7) . . . . ?
Ag16 C49 C50 C51 70(19) . . . . ?
Ag16 C73 C74 Ag17 124(6) . . . . ?
Ag17 C74 C75 C76 137.8(19) . . . . ?
Ag17 C74 C75 C77 14(3) . . . . ?
Ag17 C74 C75 C78 -101(2) . . . . ?
Ag17 C79 C80 C81 152(3) . . . . ?
Ag18 C67 C68 Ag25 89(2) . . . . ?
Ag18 C73 C74 Ag17 -93.1(14) . . . . ?
Ag19 C49 C50 Ag14 110.1(12) . . . . ?
Ag19 C49 C50 C51 -75(16) . . . . ?
Ag19 C55 C56 Ag21 -104.0(19) . . . . ?
Ag20 C55 C56 Ag21 81(4) . . . . ?
Ag20 C67 C68 Ag25 -115(4) . . . . ?
Ag21 C56 C57 C58 -131.4(17) . . . . ?
Ag21 C56 C57 C59 102(2) . . . . ?
Ag21 C56 C57 C60 -15(2) . . . . ?
Ag21 C61 C62 Ag23 110.1(9) . . . . ?
Ag21 C62 C63 C64 -65(3) . . . . ?
Ag21 C62 C63 C65 66(3) . . . . ?
Ag21 C62 C63 C66 -177.1(15) . . . . ?
Ag22 C61 C62 Ag21 136(7) . . . . ?
Ag22 C61 C62 Ag23 -114(7) . . . . ?
Ag22 C116 C117 C118 170(2) . . . . ?
Ag22 C116 C117 C119 -64(4) . . . . ?
Ag22 C116 C117 C120 57(3) . . . . ?
Ag23 C61 C62 Ag21 -110.1(9) . . . . ?
Ag23 C62 C63 C64 -178.9(18) . . . . ?
Ag23 C62 C63 C65 -49(3) . . . . ?
Ag23 C62 C63 C66 69(2) . . . . ?
Ag23 O20 W4 O3 5.2(5) . . . . ?
Ag23 O20 W4 O16 88.6(5) . . . . ?
Ag23 O20 W4 O21 -91.3(6) . . . . ?
Ag23 O20 W4 O27 173.4(4) . . . . ?
Ag25 C68 C69 C70 94(2) . . . . ?
Ag25 C68 C69 C71 -150.4(19) . . . . ?
Ag25 C68 C69 C72 -42(3) . . . . ?
Ag25 O22 W9 O3 -119.0(6) . . . . ?
Ag25 O22 W9 O11 -22.7(8) . . . . ?
Ag25 O22 W9 O17 156.5(6) . . . . ?
Ag25 O22 W9 O23 71.3(7) . . . . ?
Ag26 O11 W9 O1 -176.2(12) . . . . ?
Ag26 O11 W9 O3 99.1(11) . . . . ?
Ag26 O11 W9 O17 -178.9(12) . . . . ?
Ag26 O11 W9 O22 -2.2(13) . . . . ?
Ag26 O11 W9 O23 -101.4(11) . . . . ?
Ag27 C79 C80 C81 -109(4) . . . . ?
Ag27 O19 W8 O1 153.7(10) . . . . ?
Ag27 O19 W8 O10 154.8(10) . . . . ?
Ag27 O19 W8 O12 -22.0(11) . . . . ?
Ag27 O19 W8 O23 78.2(10) . . . . ?
Ag27 O19 W8 O25 -125.6(10) . . . . ?
Ag28 C79 C80 C81 -6(6) . . . . ?
Ag28 C85 C86 Ag15 104.9(12) . . . . ?
Ag28 C86 C87 C88 -24(3) . . . . ?
Ag28 C86 C87 C89 -140(2) . . . . ?
Ag28 C86 C87 C90 94(3) . . . . ?
Ag29 C85 C86 Ag15 -148(7) . . . . ?
Ag29 C85 C86 Ag28 107(6) . . . . ?
Ag29 C91 C92 Ag30 -94.7(17) . . . . ?
Ag30 C92 C93 C94 -115.4(16) . . . . ?
Ag30 C92 C93 C95 130.1(18) . . . . ?
Ag30 C92 C93 C96 -2(3) . . . . ?
Ag30 O8 W7 O5 -176.5(9) . . . . ?
Ag30 O8 W7 O13 8.9(11) . . . . ?
Ag30 O8 W7 O14 -92.2(10) . . . . ?
Ag30 O8 W7 O24 -166.4(11) . . . . ?
Ag30 O8 W7 O25 112.5(11) . . . . ?
Ag31 C38 C39 C40 -7(3) . . . . ?
Ag31 C38 C39 C41 -120.3(19) . . . . ?
Ag31 C38 C39 C42 113(2) . . . . ?
Ag31 C91 C92 Ag30 111(3) . . . . ?
Ag31 O13 W7 O5 150.6(5) . . . . ?
Ag31 O13 W7 O8 -31.0(7) . . . . ?
Ag31 O13 W7 O14 65.1(6) . . . . ?
Ag31 O13 W7 O25 -125.7(5) . . . . ?
Ag32 C26 C27 C28 -112.5(17) . . . . ?
Ag32 C26 C27 C29 130.3(16) . . . . ?
Ag32 C26 C27 C30 7(2) . . . . ?
Ag32 O9 W6 O14 94.2(11) . . . . ?
Ag32 O9 W6 O15 -8.5(12) . . . . ?
Ag32 O9 W6 O24 167.5(11) . . . . ?
Ag32 O9 W6 O26 -108.3(11) . . . . ?
Ag32 O9 W6 O32 167.8(10) . . . . ?
Ag33 C20 C21 C22 168.1(17) . . . . ?
Ag33 C20 C21 C23 -74(2) . . . . ?
Ag33 C20 C21 C24 41(3) . . . . ?
Ag33 C25 C26 Ag32 91(2) . . . . ?
Ag34 C19 C20 Ag33 107(2) . . . . ?
Ag35 C19 C20 Ag33 -90(3) . . . . ?
Ag35 C121 C122 Ag9 114.4(12) . . . . ?
Ag35 C122 C123 C124 -58(2) . . . . ?
Ag35 C122 C123 C125 -178.7(17) . . . . ?
Ag35 C122 C123 C126 55(3) . . . . ?
Ag35 O29 W5 O26 -7.5(5) . . . . ?
Ag35 O29 W5 O27 -175.1(4) . . . . ?
Ag35 O29 W5 O28 88.9(5) . . . . ?
Ag35 O29 W5 O30 -90.0(5) . . . . ?
Ag36 C25 C26 Ag32 -100(3) . . . . ?
Ag36 C32 C33 C34 59(3) . . . . ?
Ag36 C32 C33 C35 -59(3) . . . . ?
Ag36 C32 C33 C36 175.3(18) . . . . ?
Ag36 O15 W6 O9 25.1(7) . . . . ?
Ag36 O15 W6 O14 -70.3(6) . . . . ?
Ag36 O15 W6 O26 122.7(5) . . . . ?
Ag36 O15 W6 O32 -153.7(5) . . . . ?
Ag37 C31 C32 Ag36 -89.5(17) . . . . ?
Ag37 C37 C38 Ag31 83.5(12) . . . . ?
C43 C44 C45 C46 -26(18) . . . . ?
C43 C44 C45 C47 109(17) . . . . ?
C43 C44 C45 C48 -139(17) . . . . ?
C49 C50 C51 C52 -3(17) . . . . ?
C49 C50 C51 C53 -131(15) . . . . ?
C49 C50 C51 C54 106(15) . . . . ?
C79 C80 C81 C82 169(4) . . . . ?
C79 C80 C81 C83 -85(5) . . . . ?
C79 C80 C81 C84 90(5) . . . . ?
C82 C80 C81 C83 105(3) . . . . ?
C82 C80 C81 C84 -79(3) . . . . ?
C83 C81 C82 C80 -116(2) . . . . ?
C84 C81 C82 C80 122(2) . . . . ?
C103 C104 C105 C106 -12(10) . . . . ?
C103 C104 C105 C107 -129(9) . . . . ?
C103 C104 C105 C108 113(9) . . . . ?
C130 C129 O37 Ag4 2(4) . . . . ?
C130 C129 O37 Zn2 -176.7(17) . . . . ?
C130 C129 O40 Zn1 178.3(18) . . . . ?
C132 C131 O35 Zn1 -177.5(15) . . . . ?
C132 C131 O36 Ag26 55(2) . . . . ?
C132 C131 O36 Ag27 -59(2) . . . . ?
C132 C131 O36 Zn4 179.6(14) . . . . ?
C134 C133 O38 Ag30 63(2) . . . . ?
C134 C133 O38 Ag32 -56(2) . . . . ?
C134 C133 O38 Zn3 -174.6(14) . . . . ?
C134 C133 O39 Zn1 175.3(15) . . . . ?
O35 C131 O36 Ag26 -115(2) . . . . ?
O35 C131 O36 Ag27 131(2) . . . . ?
O35 C131 O36 Zn4 10(3) . . . . ?
O36 C131 O35 Zn1 -8(4) . . . . ?
O37 C129 O40 Zn1 2(4) . . . . ?
O38 C133 O39 Zn1 3(3) . . . . ?
O39 C133 O38 Ag30 -124(2) . . . . ?
O39 C133 O38 Ag32 116.5(18) . . . . ?
O39 C133 O38 Zn3 -2(3) . . . . ?
O40 C129 O37 Ag4 178.2(17) . . . . ?
O40 C129 O37 Zn2 0(4) . . . . ?
O41 N1 O42 Ag37 -177.3(15) . . . . ?
O47 N4 O48 Ag38 168.8(16) . . . . ?
O50 N2 O49 Ag34 14(3) . . . . ?
O51 N1 O42 Ag37 -2(2) . . . . ?
O52 N2 O49 Ag34 -167.3(16) . . . . ?
O53 N3 O46 Ag18 -171(2) . . . . ?
O54 N3 O46 Ag18 -25(2) . . . . ?
O125 N4 O48 Ag38 -2(3) . . . . ?
W1 O33 Si1 O1 -58.6(7) . . . . ?
W1 O33 Si1 O2 -178.9(5) . . . . ?
W1 O33 Si1 O24 61.0(7) . . . . ?
W2 O33 Si1 O1 60.6(7) . . . . ?
W2 O33 Si1 O2 -59.7(7) . . . . ?
W2 O33 Si1 O24 -179.8(6) . . . . ?
W3 O33 Si1 O1 -179.7(5) . . . . ?
W3 O33 Si1 O2 60.0(6) . . . . ?
W3 O33 Si1 O24 -60.2(7) . . . . ?
W4 O2 Si1 O1 -55.9(8) . . . . ?
W4 O2 Si1 O24 -178.5(6) . . . . ?
W4 O2 Si1 O33 63.1(8) . . . . ?
W4 O3 W9 O1 41.0(14) . . . . ?
W4 O3 W9 O11 121.9(15) . . . . ?
W4 O3 W9 O17 -42.6(14) . . . . ?
W4 O3 W9 O22 -135.4(14) . . . . ?
W4 O3 W9 O23 16(2) . . . . ?
W4 O16 W2 O17 24.2(11) . . . . ?
W4 O16 W2 O18 125.2(11) . . . . ?
W4 O16 W2 O31 -134.1(11) . . . . ?
W4 O16 W2 O33 -60.6(11) . . . . ?
W4 O16 W2 O34 -57.5(18) . . . . ?
W5 O2 Si1 O1 177.9(6) . . . . ?
W5 O2 Si1 O24 55.3(8) . . . . ?
W5 O2 Si1 O33 -63.1(7) . . . . ?
W5 O26 W6 O9 -117.4(17) . . . . ?
W5 O26 W6 O14 -8(2) . . . . ?
W5 O26 W6 O15 139.4(16) . . . . ?
W5 O26 W6 O24 -38.5(16) . . . . ?
W5 O26 W6 O32 43.9(16) . . . . ?
W5 O30 W3 O4 60.0(18) . . . . ?
W5 O30 W3 O7 -123.5(12) . . . . ?
W5 O30 W3 O31 136.3(13) . . . . ?
W5 O30 W3 O32 -22.5(12) . . . . ?
W5 O30 W3 O33 62.1(12) . . . . ?
W6 O24 Si1 O1 -177.7(6) . . . . ?
W6 O24 Si1 O2 -54.8(8) . . . . ?
W6 O24 Si1 O33 63.7(7) . . . . ?
W6 O32 W3 O4 -134.9(11) . . . . ?
W6 O32 W3 O7 125.6(11) . . . . ?
W6 O32 W3 O30 22.2(11) . . . . ?
W6 O32 W3 O31 -58.2(19) . . . . ?
W6 O32 W3 O33 -61.7(11) . . . . ?
W7 O5 W1 O4 134.9(11) . . . . ?
W7 O5 W1 O6 -124.3(11) . . . . ?
W7 O5 W1 O10 -24.1(12) . . . . ?
W7 O5 W1 O33 61.7(11) . . . . ?
W7 O5 W1 O34 61.2(19) . . . . ?
W7 O24 Si1 O1 56.3(8) . . . . ?
W7 O24 Si1 O2 179.1(6) . . . . ?
W7 O24 Si1 O33 -62.3(8) . . . . ?
W8 O1 Si1 O2 -178.3(6) . . . . ?
W8 O1 Si1 O24 -55.4(8) . . . . ?
W8 O1 Si1 O33 62.9(7) . . . . ?
W8 O10 W1 O4 -58.0(18) . . . . ?
W8 O10 W1 O5 24.1(11) . . . . ?
W8 O10 W1 O6 126.2(11) . . . . ?
W8 O10 W1 O33 -59.9(11) . . . . ?
W8 O10 W1 O34 -134.8(11) . . . . ?
W8 O25 W7 O5 -26(2) . . . . ?
W8 O25 W7 O8 137(2) . . . . ?
W8 O25 W7 O13 -120(2) . . . . ?
W8 O25 W7 O14 35(3) . . . . ?
W8 O25 W7 O24 57(2) . . . . ?
W9 O1 Si1 O2 55.3(8) . . . . ?
W9 O1 Si1 O24 178.2(6) . . . . ?
W9 O1 Si1 O33 -63.5(8) . . . . ?
Zn2 O2 Si1 O1 61.8(7) . . . . ?
Zn2 O2 Si1 O24 -60.8(7) . . . . ?
Zn2 O2 Si1 O33 -179.2(5) . . . . ?
Zn2 O21 W4 O2 -0.2(6) . . . . ?
Zn2 O21 W4 O3 83.9(7) . . . . ?
Zn2 O21 W4 O16 6(2) . . . . ?
Zn2 O21 W4 O20 -174.8(7) . . . . ?
Zn2 O21 W4 O27 -74.5(7) . . . . ?
Zn2 O28 W5 O2 -0.2(5) . . . . ?
Zn2 O28 W5 O26 -84.5(6) . . . . ?
Zn2 O28 W5 O27 73.9(6) . . . . ?
Zn2 O28 W5 O29 173.4(6) . . . . ?
Zn2 O28 W5 O30 -10.2(17) . . . . ?
Zn3 O8 W7 O5 -9.3(18) . . . . ?
Zn3 O8 W7 O13 176.1(6) . . . . ?
Zn3 O8 W7 O14 75.0(6) . . . . ?
Zn3 O8 W7 O24 0.8(5) . . . . ?
Zn3 O8 W7 O25 -80.3(7) . . . . ?
Zn3 O9 W6 O14 -74.9(6) . . . . ?
Zn3 O9 W6 O15 -177.6(6) . . . . ?
Zn3 O9 W6 O24 -1.6(5) . . . . ?
Zn3 O9 W6 O26 82.6(6) . . . . ?
Zn3 O9 W6 O32 -1.3(18) . . . . ?
Zn3 O24 Si1 O1 -60.7(7) . . . . ?
Zn3 O24 Si1 O2 62.1(8) . . . . ?
Zn3 O24 Si1 O33 -179.3(6) . . . . ?
Zn4 O1 Si1 O2 -60.9(7) . . . . ?
Zn4 O1 Si1 O24 62.0(7) . . . . ?
Zn4 O1 Si1 O33 -179.7(5) . . . . ?
Zn4 O11 W9 O1 1.1(5) . . . . ?
Zn4 O11 W9 O3 -83.6(6) . . . . ?
Zn4 O11 W9 O17 -2(2) . . . . ?
Zn4 O11 W9 O22 175.1(6) . . . . ?
Zn4 O11 W9 O23 75.9(6) . . . . ?
Zn4 O19 W8 O1 -0.7(5) . . . . ?
Zn4 O19 W8 O10 0.4(18) . . . . ?
Zn4 O19 W8 O12 -176.4(6) . . . . ?
Zn4 O19 W8 O23 -76.2(6) . . . . ?
Zn4 O19 W8 O25 80.0(6) . . . . ?
